data_1517990
loop_
_publ_author_name
'Matsuno, Taisuke'
'Sato, Sota'
'Iizuka, Ryosuke'
'Isobe, Hiroyuki'

_publ_section_title
;
 Molecular recognition in curved \p-systems: effects of \p-lengthening of
 tubular molecules on thermodynamics and structures
;
_journal_issue 2
_journal_name_full 'Chem. Sci.'
_journal_page_first 909
_journal_paper_doi 10.1039/C4SC02812K
_journal_volume 6
_journal_year 2015
_chemical_formula_moiety '(C136 H136), C60, 1.82(C H Cl3)'
_chemical_formula_sum 'C197.82 H137.82 Cl5.46'
_chemical_formula_weight 2708.42
_chemical_name_common C60_in_[4]CA
_chemical_name_systematic
; 
 ? 
;
_chemical_properties_physical 'Air-sensitive, Heat-sensitive'
_space_group_IT_number 5
_symmetry_cell_setting monoclinic
_symmetry_space_group_name_Hall 'C 2y'
_symmetry_space_group_name_H-M 'C 1 2 1'
_atom_sites_solution_hydrogens geom
_atom_sites_solution_primary iterative
_atom_sites_solution_secondary difmap
_audit_creation_method SHELXL-97
_cell_angle_alpha 90.00
_cell_angle_beta 98.53(3)
_cell_angle_gamma 90.00
_cell_formula_units_Z 8
_cell_length_a 53.108(11)
_cell_length_b 21.244(4)
_cell_length_c 26.197(5)
_cell_measurement_reflns_used 21180
_cell_measurement_temperature 95.0(2)
_cell_volume 29229(10)
_computing_cell_refinement HKL2000
_computing_data_collection 'KEK ugui'
_computing_data_reduction HKL2000
_computing_molecular_graphics 'Yadokari-XG 2009 (Wakita Nemoto et al., 2009)'
_computing_publication_material 'Yadokari-XG 2009 (Wakita Nemoto et al., 2009)'
_computing_structure_refinement 'SHELXL-97 (Sheldrick, 1997)'
_computing_structure_solution superflip
_diffrn_ambient_temperature 95.0(2)
_diffrn_measured_fraction_theta_full 0.948
_diffrn_measured_fraction_theta_max 0.948
_diffrn_measurement_details ' 1.00 degrees, 1.0 sec, detector distance 60.00 mm, no attn.'
_diffrn_measurement_device_type 'PAD Pilatus 2M-F (Dectris)'
_diffrn_measurement_method 'oscillation method, \w scans'
_diffrn_radiation_monochromator 'Si 111'
_diffrn_radiation_source 'KEK PF BL1A beamline'
_diffrn_radiation_type synchrotron
_diffrn_radiation_wavelength 0.96000
_diffrn_reflns_av_R_equivalents 0.0606
_diffrn_reflns_av_sigmaI/netI 0.0536
_diffrn_reflns_limit_h_max 59
_diffrn_reflns_limit_h_min -58
_diffrn_reflns_limit_k_max 24
_diffrn_reflns_limit_k_min -24
_diffrn_reflns_limit_l_max 29
_diffrn_reflns_limit_l_min -29
_diffrn_reflns_number 80181
_diffrn_reflns_theta_full 33.06
_diffrn_reflns_theta_max 33.06
_diffrn_reflns_theta_min 1.05
_exptl_absorpt_coefficient_mu 0.364
_exptl_absorpt_correction_T_max 0.9928
_exptl_absorpt_correction_T_min 0.9750
_exptl_absorpt_correction_type empirical
_exptl_absorpt_process_details 'HKL2000 DENZO SCALEPACK'
_exptl_crystal_colour 'dark brown'
_exptl_crystal_density_diffrn 1.231
_exptl_crystal_density_method 'not measured'
_exptl_crystal_description plate
_exptl_crystal_F_000 11341
_exptl_crystal_recrystallization_method 'Vapour Deposition'
_exptl_crystal_size_max 0.07
_exptl_crystal_size_mid 0.07
_exptl_crystal_size_min 0.02
_refine_diff_density_max 0.365
_refine_diff_density_min -0.560
_refine_diff_density_rms 0.097
_refine_ls_abs_structure_details 'Flack H D (1983), Acta Cryst. A39, 876-881'
_refine_ls_abs_structure_Flack 0.25(12)
_refine_ls_extinction_method none
_refine_ls_goodness_of_fit_ref 1.500
_refine_ls_hydrogen_treatment constr
_refine_ls_matrix_type full
_refine_ls_number_parameters 4351
_refine_ls_number_reflns 39425
_refine_ls_number_restraints 2725
_refine_ls_restrained_S_all 1.515
_refine_ls_R_factor_all 0.1605
_refine_ls_R_factor_gt 0.1420
_refine_ls_shift/su_max 0.107
_refine_ls_shift/su_mean 0.007
_refine_ls_structure_factor_coef Fsqd
_refine_ls_weighting_details 'calc w=1/[\s^2^(Fo^2^)+(0.2000P)^2^] where P=(Fo^2^+2Fc^2^)/3'
_refine_ls_weighting_scheme calc
_refine_ls_wR_factor_gt 0.3558
_refine_ls_wR_factor_ref 0.3849
_reflns_number_gt 26535
_reflns_number_total 39425
_reflns_threshold_expression >2\s(I)
_cod_data_source_file c4sc02812k2.cif
_cod_data_source_block c2_sqd
_cod_depositor_comments
;
The following automatic conversions were performed:

'_symmetry_cell_setting' value 'Monoclinic' changed to 'monoclinic'
according to
/usr/data/users/saulius/crontab/automatic-downloads/rss-feeds/RSC/lib/dictionaries/cif_core.dic
dictionary named 'cif_core.dic' version 2.4.2 from 2011-04-26.

Automatic conversion script
Id: cif_fix_values 2827 2014-09-09 07:05:25Z andrius 

 Adding full bibliography for 1517990.cif.
;
_cod_original_sg_symbol_H-M 'C 2'
_cod_database_code 1517990
_platon_squeeze_void_probe_radius 1.20

loop_
_symmetry_equiv_pos_as_xyz
'x, y, z'
'-x, y, -z'
'x+1/2, y+1/2, z'
'-x+1/2, y+1/2, -z'

loop_
_atom_site_label
_atom_site_type_symbol
_atom_site_fract_x
_atom_site_fract_y
_atom_site_fract_z
_atom_site_U_iso_or_equiv
_atom_site_adp_type
_atom_site_occupancy
_atom_site_symmetry_multiplicity
_atom_site_calc_flag
_atom_site_refinement_flags
_atom_site_disorder_assembly
_atom_site_disorder_group
C001 C 0.35584(18) 0.6434(4) 0.3544(3) 0.110(2) Uani 1 1 d . . .
C002 C 0.37723(18) 0.6037(4) 0.3647(3) 0.106(2) Uani 1 1 d . . .
H002 H 0.3930 0.6180 0.3559 0.127 Uiso 1 1 calc R . .
C003 C 0.37634(17) 0.5445(3) 0.3872(2) 0.101(2) Uani 1 1 d . . .
C004 C 0.39998(16) 0.5100(4) 0.4053(3) 0.103(2) Uani 1 1 d . . .
C005 C 0.39779(16) 0.4607(4) 0.4409(3) 0.106(2) Uani 1 1 d . . .
C006 C 0.42131(16) 0.4285(4) 0.4653(3) 0.106(2) Uani 1 1 d . . .
H006 H 0.4368 0.4338 0.4518 0.127 Uiso 1 1 calc R . .
C007 C 0.42047(19) 0.3907(4) 0.5080(3) 0.112(2) Uani 1 1 d . . .
H007 H 0.4355 0.3703 0.5242 0.134 Uiso 1 1 calc R . .
C008 C 0.39712(18) 0.3824(3) 0.5276(3) 0.105(2) Uani 1 1 d . . .
C009 C 0.3975(2) 0.3596(4) 0.5769(4) 0.118(3) Uani 1 1 d . . .
H009 H 0.4130 0.3449 0.5958 0.141 Uiso 1 1 calc R . .
C010 C 0.3746(2) 0.3578(4) 0.6003(4) 0.116(2) Uani 1 1 d . . .
C011 C 0.35202(18) 0.3690(3) 0.5687(3) 0.107(2) Uani 1 1 d . . .
H011 H 0.3366 0.3606 0.5815 0.129 Uiso 1 1 calc R . .
C012 C 0.35078(18) 0.3921(3) 0.5189(3) 0.107(2) Uani 1 1 d . . .
C013 C 0.32677(17) 0.4137(4) 0.4884(3) 0.109(2) Uani 1 1 d . . .
C014 C 0.32780(16) 0.4525(4) 0.4468(3) 0.108(2) Uani 1 1 d . . .
C015 C 0.30476(15) 0.4820(4) 0.4186(3) 0.107(2) Uani 1 1 d . . .
H015 H 0.2885 0.4666 0.4239 0.129 Uiso 1 1 calc R . .
C016 C 0.30591(17) 0.5290(4) 0.3862(3) 0.107(2) Uani 1 1 d . . .
H016 H 0.2906 0.5463 0.3682 0.128 Uiso 1 1 calc R . .
C017 C 0.33018(17) 0.5544(4) 0.3778(3) 0.104(2) Uani 1 1 d . . .
C018 C 0.33192(16) 0.6148(4) 0.3541(3) 0.103(2) Uani 1 1 d . . .
H018 H 0.3169 0.6355 0.3382 0.124 Uiso 1 1 calc R . .
C019 C 0.35239(14) 0.5221(3) 0.3980(3) 0.0937(18) Uani 1 1 d . . .
C020 C 0.35175(15) 0.4715(3) 0.4317(3) 0.0973(19) Uani 1 1 d . . .
C021 C 0.37385(16) 0.4439(3) 0.4566(3) 0.0965(19) Uani 1 1 d . . .
C022 C 0.37296(16) 0.4057(4) 0.4992(3) 0.103(2) Uani 1 1 d . . .
C023 C 0.3755(2) 0.3602(3) 0.6576(3) 0.114(3) Uani 1 1 d . . .
C024 C 0.39937(16) 0.3734(3) 0.6870(3) 0.0985(19) Uani 1 1 d . . .
H024 H 0.4148 0.3652 0.6739 0.118 Uiso 1 1 calc R . .
C025 C 0.39941(17) 0.4008(3) 0.7391(3) 0.105(2) Uani 1 1 d . . .
C026 C 0.42412(16) 0.4219(4) 0.7669(3) 0.107(2) Uani 1 1 d . . .
C027 C 0.42178(15) 0.4636(4) 0.8083(3) 0.104(2) Uani 1 1 d . . .
C028 C 0.44543(17) 0.4947(4) 0.8346(3) 0.114(2) Uani 1 1 d . . .
H028 H 0.4617 0.4796 0.8292 0.137 Uiso 1 1 calc R . .
C029 C 0.44361(17) 0.5445(4) 0.8660(3) 0.117(2) Uani 1 1 d . . .
H029 H 0.4587 0.5630 0.8839 0.141 Uiso 1 1 calc R . .
C030 C 0.41897(16) 0.5700(4) 0.8727(3) 0.109(2) Uani 1 1 d . . .
C031 C 0.41657(17) 0.6293(5) 0.8925(3) 0.112(2) Uani 1 1 d . . .
H031 H 0.4315 0.6523 0.9053 0.134 Uiso 1 1 calc R . .
C032 C 0.39316(18) 0.6561(4) 0.8941(3) 0.103(2) Uani 1 1 d . . .
C033 C 0.37182(17) 0.6187(4) 0.8836(3) 0.105(2) Uani 1 1 d . . .
H033 H 0.3559 0.6350 0.8898 0.126 Uiso 1 1 calc R . .
C034 C 0.37281(15) 0.5578(4) 0.8642(3) 0.099(2) Uani 1 1 d . . .
C035 C 0.34947(15) 0.5222(4) 0.8468(3) 0.100(2) Uani 1 1 d . . .
C036 C 0.35139(17) 0.4720(4) 0.8131(3) 0.112(2) Uani 1 1 d . . .
C037 C 0.32932(17) 0.4381(4) 0.7886(3) 0.116(2) Uani 1 1 d . . .
H037 H 0.3135 0.4440 0.8006 0.140 Uiso 1 1 calc R . .
C038 C 0.33073(17) 0.3969(4) 0.7477(3) 0.113(2) Uani 1 1 d . . .
H038 H 0.3159 0.3742 0.7333 0.136 Uiso 1 1 calc R . .
C039 C 0.35349(16) 0.3880(3) 0.7272(3) 0.101(2) Uani 1 1 d . . .
C040 C 0.3526(2) 0.3620(4) 0.6794(3) 0.114(2) Uani 1 1 d . . .
H040 H 0.3372 0.3457 0.6612 0.136 Uiso 1 1 calc R . .
C041 C 0.37657(16) 0.4129(3) 0.7565(3) 0.100(2) Uani 1 1 d . . .
C042 C 0.37557(15) 0.4539(3) 0.7977(3) 0.0943(18) Uani 1 1 d . . .
C043 C 0.39825(15) 0.4834(4) 0.8214(3) 0.101(2) Uani 1 1 d . . .
C044 C 0.39669(15) 0.5345(3) 0.8543(3) 0.097(2) Uani 1 1 d . . .
C045 C 0.38945(18) 0.7284(4) 0.8914(3) 0.107(2) Uani 1 1 d . . .
C046 C 0.40966(19) 0.7659(4) 0.8817(3) 0.112(2) Uani 1 1 d . . .
H046 H 0.4267 0.7516 0.8909 0.134 Uiso 1 1 calc R . .
C047 C 0.4047(2) 0.8261(4) 0.8576(3) 0.117(3) Uani 1 1 d . . .
C048 C 0.4235(2) 0.8625(5) 0.8426(3) 0.123(3) Uani 1 1 d . . .
C049 C 0.4175(3) 0.9136(4) 0.8071(3) 0.135(4) Uani 1 1 d . . .
C050 C 0.4378(3) 0.9444(6) 0.7866(4) 0.188(6) Uani 1 1 d . . .
H050 H 0.4551 0.9400 0.8019 0.226 Uiso 1 1 calc R . .
C051 C 0.4300(3) 0.9844(5) 0.7388(4) 0.152(4) Uani 1 1 d . . .
H051 H 0.4427 1.0042 0.7225 0.182 Uiso 1 1 calc R . .
C052 C 0.4042(2) 0.9927(5) 0.7185(4) 0.132(3) Uani 1 1 d . . .
C053 C 0.3972(2) 1.0184(4) 0.6686(4) 0.134(3) Uani 1 1 d . . .
H053 H 0.4098 1.0364 0.6509 0.161 Uiso 1 1 calc R . .
C054 C 0.3712(2) 1.0171(4) 0.6447(4) 0.126(3) Uani 1 1 d . . .
C055 C 0.3540(3) 1.0015(4) 0.6757(4) 0.135(3) Uani 1 1 d . . .
H055 H 0.3368 1.0073 0.6604 0.162 Uiso 1 1 calc R . .
C056 C 0.3569(2) 0.9786(4) 0.7262(4) 0.125(3) Uani 1 1 d . . .
C057 C 0.3400(2) 0.9565(4) 0.7529(3) 0.128(3) Uani 1 1 d . . .
C058 C 0.3448(2) 0.9137(5) 0.7960(4) 0.134(3) Uani 1 1 d . . .
C059 C 0.3267(2) 0.8839(5) 0.8200(4) 0.129(3) Uani 1 1 d . . .
H059 H 0.3094 0.8975 0.8136 0.154 Uiso 1 1 calc R . .
C060 C 0.3336(2) 0.8339(5) 0.8536(4) 0.135(3) Uani 1 1 d . . .
H060 H 0.3208 0.8143 0.8697 0.162 Uiso 1 1 calc R . .
C061 C 0.3589(2) 0.8111(4) 0.8648(3) 0.120(3) Uani 1 1 d . . .
C062 C 0.36506(19) 0.7556(4) 0.8876(3) 0.107(2) Uani 1 1 d . . .
H062 H 0.3523 0.7334 0.9019 0.129 Uiso 1 1 calc R . .
C063 C 0.3789(2) 0.8477(4) 0.8459(3) 0.117(3) Uani 1 1 d . . .
C064 C 0.3721(2) 0.8998(4) 0.8117(3) 0.117(3) Uani 1 1 d . . .
C065 C 0.3908(2) 0.9280(4) 0.7887(3) 0.116(3) Uani 1 1 d . . .
C066 C 0.3839(3) 0.9699(4) 0.7446(4) 0.142(4) Uani 1 1 d . . .
C067 C 0.3665(3) 1.0151(3) 0.5860(4) 0.132(4) Uani 1 1 d . . .
C068 C 0.3869(2) 1.0028(4) 0.5614(4) 0.128(3) Uani 1 1 d . . .
H068 H 0.4038 1.0128 0.5770 0.154 Uiso 1 1 calc R . .
C069 C 0.3819(3) 0.9730(4) 0.5084(3) 0.132(4) Uani 1 1 d . . .
C070 C 0.4022(2) 0.9535(4) 0.4847(4) 0.117(2) Uani 1 1 d . . .
C071 C 0.3977(2) 0.9079(4) 0.4438(3) 0.122(3) Uani 1 1 d . . .
C072 C 0.4182(2) 0.8771(5) 0.4238(3) 0.126(3) Uani 1 1 d . . .
H072 H 0.4353 0.8913 0.4330 0.151 Uiso 1 1 calc R . .
C073 C 0.4127(2) 0.8256(4) 0.3903(3) 0.122(3) Uani 1 1 d . . .
H073 H 0.4260 0.8073 0.3745 0.146 Uiso 1 1 calc R . .
C074 C 0.38708(18) 0.8000(4) 0.3795(3) 0.111(2) Uani 1 1 d . . .
C075 C 0.38219(19) 0.7414(4) 0.3580(3) 0.107(2) Uani 1 1 d . . .
H075 H 0.3957 0.7195 0.3456 0.129 Uiso 1 1 calc R . .
C076 C 0.35884(19) 0.7133(4) 0.3535(3) 0.108(2) Uani 1 1 d . . .
C077 C 0.3392(2) 0.7490(4) 0.3630(3) 0.114(2) Uani 1 1 d . . .
H077 H 0.3226 0.7317 0.3546 0.137 Uiso 1 1 calc R . .
C078 C 0.34133(17) 0.8121(4) 0.3851(3) 0.102(2) Uani 1 1 d . . .
C079 C 0.3208(2) 0.8454(4) 0.3979(3) 0.119(3) Uani 1 1 d . . .
C080 C 0.32420(19) 0.8957(4) 0.4320(3) 0.119(3) Uani 1 1 d . . .
C081 C 0.3055(2) 0.9268(4) 0.4527(3) 0.122(3) Uani 1 1 d . . .
H081 H 0.2883 0.9173 0.4395 0.146 Uiso 1 1 calc R . .
C082 C 0.3099(2) 0.9694(5) 0.4901(4) 0.130(3) Uani 1 1 d . . .
H082 H 0.2960 0.9918 0.5005 0.157 Uiso 1 1 calc R . .
C083 C 0.3353(2) 0.9819(4) 0.5151(3) 0.126(3) Uani 1 1 d . . .
C084 C 0.3428(3) 1.0090(5) 0.5616(4) 0.144(4) Uani 1 1 d . . .
H084 H 0.3296 1.0253 0.5788 0.173 Uiso 1 1 calc R . .
C085 C 0.3556(2) 0.9593(4) 0.4897(4) 0.121(3) Uani 1 1 d . . .
C086 C 0.3507(2) 0.9152(3) 0.4471(3) 0.109(2) Uani 1 1 d . . .
C087 C 0.37149(18) 0.8883(4) 0.4291(3) 0.108(2) Uani 1 1 d . . .
C088 C 0.36684(18) 0.8351(3) 0.3956(3) 0.103(2) Uani 1 1 d . . .
C01A C 0.42448(15) 0.5323(4) 0.3904(3) 0.109(2) Uani 1 1 d . . .
H01A H 0.4210 0.5524 0.3560 0.131 Uiso 1 1 calc R . .
H02A H 0.4356 0.4954 0.3875 0.131 Uiso 1 1 calc R . .
C02A C 0.43844(17) 0.5782(4) 0.4280(4) 0.119(2) Uani 1 1 d . A .
H03A H 0.4453 0.5557 0.4601 0.143 Uiso 1 1 calc R . .
H04A H 0.4263 0.6104 0.4368 0.143 Uiso 1 1 calc R . .
C03A C 0.4616(2) 0.6130(9) 0.4050(7) 0.221(7) Uani 1 1 d DU . .
H05A H 0.4737 0.5807 0.3960 0.266 Uiso 0.574(18) 1 calc PR A 1
H06A H 0.4547 0.6356 0.3730 0.266 Uiso 0.574(18) 1 calc PR A 1
H07A H 0.4760 0.5843 0.4012 0.266 Uiso 0.426(18) 1 calc PR A -2
H08A H 0.4560 0.6356 0.3723 0.266 Uiso 0.426(18) 1 calc PR A -2
C04A C 0.4763(5) 0.6606(19) 0.4442(14) 0.240(8) Uani 0.574(18) 1 d PDU A 1
H09A H 0.4641 0.6929 0.4528 0.288 Uiso 0.574(18) 1 calc PR A 1
H10A H 0.4829 0.6379 0.4764 0.288 Uiso 0.574(18) 1 calc PR A 1
C05A C 0.4989(6) 0.6943(19) 0.4239(16) 0.268(10) Uani 0.574(18) 1 d PDU A 1
H11A H 0.5141 0.6668 0.4261 0.321 Uiso 0.574(18) 1 calc PR A 1
H12A H 0.5036 0.7342 0.4424 0.321 Uiso 0.574(18) 1 calc PR A 1
C06A C 0.4863(6) 0.706(2) 0.3659(16) 0.304(16) Uani 0.574(18) 1 d PDU A 1
H13A H 0.4993 0.7215 0.3459 0.456 Uiso 0.574(18) 1 calc PR A 1
H14A H 0.4727 0.7373 0.3650 0.456 Uiso 0.574(18) 1 calc PR A 1
H15A H 0.4792 0.6665 0.3508 0.456 Uiso 0.574(18) 1 calc PR A 1
C14A C 0.4673(8) 0.657(3) 0.4519(18) 0.244(9) Uani 0.426(18) 1 d PDU A -2
H16A H 0.4513 0.6811 0.4516 0.293 Uiso 0.426(18) 1 calc PR A -2
H17A H 0.4683 0.6285 0.4819 0.293 Uiso 0.426(18) 1 calc PR A -2
C15A C 0.4877(7) 0.705(2) 0.4682(19) 0.264(9) Uani 0.426(18) 1 d PDU A -2
H18A H 0.4889 0.7311 0.4374 0.317 Uiso 0.426(18) 1 calc PR A -2
H19A H 0.5039 0.6811 0.4753 0.317 Uiso 0.426(18) 1 calc PR A -2
C16A C 0.4876(8) 0.750(3) 0.513(2) 0.275(18) Uani 0.426(18) 1 d PDU A -2
H20A H 0.4707 0.7692 0.5107 0.412 Uiso 0.426(18) 1 calc PR A -2
H21A H 0.5004 0.7828 0.5109 0.412 Uiso 0.426(18) 1 calc PR A -2
H22A H 0.4916 0.7270 0.5453 0.412 Uiso 0.426(18) 1 calc PR A -2
C01B C 0.30262(16) 0.3971(4) 0.5074(3) 0.110(2) Uani 1 1 d . . .
H01B H 0.3048 0.3560 0.5254 0.132 Uiso 1 1 calc R . .
H02B H 0.2890 0.3922 0.4775 0.132 Uiso 1 1 calc R . .
C02B C 0.29387(17) 0.4476(4) 0.5455(3) 0.118(2) Uani 1 1 d . . .
H03B H 0.3068 0.4490 0.5769 0.141 Uiso 1 1 calc R . .
H04B H 0.2938 0.4894 0.5288 0.141 Uiso 1 1 calc R . .
C03B C 0.2680(2) 0.4372(6) 0.5620(4) 0.147(4) Uani 1 1 d . . .
H05B H 0.2673 0.3943 0.5766 0.177 Uiso 1 1 calc R . .
H06B H 0.2546 0.4404 0.5315 0.177 Uiso 1 1 calc R . .
C04B C 0.2630(2) 0.4861(8) 0.6026(4) 0.171(5) Uani 1 1 d . . .
H07B H 0.2696 0.5277 0.5940 0.206 Uiso 1 1 calc R . .
H08B H 0.2444 0.4900 0.6030 0.206 Uiso 1 1 calc R . .
C05B C 0.2753(2) 0.4663(6) 0.6522(6) 0.164(4) Uani 1 1 d . . .
H09B H 0.2939 0.4654 0.6521 0.197 Uiso 1 1 calc R . .
H10B H 0.2698 0.4229 0.6589 0.197 Uiso 1 1 calc R . .
C06B C 0.2692(3) 0.5112(10) 0.6981(8) 0.246(9) Uani 1 1 d . . .
H11B H 0.2787 0.4965 0.7309 0.369 Uiso 1 1 calc R . .
H12B H 0.2509 0.5101 0.6999 0.369 Uiso 1 1 calc R . .
H13B H 0.2743 0.5544 0.6914 0.369 Uiso 1 1 calc R . .
C01C C 0.44762(16) 0.4032(4) 0.7500(3) 0.108(2) Uani 1 1 d . . .
H01C H 0.4455 0.3610 0.7340 0.130 Uiso 1 1 calc R . .
H02C H 0.4611 0.4003 0.7803 0.130 Uiso 1 1 calc R . .
C02C C 0.45594(16) 0.4497(4) 0.7110(4) 0.123(3) Uani 1 1 d . . .
H03C H 0.4559 0.4926 0.7257 0.147 Uiso 1 1 calc R . .
H04C H 0.4432 0.4488 0.6793 0.147 Uiso 1 1 calc R . .
C03C C 0.48235(17) 0.4367(5) 0.6961(4) 0.135(3) Uani 1 1 d . . .
H05C H 0.4954 0.4427 0.7267 0.162 Uiso 1 1 calc R . .
H06C H 0.4832 0.3923 0.6849 0.162 Uiso 1 1 calc R . .
C04C C 0.48829(18) 0.4795(5) 0.6530(4) 0.127(3) Uani 1 1 d . . .
H07C H 0.4837 0.5230 0.6612 0.152 Uiso 1 1 calc R . .
H08C H 0.5069 0.4787 0.6528 0.152 Uiso 1 1 calc R . .
C05C C 0.4754(2) 0.4643(6) 0.5995(4) 0.137(3) Uani 1 1 d . . .
H09C H 0.4792 0.4198 0.5925 0.164 Uiso 1 1 calc R . .
H10C H 0.4568 0.4672 0.5996 0.164 Uiso 1 1 calc R . .
C06C C 0.4813(3) 0.5011(7) 0.5570(4) 0.164(4) Uani 1 1 d . . .
H11C H 0.4705 0.4876 0.5252 0.246 Uiso 1 1 calc R . .
H12C H 0.4992 0.4952 0.5533 0.246 Uiso 1 1 calc R . .
H13C H 0.4781 0.5457 0.5633 0.246 Uiso 1 1 calc R . .
C01D C 0.32470(14) 0.5458(4) 0.8585(3) 0.105(2) Uani 1 1 d . . .
H01D H 0.3274 0.5678 0.8921 0.126 Uiso 1 1 calc R . .
H02D H 0.3133 0.5096 0.8614 0.126 Uiso 1 1 calc R . .
C02D C 0.31154(17) 0.5921(4) 0.8159(3) 0.118(2) Uani 1 1 d . . .
H03D H 0.3238 0.6260 0.8113 0.141 Uiso 1 1 calc R . .
H04D H 0.3081 0.5687 0.7829 0.141 Uiso 1 1 calc R . .
C03D C 0.2876(2) 0.6213(8) 0.8259(6) 0.194(6) Uani 1 1 d D . .
H05D H 0.2905 0.6432 0.8596 0.232 Uiso 1 1 calc R . .
H06D H 0.2746 0.5882 0.8276 0.232 Uiso 1 1 calc R . .
C04D C 0.2778(2) 0.6683(8) 0.7836(6) 0.189(5) Uani 1 1 d DU B .
H07D H 0.2830 0.6551 0.7505 0.226 Uiso 1 1 calc R . .
H08D H 0.2850 0.7105 0.7926 0.226 Uiso 1 1 calc R . .
C05D C 0.2480(3) 0.6710(8) 0.7780(7) 0.225(6) Uani 1 1 d DU . .
H09D H 0.2406 0.6285 0.7711 0.270 Uiso 0.80(3) 1 calc PR B 1
H10D H 0.2426 0.6876 0.8099 0.270 Uiso 0.80(3) 1 calc PR B 1
H11D H 0.2407 0.6342 0.7578 0.270 Uiso 0.20(3) 1 calc PR B 2
H12D H 0.2418 0.7096 0.7590 0.270 Uiso 0.20(3) 1 calc PR B 2
C06D C 0.2392(5) 0.7157(10) 0.7315(8) 0.294(15) Uani 0.80(3) 1 d PDU B 1
H13D H 0.2206 0.7160 0.7242 0.441 Uiso 0.80(3) 1 calc PR B 1
H14D H 0.2462 0.7008 0.7011 0.441 Uiso 0.80(3) 1 calc PR B 1
H15D H 0.2454 0.7585 0.7402 0.441 Uiso 0.80(3) 1 calc PR B 1
C16D C 0.2389(11) 0.671(3) 0.8327(15) 0.22(3) Uani 0.20(3) 1 d PDU B 2
H16D H 0.2203 0.6708 0.8283 0.337 Uiso 0.20(3) 1 calc PR B 2
H17D H 0.2454 0.7084 0.8519 0.337 Uiso 0.20(3) 1 calc PR B 2
H18D H 0.2454 0.6330 0.8518 0.337 Uiso 0.20(3) 1 calc PR B 2
C01E C 0.4514(2) 0.8434(5) 0.8589(4) 0.130(3) Uani 1 1 d . . .
H01E H 0.4619 0.8820 0.8622 0.156 Uiso 1 1 calc R . .
H02E H 0.4530 0.8235 0.8934 0.156 Uiso 1 1 calc R . .
C02E C 0.46189(18) 0.7991(5) 0.8228(4) 0.129(3) Uani 1 1 d . . .
H03E H 0.4513 0.7606 0.8190 0.154 Uiso 1 1 calc R . .
H04E H 0.4606 0.8191 0.7884 0.154 Uiso 1 1 calc R . .
C03E C 0.4888(2) 0.7807(7) 0.8399(5) 0.164(4) Uani 1 1 d . . .
H05E H 0.4904 0.7656 0.8760 0.197 Uiso 1 1 calc R . .
H06E H 0.4996 0.8187 0.8397 0.197 Uiso 1 1 calc R . .
C04E C 0.4991(2) 0.7300(5) 0.8073(5) 0.141(3) Uani 1 1 d . . .
H07E H 0.4951 0.7418 0.7705 0.169 Uiso 1 1 calc R . .
H08E H 0.5178 0.7281 0.8164 0.169 Uiso 1 1 calc R . .
C05E C 0.4884(3) 0.6677(7) 0.8146(5) 0.172(5) Uani 1 1 d . . .
H09E H 0.4696 0.6703 0.8077 0.207 Uiso 1 1 calc R . .
H10E H 0.4933 0.6548 0.8511 0.207 Uiso 1 1 calc R . .
C06E C 0.4978(2) 0.6150(6) 0.7779(7) 0.195(6) Uani 1 1 d . . .
H11E H 0.4914 0.5737 0.7867 0.292 Uiso 1 1 calc R . .
H12E H 0.5165 0.6141 0.7828 0.292 Uiso 1 1 calc R . .
H13E H 0.4914 0.6249 0.7418 0.292 Uiso 1 1 calc R . .
C01F C 0.3107(2) 0.9693(5) 0.7311(4) 0.146(4) Uani 1 1 d . . .
H01F H 0.3008 0.9712 0.7603 0.176 Uiso 1 1 calc R . .
H02F H 0.3091 1.0106 0.7134 0.176 Uiso 1 1 calc R . .
C02F C 0.2999(2) 0.9203(4) 0.6949(4) 0.138(3) Uani 1 1 d D . .
H03F H 0.3096 0.9181 0.6654 0.166 Uiso 1 1 calc R . .
H04F H 0.3011 0.8789 0.7124 0.166 Uiso 1 1 calc R . .
C03F C 0.2735(2) 0.9354(7) 0.6766(6) 0.233(7) Uani 1 1 d DU . .
H05F H 0.2730 0.9787 0.6627 0.279 Uiso 1 1 calc R . .
H06F H 0.2645 0.9363 0.7071 0.279 Uiso 1 1 calc R . .
C04F C 0.2572(2) 0.8923(7) 0.6343(6) 0.249(7) Uani 1 1 d RDU C .
H07F H 0.2548 0.8525 0.6511 0.299 Uiso 1 1 d R . .
H08F H 0.2406 0.9117 0.6268 0.299 Uiso 1 1 d R . .
C05F C 0.2664(3) 0.8779(9) 0.5858(7) 0.235(7) Uani 1 1 d DU . .
H09F H 0.2852 0.8767 0.5915 0.281 Uiso 0.76(2) 1 calc PR C 1
H10F H 0.2609 0.9114 0.5603 0.281 Uiso 0.76(2) 1 calc PR C 1
H11F H 0.2545 0.9006 0.5594 0.281 Uiso 0.24(2) 1 calc PR C 2
H12F H 0.2625 0.8327 0.5801 0.281 Uiso 0.24(2) 1 calc PR C 2
C06F C 0.2554(3) 0.8116(10) 0.5640(10) 0.245(12) Uani 0.76(2) 1 d PDU C 1
H13F H 0.2610 0.8036 0.5305 0.367 Uiso 0.76(2) 1 calc PR C 1
H14F H 0.2368 0.8125 0.5597 0.367 Uiso 0.76(2) 1 calc PR C 1
H15F H 0.2618 0.7782 0.5883 0.367 Uiso 0.76(2) 1 calc PR C 1
C16F C 0.2926(6) 0.886(3) 0.568(2) 0.24(2) Uani 0.24(2) 1 d PDU C 2
H16F H 0.2925 0.8659 0.5349 0.360 Uiso 0.24(2) 1 calc PR C 2
H17F H 0.3057 0.8674 0.5939 0.360 Uiso 0.24(2) 1 calc PR C 2
H18F H 0.2961 0.9314 0.5652 0.360 Uiso 0.24(2) 1 calc PR C 2
C01G C 0.4292(2) 0.9762(5) 0.5028(4) 0.145(4) Uani 1 1 d . . .
H01G H 0.4286 1.0179 0.5195 0.174 Uiso 1 1 calc R . .
H02G H 0.4382 0.9813 0.4725 0.174 Uiso 1 1 calc R . .
C02G C 0.4449(2) 0.9284(5) 0.5426(4) 0.141(3) Uani 1 1 d . . .
H03G H 0.4360 0.9227 0.5730 0.169 Uiso 1 1 calc R . .
H04G H 0.4460 0.8868 0.5260 0.169 Uiso 1 1 calc R . .
C03G C 0.4718(2) 0.9551(6) 0.5598(4) 0.154(4) Uani 1 1 d . D .
H05G H 0.4810 0.9579 0.5296 0.185 Uiso 1 1 calc R . .
H06G H 0.4705 0.9981 0.5738 0.185 Uiso 1 1 calc R . .
C04G C 0.4869(3) 0.9130(7) 0.6013(6) 0.203(6) Uani 1 1 d DU . .
H07G H 0.5049 0.9269 0.6084 0.244 Uiso 0.59(2) 1 calc PR D 1
H08G H 0.4865 0.8688 0.5895 0.244 Uiso 0.59(2) 1 calc PR D 1
H09G H 0.4881 0.8741 0.5810 0.244 Uiso 0.41(2) 1 calc PR D 2
H10G H 0.5040 0.9323 0.6033 0.244 Uiso 0.41(2) 1 calc PR D 2
C05G C 0.4740(3) 0.9189(8) 0.6518(6) 0.142(7) Uani 0.59(2) 1 d PDU D 1
H11G H 0.4730 0.9637 0.6619 0.170 Uiso 0.59(2) 1 calc PR D 1
H12G H 0.4565 0.9014 0.6457 0.170 Uiso 0.59(2) 1 calc PR D 1
C06G C 0.4910(3) 0.8808(9) 0.6957(7) 0.147(8) Uani 0.59(2) 1 d PDU D 1
H13G H 0.4836 0.8833 0.7277 0.221 Uiso 0.59(2) 1 calc PR D 1
H14G H 0.5082 0.8988 0.7015 0.221 Uiso 0.59(2) 1 calc PR D 1
H15G H 0.4919 0.8367 0.6852 0.221 Uiso 0.59(2) 1 calc PR D 1
C15G C 0.4890(7) 0.8855(14) 0.6549(10) 0.195(11) Uani 0.41(2) 1 d PDU D 2
H16G H 0.4719 0.8685 0.6584 0.234 Uiso 0.41(2) 1 calc PR D 2
H17G H 0.4921 0.9211 0.6793 0.234 Uiso 0.41(2) 1 calc PR D 2
C16G C 0.5082(9) 0.8344(19) 0.6742(16) 0.232(18) Uani 0.41(2) 1 d PDU D 2
H18G H 0.5067 0.8240 0.7101 0.348 Uiso 0.41(2) 1 calc PR D 2
H19G H 0.5255 0.8497 0.6723 0.348 Uiso 0.41(2) 1 calc PR D 2
H20G H 0.5049 0.7967 0.6527 0.348 Uiso 0.41(2) 1 calc PR D 2
C01H C 0.29422(17) 0.8226(5) 0.3811(4) 0.124(3) Uani 1 1 d . . .
H01H H 0.2933 0.8022 0.3469 0.149 Uiso 1 1 calc R . .
H02H H 0.2826 0.8592 0.3772 0.149 Uiso 1 1 calc R . .
C02H C 0.2852(2) 0.7756(6) 0.4191(4) 0.140(3) Uani 1 1 d . . .
H03H H 0.2973 0.7400 0.4243 0.168 Uiso 1 1 calc R . .
H04H H 0.2853 0.7967 0.4529 0.168 Uiso 1 1 calc R . .
C03H C 0.2583(2) 0.7496(7) 0.4010(4) 0.169(5) Uani 1 1 d . . .
H05H H 0.2459 0.7847 0.3978 0.203 Uiso 1 1 calc R . .
H06H H 0.2578 0.7300 0.3666 0.203 Uiso 1 1 calc R . .
C04H C 0.2510(3) 0.7026(7) 0.4374(5) 0.177(5) Uani 1 1 d U . .
H07H H 0.2561 0.7190 0.4729 0.212 Uiso 1 1 calc R . .
H08H H 0.2322 0.6992 0.4317 0.212 Uiso 1 1 calc R . .
C05H C 0.2614(3) 0.6400(11) 0.4353(6) 0.208(7) Uani 1 1 d U . .
H09H H 0.2797 0.6417 0.4497 0.249 Uiso 1 1 calc R . .
H10H H 0.2602 0.6278 0.3985 0.249 Uiso 1 1 calc R . .
C06H C 0.2485(3) 0.5860(10) 0.4646(8) 0.244(9) Uani 1 1 d U . .
H11H H 0.2572 0.5460 0.4610 0.366 Uiso 1 1 calc R . .
H12H H 0.2305 0.5821 0.4497 0.366 Uiso 1 1 calc R . .
H13H H 0.2498 0.5968 0.5013 0.366 Uiso 1 1 calc R . .
C101 C 0.34804(8) 0.6713(2) 0.49417(11) 0.121(6) Uani 0.509(7) 1 d PGU E 1
C102 C 0.36953(9) 0.7092(2) 0.48865(11) 0.123(5) Uani 0.509(7) 1 d PGU E 1
C103 C 0.39146(9) 0.6701(2) 0.49628(11) 0.100(4) Uani 0.509(7) 1 d PGU E 1
C104 C 0.38355(8) 0.6080(2) 0.50650(12) 0.095(4) Uani 0.509(7) 1 d PGU E 1
C105 C 0.35671(8) 0.6088(2) 0.50520(12) 0.090(4) Uani 0.509(7) 1 d PGU E 1
C106 C 0.34546(8) 0.57172(19) 0.54002(15) 0.101(5) Uani 0.509(7) 1 d PGU E 1
C107 C 0.36091(9) 0.53347(16) 0.57657(17) 0.127(5) Uani 0.509(7) 1 d PGU E 1
C108 C 0.35042(9) 0.53481(16) 0.62341(18) 0.108(5) Uani 0.509(7) 1 d PGU E 1
C109 C 0.32848(7) 0.57389(19) 0.61579(18) 0.113(5) Uani 0.509(7) 1 d PGU E 1
C110 C 0.32542(7) 0.5967(2) 0.56425(17) 0.112(5) Uani 0.509(7) 1 d PGU E 1
C111 C 0.42527(7) 0.5712(2) 0.62050(17) 0.093(4) Uani 0.509(7) 1 d PGU E 1
C112 C 0.42220(7) 0.5940(2) 0.56897(16) 0.099(4) Uani 0.509(7) 1 d PGU E 1
C113 C 0.39882(8) 0.5702(2) 0.54264(15) 0.097(5) Uani 0.509(7) 1 d PGU E 1
C114 C 0.38744(9) 0.53271(16) 0.57788(17) 0.115(5) Uani 0.509(7) 1 d PGU E 1
C115 C 0.40378(9) 0.53330(16) 0.62600(17) 0.104(5) Uani 0.509(7) 1 d PGU E 1
C116 C 0.43613(7) 0.6099(2) 0.66133(17) 0.113(5) Uani 0.509(7) 1 d PGU E 1
C117 C 0.42564(8) 0.6113(2) 0.70814(15) 0.115(5) Uani 0.509(7) 1 d PGU E 1
C118 C 0.42707(8) 0.6742(2) 0.72687(14) 0.125(5) Uani 0.509(7) 1 d PGU E 1
C119 C 0.43844(7) 0.7116(2) 0.69162(16) 0.120(5) Uani 0.509(7) 1 d PGU E 1
C120 C 0.44404(6) 0.6720(2) 0.65110(17) 0.144(6) Uani 0.509(7) 1 d PGU E 1
C121 C 0.39859(9) 0.7613(2) 0.73977(13) 0.094(4) Uani 0.509(7) 1 d PGU E 1
C122 C 0.40726(9) 0.6988(2) 0.75081(11) 0.117(5) Uani 0.509(7) 1 d PGU E 1
C123 C 0.38578(9) 0.6610(2) 0.75630(11) 0.134(5) Uani 0.509(7) 1 d PGU E 1
C124 C 0.36382(9) 0.7001(2) 0.74870(12) 0.122(6) Uani 0.509(7) 1 d PGU E 1
C125 C 0.37175(9) 0.7621(2) 0.73848(13) 0.100(4) Uani 0.509(7) 1 d PGU E 1
C126 C 0.40984(9) 0.79839(19) 0.70495(16) 0.119(5) Uani 0.509(7) 1 d PGU E 1
C127 C 0.39439(10) 0.83666(16) 0.66838(18) 0.144(6) Uani 0.509(7) 1 d PGU E 1
C128 C 0.40488(9) 0.83533(16) 0.62156(19) 0.135(6) Uani 0.509(7) 1 d PGU E 1
C129 C 0.42681(8) 0.7962(2) 0.62918(19) 0.117(5) Uani 0.509(7) 1 d PGU E 1
C130 C 0.42989(8) 0.7734(2) 0.68070(17) 0.122(5) Uani 0.509(7) 1 d PGU E 1
C131 C 0.33003(8) 0.79893(19) 0.62446(18) 0.098(4) Uani 0.509(7) 1 d PGU E 1
C132 C 0.33311(8) 0.7761(2) 0.67600(17) 0.101(4) Uani 0.509(7) 1 d PGU E 1
C133 C 0.35648(9) 0.79990(19) 0.70234(16) 0.106(5) Uani 0.509(7) 1 d PGU E 1
C134 C 0.36786(10) 0.83741(16) 0.66710(18) 0.127(5) Uani 0.509(7) 1 d PGU E 1
C135 C 0.35150(9) 0.83683(16) 0.61897(18) 0.109(5) Uani 0.509(7) 1 d PGU E 1
C136 C 0.31917(7) 0.7602(2) 0.58364(17) 0.115(5) Uani 0.509(7) 1 d PGU E 1
C137 C 0.32967(8) 0.7588(2) 0.53680(15) 0.118(5) Uani 0.509(7) 1 d PGU E 1
C138 C 0.32823(7) 0.6960(2) 0.51810(14) 0.127(5) Uani 0.509(7) 1 d PGU E 1
C139 C 0.31685(6) 0.6585(2) 0.55337(16) 0.116(5) Uani 0.509(7) 1 d PGU E 1
C140 C 0.31125(6) 0.6982(2) 0.59387(17) 0.132(5) Uani 0.509(7) 1 d PGU E 1
C141 C 0.33929(8) 0.6137(2) 0.70393(16) 0.091(4) Uani 0.509(7) 1 d PGU E 1
C142 C 0.34073(8) 0.6766(2) 0.72264(14) 0.099(4) Uani 0.509(7) 1 d PGU E 1
C143 C 0.32528(7) 0.7148(2) 0.68607(16) 0.107(4) Uani 0.509(7) 1 d PGU E 1
C144 C 0.31428(6) 0.6756(2) 0.64479(18) 0.147(6) Uani 0.509(7) 1 d PGU E 1
C145 C 0.32295(7) 0.6131(2) 0.65580(17) 0.108(4) Uani 0.509(7) 1 d PGU E 1
C146 C 0.36098(9) 0.5751(2) 0.71147(15) 0.106(5) Uani 0.509(7) 1 d PGU E 1
C147 C 0.36658(9) 0.53539(16) 0.67096(17) 0.127(6) Uani 0.509(7) 1 d PGU E 1
C148 C 0.39341(9) 0.53464(16) 0.67226(16) 0.118(5) Uani 0.509(7) 1 d PGU E 1
C149 C 0.40441(9) 0.5739(2) 0.71359(14) 0.122(5) Uani 0.509(7) 1 d PGU E 1
C150 C 0.38435(10) 0.5988(2) 0.73781(13) 0.141(6) Uani 0.509(7) 1 d PGU E 1
C151 C 0.41601(9) 0.7564(2) 0.54103(16) 0.104(4) Uani 0.509(7) 1 d PGU E 1
C152 C 0.41457(8) 0.6936(2) 0.52230(14) 0.110(4) Uani 0.509(7) 1 d PGU E 1
C153 C 0.43003(7) 0.6553(2) 0.55886(16) 0.118(4) Uani 0.509(7) 1 d PGU E 1
C154 C 0.44102(6) 0.6945(2) 0.60017(18) 0.154(6) Uani 0.509(7) 1 d PGU E 1
C155 C 0.43235(7) 0.7570(2) 0.58915(18) 0.105(4) Uani 0.509(7) 1 d PGU E 1
C156 C 0.39433(10) 0.7950(2) 0.53349(16) 0.126(7) Uani 0.509(7) 1 d PGU E 1
C157 C 0.38873(10) 0.83472(16) 0.57399(18) 0.141(6) Uani 0.509(7) 1 d PGU E 1
C158 C 0.36189(10) 0.83549(16) 0.57269(18) 0.124(6) Uani 0.509(7) 1 d PGU E 1
C159 C 0.35090(9) 0.79626(19) 0.53137(15) 0.113(5) Uani 0.509(7) 1 d PGU E 1
C160 C 0.37095(10) 0.7713(2) 0.50715(13) 0.134(6) Uani 0.509(7) 1 d PGU E 1
C201 C 0.34758(10) 0.6809(2) 0.49348(12) 0.137(8) Uani 0.491(7) 1 d PGU E 2
C202 C 0.35536(10) 0.7449(2) 0.49851(12) 0.087(4) Uani 0.491(7) 1 d PGU E 2
C203 C 0.38223(10) 0.7469(2) 0.50044(13) 0.115(5) Uani 0.491(7) 1 d PGU E 2
C204 C 0.39104(11) 0.6842(3) 0.49659(13) 0.123(7) Uani 0.491(7) 1 d PGU E 2
C205 C 0.36963(12) 0.6434(2) 0.49228(12) 0.149(7) Uani 0.491(7) 1 d PGU E 2
C206 C 0.37170(13) 0.5844(2) 0.51672(15) 0.212(11) Uani 0.491(7) 1 d PGU E 2
C207 C 0.39524(13) 0.5655(2) 0.54575(17) 0.161(10) Uani 0.491(7) 1 d PGU E 2
C208 C 0.38984(13) 0.53168(17) 0.58963(19) 0.178(10) Uani 0.491(7) 1 d PGU E 2
C209 C 0.36296(13) 0.52964(16) 0.58770(19) 0.178(10) Uani 0.491(7) 1 d PGU E 2
C210 C 0.35176(12) 0.5623(2) 0.54264(17) 0.160(8) Uani 0.491(7) 1 d PGU E 2
C211 C 0.44019(7) 0.6767(3) 0.6032(2) 0.190(9) Uani 0.491(7) 1 d PGU E 2
C212 C 0.42899(8) 0.7093(3) 0.55817(19) 0.146(7) Uani 0.491(7) 1 d PGU E 2
C213 C 0.41429(10) 0.6655(3) 0.52528(16) 0.137(7) Uani 0.491(7) 1 d PGU E 2
C214 C 0.41639(11) 0.6058(3) 0.55002(18) 0.144(7) Uani 0.491(7) 1 d PGU E 2
C215 C 0.43241(9) 0.6127(3) 0.5982(2) 0.137(6) Uani 0.491(7) 1 d PGU E 2
C216 C 0.44254(6) 0.7065(3) 0.6516(2) 0.137(7) Uani 0.491(7) 1 d PGU E 2
C217 C 0.43711(7) 0.6726(3) 0.69543(18) 0.157(8) Uani 0.491(7) 1 d PGU E 2
C218 C 0.42497(9) 0.7144(3) 0.72641(16) 0.192(11) Uani 0.491(7) 1 d PGU E 2
C219 C 0.42285(10) 0.7741(3) 0.70166(18) 0.169(10) Uani 0.491(7) 1 d PGU E 2
C220 C 0.43372(8) 0.7692(3) 0.6554(2) 0.170(9) Uani 0.491(7) 1 d PGU E 2
C221 C 0.38321(11) 0.7300(2) 0.75320(11) 0.170(9) Uani 0.491(7) 1 d PGU E 2
C222 C 0.40526(9) 0.6925(3) 0.75200(12) 0.176(11) Uani 0.491(7) 1 d PGU E 2
C223 C 0.39748(9) 0.6285(2) 0.74696(13) 0.089(4) Uani 0.491(7) 1 d PGU E 2
C224 C 0.37060(9) 0.6265(2) 0.74506(13) 0.098(4) Uani 0.491(7) 1 d PGU E 2
C225 C 0.36178(10) 0.6892(3) 0.74891(12) 0.096(5) Uani 0.491(7) 1 d PGU E 2
C226 C 0.38112(12) 0.7889(2) 0.72878(15) 0.205(10) Uani 0.491(7) 1 d PGU E 2
C227 C 0.35760(12) 0.8079(2) 0.69974(16) 0.172(10) Uani 0.491(7) 1 d PGU E 2
C228 C 0.36301(12) 0.84174(17) 0.65587(19) 0.175(10) Uani 0.491(7) 1 d PGU E 2
C229 C 0.38987(12) 0.84376(17) 0.65779(19) 0.136(7) Uani 0.491(7) 1 d PGU E 2
C230 C 0.40107(12) 0.8111(2) 0.70283(17) 0.124(6) Uani 0.491(7) 1 d PGU E 2
C231 C 0.31265(7) 0.6967(3) 0.64225(19) 0.150(8) Uani 0.491(7) 1 d PGU E 2
C232 C 0.32384(8) 0.6641(3) 0.68733(18) 0.131(6) Uani 0.491(7) 1 d PGU E 2
C233 C 0.33854(9) 0.7079(3) 0.72022(15) 0.130(7) Uani 0.491(7) 1 d PGU E 2
C234 C 0.33644(10) 0.7676(3) 0.69548(17) 0.134(7) Uani 0.491(7) 1 d PGU E 2
C235 C 0.32044(8) 0.7606(3) 0.64733(19) 0.155(7) Uani 0.491(7) 1 d PGU E 2
C236 C 0.31029(7) 0.6670(3) 0.59393(19) 0.148(8) Uani 0.491(7) 1 d PGU E 2
C237 C 0.31571(7) 0.7008(3) 0.55006(17) 0.154(8) Uani 0.491(7) 1 d PGU E 2
C238 C 0.32788(9) 0.6590(3) 0.51908(15) 0.154(8) Uani 0.491(7) 1 d PGU E 2
C239 C 0.32997(10) 0.5993(2) 0.54384(18) 0.168(10) Uani 0.491(7) 1 d PGU E 2
C240 C 0.31912(9) 0.6042(3) 0.5901(2) 0.165(9) Uani 0.491(7) 1 d PGU E 2
C241 C 0.36824(11) 0.54141(18) 0.68157(19) 0.135(8) Uani 0.491(7) 1 d PGU E 2
C242 C 0.35608(9) 0.5832(2) 0.71253(17) 0.088(5) Uani 0.491(7) 1 d PGU E 2
C243 C 0.33255(8) 0.6021(3) 0.68350(19) 0.136(7) Uani 0.491(7) 1 d PGU E 2
C244 C 0.33019(9) 0.5720(2) 0.6346(2) 0.138(8) Uani 0.491(7) 1 d PGU E 2
C245 C 0.35223(11) 0.53449(18) 0.6334(2) 0.125(7) Uani 0.491(7) 1 d PGU E 2
C246 C 0.39479(11) 0.54341(19) 0.68349(18) 0.130(7) Uani 0.491(7) 1 d PGU E 2
C247 C 0.40564(11) 0.53851(19) 0.63722(19) 0.135(8) Uani 0.491(7) 1 d PGU E 2
C248 C 0.42705(9) 0.5793(2) 0.64153(19) 0.140(8) Uani 0.491(7) 1 d PGU E 2
C249 C 0.42944(8) 0.6094(3) 0.69045(18) 0.130(7) Uani 0.491(7) 1 d PGU E 2
C250 C 0.40948(9) 0.5872(2) 0.71635(16) 0.094(5) Uani 0.491(7) 1 d PGU E 2
C251 C 0.38460(11) 0.83201(18) 0.56391(18) 0.102(5) Uani 0.491(7) 1 d PGU E 2
C252 C 0.39676(10) 0.7902(2) 0.53292(17) 0.104(6) Uani 0.491(7) 1 d PGU E 2
C253 C 0.42028(9) 0.7713(3) 0.56196(19) 0.143(7) Uani 0.491(7) 1 d PGU E 2
C254 C 0.42267(9) 0.8014(2) 0.6109(2) 0.131(7) Uani 0.491(7) 1 d PGU E 2
C255 C 0.40060(11) 0.83893(18) 0.6121(2) 0.104(5) Uani 0.491(7) 1 d PGU E 2
C256 C 0.35805(11) 0.83001(18) 0.56200(18) 0.111(6) Uani 0.491(7) 1 d PGU E 2
C257 C 0.34719(11) 0.83490(18) 0.60827(19) 0.117(7) Uani 0.491(7) 1 d PGU E 2
C258 C 0.32578(9) 0.7941(2) 0.60396(18) 0.132(7) Uani 0.491(7) 1 d PGU E 2
C259 C 0.32340(8) 0.7640(3) 0.55505(17) 0.116(6) Uani 0.491(7) 1 d PGU E 2
C260 C 0.34334(10) 0.7862(2) 0.52911(15) 0.095(5) Uani 0.491(7) 1 d PGU E 2
C401 C 0.17835(18) 0.4826(3) 1.0740(3) 0.105(2) Uani 1 1 d . . .
C402 C 0.19996(18) 0.5174(4) 1.0703(3) 0.104(2) Uani 1 1 d . . .
H402 H 0.2131 0.4995 1.0539 0.124 Uiso 1 1 calc R . .
C403 C 0.20309(17) 0.5813(4) 1.0912(3) 0.102(2) Uani 1 1 d . . .
C404 C 0.22469(14) 0.6202(4) 1.0812(3) 0.103(2) Uani 1 1 d . . .
C405 C 0.22242(14) 0.6833(4) 1.0872(3) 0.104(2) Uani 1 1 d . . .
C406 C 0.24119(16) 0.7269(4) 1.0707(3) 0.115(2) Uani 1 1 d . . .
H406 H 0.2570 0.7122 1.0622 0.139 Uiso 1 1 calc R . .
C407 C 0.23490(15) 0.7893(4) 1.0681(3) 0.107(2) Uani 1 1 d . . .
H407 H 0.2473 0.8180 1.0594 0.129 Uiso 1 1 calc R . .
C408 C 0.21151(15) 0.8143(4) 1.0772(3) 0.101(2) Uani 1 1 d . . .
C409 C 0.20281(17) 0.8745(3) 1.0588(3) 0.106(2) Uani 1 1 d . . .
H409 H 0.2138 0.9009 1.0428 0.127 Uiso 1 1 calc R . .
C410 C 0.17856(18) 0.8955(4) 1.0636(3) 0.105(2) Uani 1 1 d . . .
C411 C 0.16438(16) 0.8611(3) 1.0933(3) 0.098(2) Uani 1 1 d . . .
H411 H 0.1487 0.8780 1.1003 0.118 Uiso 1 1 calc R . .
C412 C 0.17225(17) 0.8014(3) 1.1139(3) 0.099(2) Uani 1 1 d . . .
C413 C 0.15612(17) 0.7627(4) 1.1385(3) 0.105(2) Uani 1 1 d . . .
C414 C 0.16053(18) 0.6976(3) 1.1416(3) 0.108(2) Uani 1 1 d . . .
C415 C 0.14252(17) 0.6539(4) 1.1619(3) 0.108(2) Uani 1 1 d . . .
H415 H 0.1296 0.6695 1.1800 0.130 Uiso 1 1 calc R . .
C416 C 0.1450(2) 0.5917(4) 1.1540(3) 0.118(3) Uani 1 1 d . . .
H416 H 0.1338 0.5639 1.1681 0.142 Uiso 1 1 calc R . .
C417 C 0.16347(16) 0.5646(4) 1.1256(3) 0.104(2) Uani 1 1 d . . .
C418 C 0.16096(18) 0.5056(4) 1.1046(3) 0.108(2) Uani 1 1 d . . .
H418 H 0.1472 0.4797 1.1110 0.130 Uiso 1 1 calc R . .
C419 C 0.18383(17) 0.6057(4) 1.1148(3) 0.105(2) Uani 1 1 d . . .
C420 C 0.18254(15) 0.6722(4) 1.1227(2) 0.0960(19) Uani 1 1 d . . .
C421 C 0.19999(15) 0.7100(4) 1.1066(3) 0.0956(19) Uani 1 1 d . . .
C422 C 0.19535(17) 0.7759(4) 1.1002(3) 0.106(2) Uani 1 1 d . . .
C423 C 0.16528(17) 0.9451(3) 1.0267(3) 0.098(2) Uani 1 1 d . . .
C424 C 0.17672(16) 0.9596(3) 0.9827(3) 0.102(2) Uani 1 1 d . . .
H424 H 0.1944 0.9527 0.9833 0.122 Uiso 1 1 calc R . .
C425 C 0.16228(16) 0.9839(3) 0.9383(3) 0.099(2) Uani 1 1 d . . .
C426 C 0.17280(16) 0.9931(3) 0.8911(3) 0.102(2) Uani 1 1 d . . .
C427 C 0.15587(18) 0.9992(3) 0.8452(3) 0.106(2) Uani 1 1 d . . .
C428 C 0.16557(17) 0.9993(3) 0.7967(3) 0.106(2) Uani 1 1 d . . .
H428 H 0.1831 1.0070 0.7959 0.127 Uiso 1 1 calc R . .
C429 C 0.14920(19) 0.9883(4) 0.7512(3) 0.112(2) Uani 1 1 d . . .
H429 H 0.1555 0.9889 0.7191 0.134 Uiso 1 1 calc R . .
C430 C 0.12309(19) 0.9760(3) 0.7528(3) 0.106(2) Uani 1 1 d . . .
C431 C 0.10699(19) 0.9462(4) 0.7101(3) 0.110(2) Uani 1 1 d . . .
H431 H 0.1136 0.9384 0.6789 0.132 Uiso 1 1 calc R . .
C432 C 0.08191(19) 0.9284(3) 0.7137(3) 0.107(2) Uani 1 1 d . . .
C433 C 0.07115(17) 0.9522(3) 0.7545(3) 0.106(2) Uani 1 1 d . . .
H433 H 0.0532 0.9505 0.7528 0.128 Uiso 1 1 calc R . .
C434 C 0.08586(16) 0.9794(3) 0.7994(3) 0.0956(19) Uani 1 1 d . . .
C435 C 0.07496(16) 0.9932(3) 0.8443(3) 0.107(2) Uani 1 1 d . . .
C436 C 0.09168(15) 1.0019(3) 0.8921(3) 0.0960(19) Uani 1 1 d . . .
C437 C 0.08241(17) 1.0063(4) 0.9394(3) 0.109(2) Uani 1 1 d . . .
H437 H 0.0649 1.0144 0.9403 0.131 Uiso 1 1 calc R . .
C438 C 0.09949(19) 0.9986(4) 0.9856(3) 0.113(2) Uani 1 1 d . . .
H438 H 0.0931 1.0014 1.0176 0.136 Uiso 1 1 calc R . .
C439 C 0.12506(16) 0.9871(3) 0.9862(3) 0.0956(19) Uani 1 1 d . . .
C440 C 0.14122(17) 0.9630(3) 1.0289(3) 0.099(2) Uani 1 1 d . . .
H440 H 0.1349 0.9591 1.0608 0.119 Uiso 1 1 calc R . .
C441 C 0.13606(16) 0.9933(3) 0.9383(2) 0.0924(18) Uani 1 1 d . . .
C442 C 0.11874(15) 1.0015(3) 0.8916(3) 0.0954(19) Uani 1 1 d . . .
C443 C 0.12958(17) 0.9968(3) 0.8450(3) 0.104(2) Uani 1 1 d . . .
C444 C 0.11175(17) 0.9863(3) 0.7993(3) 0.099(2) Uani 1 1 d . . .
C445 C 0.0696(2) 0.8784(3) 0.6798(3) 0.112(3) Uani 1 1 d . . .
C446 C 0.08424(18) 0.8458(3) 0.6490(3) 0.108(2) Uani 1 1 d . . .
H446 H 0.0990 0.8650 0.6394 0.130 Uiso 1 1 calc R . .
C447 C 0.07700(18) 0.7810(3) 0.6309(2) 0.104(2) Uani 1 1 d . . .
C448 C 0.09283(18) 0.7430(3) 0.6075(3) 0.105(2) Uani 1 1 d . . .
C449 C 0.0902(2) 0.6786(4) 0.6069(2) 0.116(3) Uani 1 1 d . . .
C450 C 0.10884(19) 0.6365(4) 0.5913(3) 0.110(2) Uani 1 1 d . . .
H450 H 0.1217 0.6525 0.5732 0.132 Uiso 1 1 calc R . .
C451 C 0.10827(19) 0.5737(3) 0.6024(3) 0.109(2) Uani 1 1 d . . .
H451 H 0.1206 0.5464 0.5915 0.131 Uiso 1 1 calc R . .
C452 C 0.08903(18) 0.5480(3) 0.6305(3) 0.107(2) Uani 1 1 d . . .
C453 C 0.0929(2) 0.4884(3) 0.6551(3) 0.113(3) Uani 1 1 d . . .
H453 H 0.1074 0.4640 0.6508 0.136 Uiso 1 1 calc R . .
C454 C 0.07535(19) 0.4656(3) 0.6858(3) 0.108(2) Uani 1 1 d . . .
C455 C 0.05318(17) 0.5005(3) 0.6850(3) 0.103(2) Uani 1 1 d . . .
H455 H 0.0398 0.4826 0.7006 0.123 Uiso 1 1 calc R . .
C456 C 0.04931(18) 0.5590(4) 0.6633(3) 0.109(2) Uani 1 1 d . . .
C457 C 0.02734(18) 0.5992(3) 0.6712(3) 0.109(2) Uani 1 1 d . . .
C458 C 0.02832(18) 0.6633(4) 0.6615(3) 0.114(2) Uani 1 1 d . . .
C459 C 0.00966(18) 0.7053(4) 0.6769(3) 0.117(2) Uani 1 1 d . . .
H459 H -0.0059 0.6888 0.6850 0.140 Uiso 1 1 calc R . .
C460 C 0.0140(2) 0.7686(4) 0.6802(4) 0.123(3) Uani 1 1 d . . .
H460 H 0.0013 0.7959 0.6897 0.147 Uiso 1 1 calc R . .
C461 C 0.03785(17) 0.7944(4) 0.6692(3) 0.108(2) Uani 1 1 d . . .
C462 C 0.04452(18) 0.8560(4) 0.6865(3) 0.110(2) Uani 1 1 d . . .
H462 H 0.0331 0.8816 0.7020 0.132 Uiso 1 1 calc R . .
C463 C 0.05383(18) 0.7560(4) 0.6461(3) 0.106(2) Uani 1 1 d . . .
C464 C 0.05014(17) 0.6893(4) 0.6437(3) 0.108(2) Uani 1 1 d . . .
C465 C 0.06899(18) 0.6509(3) 0.6270(3) 0.105(2) Uani 1 1 d . . .
C466 C 0.06859(19) 0.5867(4) 0.6386(3) 0.110(3) Uani 1 1 d . . .
C467 C 0.0828(2) 0.4182(3) 0.7271(3) 0.110(2) Uani 1 1 d . . .
C468 C 0.10833(19) 0.3983(3) 0.7357(3) 0.104(2) Uani 1 1 d . . .
H468 H 0.1182 0.4023 0.7084 0.125 Uiso 1 1 calc R . .
C469 C 0.1200(2) 0.3725(3) 0.7836(3) 0.112(3) Uani 1 1 d . . .
C470 C 0.14631(17) 0.3629(4) 0.7967(3) 0.106(2) Uani 1 1 d D . .
C471 C 0.15598(18) 0.3590(3) 0.8493(3) 0.104(2) Uani 1 1 d . . .
C472 C 0.18314(18) 0.3569(4) 0.8648(3) 0.112(2) Uani 1 1 d . . .
H472 H 0.1938 0.3472 0.8398 0.135 Uiso 1 1 calc R . .
C473 C 0.19364(19) 0.3683(4) 0.9130(3) 0.125(3) Uani 1 1 d . . .
H473 H 0.2116 0.3668 0.9222 0.150 Uiso 1 1 calc R . .
C474 C 0.17742(17) 0.3831(3) 0.9522(3) 0.104(2) Uani 1 1 d . . .
C475 C 0.18690(18) 0.4121(3) 1.0005(3) 0.108(2) Uani 1 1 d . . .
H475 H 0.2047 0.4188 1.0089 0.130 Uiso 1 1 calc R . .
C972 C 0.17154(17) 0.4305(4) 1.0349(3) 0.104(2) Uani 1 1 d . . .
C477 C 0.14636(16) 0.4108(3) 1.0259(3) 0.0990(19) Uani 1 1 d . . .
H477 H 0.1360 0.4171 1.0522 0.119 Uiso 1 1 calc R . .
C478 C 0.13533(18) 0.3815(3) 0.9788(3) 0.098(2) Uani 1 1 d . . .
C479 C 0.1090(2) 0.3699(4) 0.9677(3) 0.111(2) Uani 1 1 d . G .
C480 C 0.09834(15) 0.3606(3) 0.9154(3) 0.0965(19) Uani 1 1 d . . .
C481 C 0.07071(16) 0.3577(4) 0.8980(3) 0.111(2) Uani 1 1 d . . .
H481 H 0.0597 0.3502 0.9228 0.133 Uiso 1 1 calc R . .
C482 C 0.06061(19) 0.3651(4) 0.8486(3) 0.124(3) Uani 1 1 d . . .
H482 H 0.0426 0.3630 0.8392 0.148 Uiso 1 1 calc R . .
C483 C 0.07588(17) 0.3758(3) 0.8102(3) 0.105(2) Uani 1 1 d . . .
C484 C 0.06636(19) 0.3998(3) 0.7611(3) 0.108(2) Uani 1 1 d . . .
H484 H 0.0485 0.4034 0.7510 0.130 Uiso 1 1 calc R . .
C485 C 0.10256(15) 0.3683(3) 0.8234(3) 0.0918(17) Uani 1 1 d . . .
C486 C 0.11351(17) 0.3616(3) 0.8753(3) 0.0976(19) Uani 1 1 d . . .
C487 C 0.14111(16) 0.3623(3) 0.8878(3) 0.0966(19) Uani 1 1 d . . .
C488 C 0.15125(15) 0.3727(3) 0.9403(3) 0.0949(19) Uani 1 1 d . . .
C01I C 0.24612(17) 0.5913(4) 1.0592(4) 0.120(3) Uani 1 1 d . . .
H01I H 0.2490 0.5482 1.0733 0.144 Uiso 1 1 calc R . .
H02I H 0.2618 0.6160 1.0705 0.144 Uiso 1 1 calc R . .
C02I C 0.24197(18) 0.5876(5) 1.0010(4) 0.128(3) Uani 1 1 d . . .
H03I H 0.2415 0.6309 0.9869 0.153 Uiso 1 1 calc R . .
H04I H 0.2252 0.5681 0.9895 0.153 Uiso 1 1 calc R . .
C03I C 0.2623(3) 0.5502(7) 0.9787(4) 0.159(4) Uani 1 1 d . . .
H05I H 0.2790 0.5701 0.9899 0.191 Uiso 1 1 calc R . .
H06I H 0.2629 0.5072 0.9934 0.191 Uiso 1 1 calc R . .
C04I C 0.2584(2) 0.5452(7) 0.9225(4) 0.158(4) Uani 1 1 d . . .
H07I H 0.2749 0.5367 0.9109 0.189 Uiso 1 1 calc R . .
H08I H 0.2520 0.5860 0.9076 0.189 Uiso 1 1 calc R . .
C05I C 0.23892(19) 0.4916(6) 0.9011(4) 0.135(3) Uani 1 1 d . . .
H09I H 0.2449 0.4509 0.9169 0.161 Uiso 1 1 calc R . .
H10I H 0.2221 0.5010 0.9112 0.161 Uiso 1 1 calc R . .
C06I C 0.2363(3) 0.4864(7) 0.8441(5) 0.173(5) Uani 1 1 d . . .
H11I H 0.2236 0.4540 0.8321 0.259 Uiso 1 1 calc R . .
H12I H 0.2527 0.4747 0.8341 0.259 Uiso 1 1 calc R . .
H13I H 0.2308 0.5269 0.8284 0.259 Uiso 1 1 calc R . .
C01J C 0.1319(2) 0.7907(4) 1.1540(3) 0.126(3) Uani 1 1 d . . .
H01J H 0.1281 0.7693 1.1856 0.151 Uiso 1 1 calc R . .
H02J H 0.1348 0.8358 1.1623 0.151 Uiso 1 1 calc R . .
C02J C 0.10915(18) 0.7845(4) 1.1123(3) 0.120(3) Uani 1 1 d . . .
H03J H 0.1070 0.7396 1.1026 0.144 Uiso 1 1 calc R . .
H04J H 0.1126 0.8079 1.0815 0.144 Uiso 1 1 calc R . .
C03J C 0.0845(2) 0.8086(5) 1.1278(4) 0.140(3) Uani 1 1 d . . .
H05J H 0.0793 0.7805 1.1545 0.168 Uiso 1 1 calc R . .
H06J H 0.0874 0.8510 1.1432 0.168 Uiso 1 1 calc R . .
C04J C 0.0632(2) 0.8122(5) 1.0828(4) 0.149(4) Uani 1 1 d . . .
H07J H 0.0465 0.8125 1.0955 0.179 Uiso 1 1 calc R . .
H08J H 0.0638 0.7751 1.0602 0.179 Uiso 1 1 calc R . .
C05J C 0.0663(2) 0.8720(5) 1.0528(4) 0.139(3) Uani 1 1 d . . .
H09J H 0.0823 0.8707 1.0378 0.167 Uiso 1 1 calc R . .
H10J H 0.0667 0.9092 1.0757 0.167 Uiso 1 1 calc R . .
C06J C 0.0433(3) 0.8754(8) 1.0099(5) 0.189(5) Uani 1 1 d . . .
H11J H 0.0448 0.9126 0.9884 0.284 Uiso 1 1 calc R . .
H12J H 0.0276 0.8785 1.0253 0.284 Uiso 1 1 calc R . .
H13J H 0.0427 0.8374 0.9885 0.284 Uiso 1 1 calc R . .
C01K C 0.20108(16) 0.9868(4) 0.8917(3) 0.112(2) Uani 1 1 d . . .
H01K H 0.2098 1.0028 0.9253 0.134 Uiso 1 1 calc R . .
H02K H 0.2061 1.0144 0.8645 0.134 Uiso 1 1 calc R . .
C02K C 0.21089(17) 0.9215(4) 0.8839(4) 0.121(3) Uani 1 1 d . . .
H03K H 0.2061 0.8939 0.9114 0.145 Uiso 1 1 calc R . .
H04K H 0.2022 0.9052 0.8505 0.145 Uiso 1 1 calc R . .
C03K C 0.2386(2) 0.9167(5) 0.8843(6) 0.157(4) Uani 1 1 d . . .
H05K H 0.2472 0.9376 0.9159 0.189 Uiso 1 1 calc R . .
H06K H 0.2430 0.9405 0.8543 0.189 Uiso 1 1 calc R . .
C04K C 0.2489(2) 0.8523(6) 0.8824(7) 0.176(5) Uani 1 1 d . . .
H07K H 0.2659 0.8550 0.8715 0.212 Uiso 1 1 calc R . .
H08K H 0.2377 0.8283 0.8556 0.212 Uiso 1 1 calc R . .
C05K C 0.2513(2) 0.8162(5) 0.9314(5) 0.150(4) Uani 1 1 d . . .
H09K H 0.2341 0.8112 0.9411 0.179 Uiso 1 1 calc R . .
H10K H 0.2615 0.8414 0.9587 0.179 Uiso 1 1 calc R . .
C06K C 0.2637(3) 0.7496(6) 0.9307(9) 0.218(8) Uani 1 1 d . . .
H11K H 0.2643 0.7299 0.9647 0.326 Uiso 1 1 calc R . .
H12K H 0.2810 0.7537 0.9224 0.326 Uiso 1 1 calc R . .
H13K H 0.2535 0.7234 0.9046 0.326 Uiso 1 1 calc R . .
C01L C 0.04647(17) 0.9907(4) 0.8431(3) 0.117(2) Uani 1 1 d . . .
H01L H 0.0413 1.0211 0.8682 0.141 Uiso 1 1 calc R . .
H02L H 0.0377 1.0020 0.8083 0.141 Uiso 1 1 calc R . .
C02L C 0.03912(17) 0.9251(4) 0.8567(4) 0.132(3) Uani 1 1 d . . .
H03L H 0.0477 0.9144 0.8917 0.158 Uiso 1 1 calc R . .
H04L H 0.0449 0.8948 0.8321 0.158 Uiso 1 1 calc R . .
C03L C 0.01062(18) 0.9191(6) 0.8549(4) 0.141(3) Uani 1 1 d . . .
H05L H 0.0020 0.9362 0.8216 0.170 Uiso 1 1 calc R . .
H06L H 0.0053 0.9449 0.8829 0.170 Uiso 1 1 calc R . .
C04L C 0.0017(2) 0.8489(7) 0.8607(5) 0.156(4) Uani 1 1 d . . .
H07L H 0.0120 0.8308 0.8919 0.187 Uiso 1 1 calc R . .
H08L H -0.0162 0.8496 0.8669 0.187 Uiso 1 1 calc R . .
C05L C 0.0035(2) 0.8071(6) 0.8176(5) 0.145(4) Uani 1 1 d . . .
H09L H 0.0216 0.8008 0.8137 0.174 Uiso 1 1 calc R . .
H10L H -0.0054 0.8258 0.7853 0.174 Uiso 1 1 calc R . .
C06L C -0.0091(3) 0.7412(6) 0.8280(6) 0.181(5) Uani 1 1 d . . .
H11L H -0.0077 0.7125 0.7994 0.272 Uiso 1 1 calc R . .
H12L H -0.0272 0.7476 0.8308 0.272 Uiso 1 1 calc R . .
H13L H -0.0004 0.7231 0.8602 0.272 Uiso 1 1 calc R . .
C01M C 0.1165(2) 0.7707(4) 0.5899(3) 0.129(3) Uani 1 1 d . . .
H01M H 0.1207 0.7457 0.5604 0.155 Uiso 1 1 calc R . .
H02M H 0.1127 0.8141 0.5775 0.155 Uiso 1 1 calc R . .
C02M C 0.13942(18) 0.7724(4) 0.6309(3) 0.114(2) Uani 1 1 d . . .
H03M H 0.1428 0.7295 0.6449 0.136 Uiso 1 1 calc R . .
H04M H 0.1358 0.7998 0.6595 0.136 Uiso 1 1 calc R . .
C03M C 0.1629(2) 0.7966(4) 0.6109(4) 0.143(4) Uani 1 1 d . . .
H05M H 0.1588 0.8372 0.5931 0.171 Uiso 1 1 calc R . .
H06M H 0.1678 0.7664 0.5854 0.171 Uiso 1 1 calc R . .
C04M C 0.1857(2) 0.8060(4) 0.6544(4) 0.130(3) Uani 1 1 d . . .
H07M H 0.1877 0.7685 0.6770 0.157 Uiso 1 1 calc R . .
H08M H 0.2015 0.8113 0.6392 0.157 Uiso 1 1 calc R . .
C05M C 0.1813(2) 0.8645(4) 0.6864(4) 0.123(3) Uani 1 1 d . . .
H09M H 0.1657 0.8589 0.7025 0.147 Uiso 1 1 calc R . .
H10M H 0.1790 0.9020 0.6638 0.147 Uiso 1 1 calc R . .
C06M C 0.2056(2) 0.8745(5) 0.7309(5) 0.157(4) Uani 1 1 d . . .
H11M H 0.2026 0.9105 0.7525 0.236 Uiso 1 1 calc R . .
H12M H 0.2208 0.8824 0.7147 0.236 Uiso 1 1 calc R . .
H13M H 0.2082 0.8365 0.7523 0.236 Uiso 1 1 calc R . .
C01N C 0.0053(2) 0.5728(5) 0.6935(4) 0.146(4) Uani 1 1 d . . .
H01N H 0.0023 0.5285 0.6823 0.175 Uiso 1 1 calc R . .
H02N H -0.0103 0.5973 0.6814 0.175 Uiso 1 1 calc R . .
C02N C 0.0114(3) 0.5760(6) 0.7525(5) 0.178(5) Uani 1 1 d . . .
H03N H 0.0274 0.5528 0.7640 0.214 Uiso 1 1 calc R . .
H04N H 0.0142 0.6205 0.7632 0.214 Uiso 1 1 calc R . .
C03N C -0.0086(3) 0.5498(6) 0.7776(5) 0.178(5) Uani 1 1 d DU . .
H485 H -0.0132 0.5079 0.7626 0.214 Uiso 1 1 calc R . .
H486 H -0.0238 0.5771 0.7702 0.214 Uiso 1 1 calc R . .
C04N C -0.0016(3) 0.5428(7) 0.8365(5) 0.178(5) Uani 1 1 d DU . .
H489 H 0.0067 0.5826 0.8493 0.213 Uiso 1 1 calc R . .
H490 H -0.0179 0.5407 0.8506 0.213 Uiso 1 1 calc R . .
C05N C 0.0144(2) 0.4913(7) 0.8607(6) 0.186(6) Uani 1 1 d DU . .
H487 H 0.0318 0.4958 0.8519 0.223 Uiso 1 1 calc R . .
H488 H 0.0074 0.4506 0.8465 0.223 Uiso 1 1 calc R . .
C06N C 0.0157(3) 0.4904(11) 0.9179(6) 0.249(10) Uani 1 1 d DU . .
H491 H 0.0258 0.4541 0.9321 0.373 Uiso 1 1 calc R . .
H492 H -0.0015 0.4874 0.9268 0.373 Uiso 1 1 calc R . .
H493 H 0.0238 0.5293 0.9324 0.373 Uiso 1 1 calc R . .
C01O C 0.1625(2) 0.3629(7) 0.7539(4) 0.160(5) Uani 1 1 d DU F .
H01O H 0.1520 0.3504 0.7211 0.191 Uiso 1 1 calc R . .
H02O H 0.1765 0.3320 0.7618 0.191 Uiso 1 1 calc R . .
C02O C 0.1736(2) 0.4292(7) 0.7485(4) 0.156(4) Uani 1 1 d DU . .
H3O H 0.1592 0.4586 0.7396 0.187 Uiso 0.55(2) 1 calc PR F 1
H4O H 0.1827 0.4418 0.7827 0.187 Uiso 0.55(2) 1 calc PR F 1
H5O H 0.1674 0.4563 0.7747 0.187 Uiso 0.45(2) 1 calc PR F 2
H6O H 0.1923 0.4258 0.7581 0.187 Uiso 0.45(2) 1 calc PR F 2
C03O C 0.1917(4) 0.4388(8) 0.7096(6) 0.154(7) Uani 0.55(2) 1 d PDU F 1
H7O H 0.1860 0.4138 0.6781 0.185 Uiso 0.55(2) 1 calc PR F 1
H8O H 0.2090 0.4245 0.7243 0.185 Uiso 0.55(2) 1 calc PR F 1
C13O C 0.1689(5) 0.4632(11) 0.6989(8) 0.172(9) Uani 0.45(2) 1 d PDU F 2
H9O H 0.1530 0.4881 0.6968 0.206 Uiso 0.45(2) 1 calc PR F 2
H10O H 0.1670 0.4330 0.6698 0.206 Uiso 0.45(2) 1 calc PR F 2
C04O C 0.1923(3) 0.5080(5) 0.6960(4) 0.158(4) Uani 1 1 d DU . .
H11O H 0.1932 0.5298 0.7297 0.190 Uiso 0.55(2) 1 calc PR F 1
H12O H 0.2092 0.5141 0.6853 0.190 Uiso 0.55(2) 1 calc PR F 1
H13O H 0.1989 0.5289 0.7291 0.190 Uiso 0.45(2) 1 calc PR F 2
H14O H 0.2063 0.4883 0.6805 0.190 Uiso 0.45(2) 1 calc PR F 2
C05O C 0.1754(2) 0.5469(5) 0.6607(4) 0.143(3) Uani 1 1 d U F .
H15O H 0.1603 0.5581 0.6767 0.172 Uiso 1 1 calc R . .
H16O H 0.1696 0.5227 0.6288 0.172 Uiso 1 1 calc R . .
C06O C 0.1892(4) 0.6090(7) 0.6464(7) 0.211(7) Uani 1 1 d U . .
H17O H 0.1771 0.6352 0.6236 0.316 Uiso 1 1 calc R F .
H18O H 0.2036 0.5980 0.6287 0.316 Uiso 1 1 calc R . .
H19O H 0.1954 0.6325 0.6780 0.316 Uiso 1 1 calc R . .
C01P C 0.0913(2) 0.3732(5) 1.0083(3) 0.135(3) Uani 1 1 d DU . .
H01P H 0.0795 0.3372 1.0014 0.162 Uiso 0.496(19) 1 calc PR G 1
H02P H 0.1020 0.3645 1.0418 0.162 Uiso 0.496(19) 1 calc PR G 1
H03P H 0.1001 0.3588 1.0422 0.162 Uiso 0.504(19) 1 calc PR G 2
H04P H 0.0760 0.3468 0.9982 0.162 Uiso 0.504(19) 1 calc PR G 2
C02P C 0.0757(4) 0.4278(11) 1.0164(13) 0.130(8) Uani 0.496(19) 1 d PDU G 1
H05P H 0.0599 0.4134 1.0287 0.157 Uiso 0.496(19) 1 calc PR G 1
H06P H 0.0708 0.4499 0.9832 0.157 Uiso 0.496(19) 1 calc PR G 1
C03P C 0.0894(4) 0.4729(8) 1.0551(8) 0.129(6) Uani 0.496(19) 1 d PDU G 1
H07P H 0.1045 0.4918 1.0429 0.155 Uiso 0.496(19) 1 calc PR G 1
H08P H 0.0945 0.4530 1.0892 0.155 Uiso 0.496(19) 1 calc PR G 1
C04P C 0.0679(5) 0.5205(11) 1.0556(8) 0.141(7) Uani 0.496(19) 1 d PDU G 1
H09P H 0.0640 0.5417 1.0217 0.170 Uiso 0.496(19) 1 calc PR G 1
H10P H 0.0523 0.4992 1.0632 0.170 Uiso 0.496(19) 1 calc PR G 1
C12P C 0.0838(5) 0.4444(9) 1.0104(9) 0.114(7) Uani 0.504(19) 1 d PDU G 2
H11P H 0.0996 0.4695 1.0193 0.137 Uiso 0.504(19) 1 calc PR G 2
H12P H 0.0757 0.4576 0.9755 0.137 Uiso 0.504(19) 1 calc PR G 2
C13P C 0.0653(5) 0.4608(9) 1.0498(9) 0.141(6) Uani 0.504(19) 1 d PDU G 2
H13P H 0.0496 0.4365 1.0386 0.169 Uiso 0.504(19) 1 calc PR G 2
H14P H 0.0731 0.4424 1.0831 0.169 Uiso 0.504(19) 1 calc PR G 2
C14P C 0.0565(5) 0.5274(11) 1.0625(10) 0.167(9) Uani 0.504(19) 1 d PDU G 2
H15P H 0.0511 0.5503 1.0298 0.201 Uiso 0.504(19) 1 calc PR G 2
H16P H 0.0414 0.5235 1.0805 0.201 Uiso 0.504(19) 1 calc PR G 2
C05P C 0.0769(3) 0.5668(7) 1.0964(6) 0.186(5) Uani 1 1 d DU . .
H17P H 0.0942 0.5793 1.0909 0.224 Uiso 0.496(19) 1 calc PR G 1
H18P H 0.0788 0.5435 1.1294 0.224 Uiso 0.496(19) 1 calc PR G 1
H19P H 0.0829 0.5452 1.1294 0.224 Uiso 0.504(19) 1 calc PR G 2
H20P H 0.0916 0.5752 1.0783 0.224 Uiso 0.504(19) 1 calc PR G 2
C06P C 0.0633(3) 0.6262(6) 1.1051(7) 0.205(6) Uani 1 1 d U G .
H21P H 0.0740 0.6521 1.1306 0.307 Uiso 1 1 calc R . .
H22P H 0.0473 0.6162 1.1180 0.307 Uiso 1 1 calc R . .
H23P H 0.0595 0.6495 1.0726 0.307 Uiso 1 1 calc R . .
C501 C 0.10764(7) 0.52604(12) 0.88995(14) 0.116(5) Uani 0.634(7) 1 d PGU H 1
C502 C 0.10153(7) 0.53375(12) 0.83565(14) 0.159(8) Uani 0.634(7) 1 d PGU H 1
C503 C 0.12464(8) 0.53317(12) 0.81441(13) 0.147(7) Uani 0.634(7) 1 d PGU H 1
C504 C 0.14502(8) 0.52508(12) 0.85558(14) 0.108(5) Uani 0.634(7) 1 d PGU H 1
C505 C 0.13451(8) 0.52069(11) 0.90228(14) 0.179(8) Uani 0.634(7) 1 d PGU H 1
C506 C 0.14724(7) 0.54820(13) 0.94763(13) 0.141(6) Uani 0.634(7) 1 d PGU H 1
C507 C 0.17062(6) 0.58040(15) 0.94685(12) 0.114(6) Uani 0.634(7) 1 d PGU H 1
C508 C 0.17106(6) 0.63351(16) 0.97993(11) 0.088(3) Uani 0.634(7) 1 d PGU H 1
C509 C 0.14796(6) 0.63410(16) 1.00118(9) 0.096(3) Uani 0.634(7) 1 d PGU H 1
C510 C 0.13322(7) 0.58136(15) 0.98120(11) 0.107(5) Uani 0.634(7) 1 d PGU H 1
C511 C 0.18584(5) 0.64999(19) 0.83281(13) 0.147(6) Uani 0.634(7) 1 d PGU H 1
C512 C 0.17112(6) 0.59724(18) 0.81282(13) 0.126(5) Uani 0.634(7) 1 d PGU H 1
C513 C 0.16812(7) 0.55695(15) 0.85481(14) 0.119(5) Uani 0.634(7) 1 d PGU H 1
C514 C 0.18100(6) 0.58476(16) 0.90070(13) 0.105(4) Uani 0.634(7) 1 d PGU H 1
C515 C 0.19195(5) 0.64225(18) 0.88711(13) 0.119(4) Uani 0.634(7) 1 d PGU H 1
C516 C 0.18024(6) 0.71008(19) 0.81184(13) 0.149(6) Uani 0.634(7) 1 d PGU H 1
C517 C 0.18069(6) 0.76317(18) 0.84496(13) 0.110(4) Uani 0.634(7) 1 d PGU H 1
C518 C 0.16056(7) 0.80409(15) 0.82424(13) 0.122(5) Uani 0.634(7) 1 d PGU H 1
C519 C 0.14770(7) 0.77625(16) 0.77834(11) 0.117(5) Uani 0.634(7) 1 d PGU H 1
C520 C 0.15985(7) 0.71813(19) 0.77067(11) 0.126(5) Uani 0.634(7) 1 d PGU H 1
C521 C 0.11985(8) 0.84221(11) 0.84510(14) 0.142(6) Uani 0.634(7) 1 d PGU H 1
C522 C 0.14672(8) 0.83687(12) 0.85742(14) 0.106(4) Uani 0.634(7) 1 d PGU H 1
C523 C 0.15283(7) 0.82914(12) 0.91171(14) 0.140(7) Uani 0.634(7) 1 d PGU H 1
C524 C 0.12973(8) 0.82974(12) 0.93298(13) 0.137(6) Uani 0.634(7) 1 d PGU H 1
C525 C 0.10935(8) 0.83782(12) 0.89178(14) 0.114(5) Uani 0.634(7) 1 d PGU H 1
C526 C 0.10712(7) 0.81474(13) 0.79974(12) 0.136(6) Uani 0.634(7) 1 d PGU H 1
C527 C 0.08374(6) 0.78249(15) 0.80054(12) 0.129(6) Uani 0.634(7) 1 d PGU H 1
C528 C 0.08330(6) 0.72940(17) 0.76743(10) 0.088(3) Uani 0.634(7) 1 d PGU H 1
C529 C 0.10641(7) 0.72880(17) 0.74620(9) 0.093(3) Uani 0.634(7) 1 d PGU H 1
C530 C 0.12113(7) 0.78154(15) 0.76615(11) 0.122(6) Uani 0.634(7) 1 d PGU H 1
C531 C 0.06851(5) 0.71291(19) 0.91458(13) 0.124(5) Uani 0.634(7) 1 d PGU H 1
C532 C 0.08324(6) 0.76567(18) 0.93454(13) 0.119(5) Uani 0.634(7) 1 d PGU H 1
C533 C 0.08624(7) 0.80598(15) 0.89256(13) 0.125(5) Uani 0.634(7) 1 d PGU H 1
C534 C 0.07336(6) 0.77814(16) 0.84668(13) 0.113(4) Uani 0.634(7) 1 d PGU H 1
C535 C 0.06241(5) 0.72066(19) 0.86027(13) 0.121(5) Uani 0.634(7) 1 d PGU H 1
C536 C 0.07412(5) 0.65283(19) 0.93552(13) 0.148(6) Uani 0.634(7) 1 d PGU H 1
C537 C 0.07367(6) 0.59975(18) 0.90241(14) 0.110(4) Uani 0.634(7) 1 d PGU H 1
C538 C 0.09379(7) 0.55884(15) 0.92314(14) 0.122(5) Uani 0.634(7) 1 d PGU H 1
C539 C 0.10666(7) 0.58667(16) 0.96904(12) 0.109(4) Uani 0.634(7) 1 d PGU H 1
C540 C 0.09451(6) 0.64478(19) 0.97669(11) 0.119(5) Uani 0.634(7) 1 d PGU H 1
C541 C 0.14687(7) 0.74901(16) 0.99514(10) 0.134(7) Uani 0.634(7) 1 d PGU H 1
C542 C 0.12676(7) 0.78990(15) 0.97442(11) 0.114(6) Uani 0.634(7) 1 d PGU H 1
C543 C 0.10339(7) 0.75767(17) 0.97521(11) 0.114(4) Uani 0.634(7) 1 d PGU H 1
C544 C 0.10905(6) 0.69688(18) 0.99641(9) 0.123(5) Uani 0.634(7) 1 d PGU H 1
C545 C 0.13593(7) 0.69150(17) 1.00872(8) 0.093(4) Uani 0.634(7) 1 d PGU H 1
C546 C 0.16971(6) 0.74844(16) 0.97415(11) 0.152(7) Uani 0.634(7) 1 d PGU H 1
C547 C 0.18188(5) 0.69034(17) 0.96650(11) 0.088(3) Uani 0.634(7) 1 d PGU H 1
C548 C 0.19239(4) 0.69474(18) 0.91981(13) 0.108(4) Uani 0.634(7) 1 d PGU H 1
C549 C 0.18671(5) 0.75556(17) 0.89860(13) 0.105(4) Uani 0.634(7) 1 d PGU H 1
C550 C 0.17272(6) 0.78871(15) 0.93219(13) 0.125(7) Uani 0.634(7) 1 d PGU H 1
C551 C 0.10748(7) 0.61390(16) 0.75222(10) 0.115(4) Uani 0.634(7) 1 d PGU H 1
C552 C 0.12759(7) 0.57300(15) 0.77294(11) 0.128(6) Uani 0.634(7) 1 d PGU H 1
C553 C 0.15097(7) 0.60522(17) 0.77215(11) 0.106(4) Uani 0.634(7) 1 d PGU H 1
C554 C 0.14530(7) 0.66604(18) 0.75096(9) 0.126(5) Uani 0.634(7) 1 d PGU H 1
C555 C 0.11842(7) 0.67140(18) 0.73863(8) 0.099(4) Uani 0.634(7) 1 d PGU H 1
C556 C 0.08464(6) 0.61448(16) 0.77322(11) 0.124(6) Uani 0.634(7) 1 d PGU H 1
C557 C 0.07248(6) 0.67258(17) 0.78086(11) 0.096(4) Uani 0.634(7) 1 d PGU H 1
C558 C 0.06197(5) 0.66819(18) 0.82756(13) 0.112(5) Uani 0.634(7) 1 d PGU H 1
C559 C 0.06762(5) 0.60737(17) 0.84878(14) 0.103(4) Uani 0.634(7) 1 d PGU H 1
C560 C 0.08164(6) 0.57416(15) 0.81518(13) 0.132(7) Uani 0.634(7) 1 d PGU H 1
C601 C 0.12830(16) 0.5243(2) 0.8256(2) 0.109(8) Uani 0.366(7) 1 d PGU H 2
C602 C 0.13204(17) 0.5601(3) 0.7815(2) 0.132(8) Uani 0.366(7) 1 d PGU H 2
C603 C 0.15717(16) 0.5849(3) 0.7903(3) 0.128(8) Uani 0.366(7) 1 d PGU H 2
C604 C 0.16894(14) 0.5644(3) 0.8397(3) 0.131(8) Uani 0.366(7) 1 d PGU H 2
C605 C 0.15110(15) 0.5269(2) 0.8615(3) 0.087(7) Uani 0.366(7) 1 d PGU H 2
C606 C 0.14993(14) 0.5304(2) 0.9146(3) 0.085(5) Uani 0.366(7) 1 d PGU H 2
C607 C 0.16659(12) 0.5713(3) 0.9466(3) 0.145(10) Uani 0.366(7) 1 d PGU H 2
C608 C 0.15287(14) 0.5975(3) 0.9841(2) 0.179(11) Uani 0.366(7) 1 d PGU H 2
C609 C 0.12777(15) 0.5728(3) 0.9754(2) 0.111(8) Uani 0.366(7) 1 d PGU H 2
C610 C 0.12593(14) 0.5313(2) 0.9324(2) 0.093(5) Uani 0.366(7) 1 d PGU H 2
C611 C 0.19208(9) 0.7078(4) 0.8966(3) 0.178(12) Uani 0.366(7) 1 d PGU H 2
C612 C 0.19027(10) 0.6663(4) 0.8537(3) 0.201(12) Uani 0.366(7) 1 d PGU H 2
C613 C 0.18540(11) 0.6049(3) 0.8712(3) 0.141(9) Uani 0.366(7) 1 d PGU H 2
C614 C 0.18421(10) 0.6083(3) 0.9250(3) 0.146(10) Uani 0.366(7) 1 d PGU H 2
C615 C 0.18834(10) 0.6720(4) 0.9407(3) 0.136(10) Uani 0.366(7) 1 d PGU H 2
C616 C 0.18224(10) 0.7691(3) 0.8902(3) 0.142(10) Uani 0.366(7) 1 d PGU H 2
C617 C 0.16853(13) 0.7953(3) 0.9277(3) 0.113(9) Uani 0.366(7) 1 d PGU H 2
C618 C 0.14827(14) 0.8320(2) 0.9015(3) 0.124(8) Uani 0.366(7) 1 d PGU H 2
C619 C 0.14946(13) 0.8285(2) 0.8477(3) 0.109(8) Uani 0.366(7) 1 d PGU H 2
C620 C 0.17046(12) 0.7896(3) 0.8408(3) 0.142(10) Uani 0.366(7) 1 d PGU H 2
C621 C 0.10175(14) 0.8303(2) 0.8831(3) 0.103(7) Uani 0.366(7) 1 d PGU H 2
C622 C 0.12456(15) 0.8329(2) 0.9191(3) 0.145(10) Uani 0.366(7) 1 d PGU H 2
C623 C 0.12082(16) 0.7971(3) 0.9631(2) 0.159(10) Uani 0.366(7) 1 d PGU H 2
C624 C 0.09570(15) 0.7723(3) 0.9544(3) 0.154(10) Uani 0.366(7) 1 d PGU H 2
C625 C 0.08392(13) 0.7928(3) 0.9050(3) 0.130(8) Uani 0.366(7) 1 d PGU H 2
C626 C 0.10292(13) 0.8268(2) 0.8300(3) 0.105(7) Uani 0.366(7) 1 d PGU H 2
C627 C 0.08628(12) 0.7858(3) 0.7981(3) 0.188(12) Uani 0.366(7) 1 d PGU H 2
C628 C 0.09999(14) 0.7597(3) 0.7606(2) 0.175(11) Uani 0.366(7) 1 d PGU H 2
C629 C 0.12511(15) 0.7844(3) 0.7693(2) 0.110(9) Uani 0.366(7) 1 d PGU H 2
C630 C 0.12692(14) 0.8259(2) 0.8122(2) 0.087(5) Uani 0.366(7) 1 d PGU H 2
C631 C 0.06078(9) 0.6494(3) 0.8480(3) 0.152(11) Uani 0.366(7) 1 d PGU H 2
C632 C 0.06259(9) 0.6909(3) 0.8910(3) 0.191(12) Uani 0.366(7) 1 d PGU H 2
C633 C 0.06746(10) 0.7524(3) 0.8734(3) 0.181(11) Uani 0.366(7) 1 d PGU H 2
C634 C 0.06866(10) 0.7489(3) 0.8197(3) 0.195(12) Uani 0.366(7) 1 d PGU H 2
C635 C 0.06450(10) 0.6852(4) 0.8040(3) 0.154(12) Uani 0.366(7) 1 d PGU H 2
C636 C 0.07063(11) 0.5881(3) 0.8545(3) 0.116(8) Uani 0.366(7) 1 d PGU H 2
C637 C 0.08433(14) 0.5619(3) 0.8169(3) 0.103(7) Uani 0.366(7) 1 d PGU H 2
C638 C 0.10458(15) 0.5252(2) 0.8432(3) 0.098(7) Uani 0.366(7) 1 d PGU H 2
C639 C 0.10340(14) 0.5287(2) 0.8969(3) 0.106(7) Uani 0.366(7) 1 d PGU H 2
C640 C 0.08241(12) 0.5676(3) 0.9039(3) 0.124(8) Uani 0.366(7) 1 d PGU H 2
C641 C 0.11113(16) 0.6748(3) 0.99796(19) 0.127(8) Uani 0.366(7) 1 d PGU H 2
C642 C 0.09089(14) 0.7115(3) 0.9717(2) 0.120(7) Uani 0.366(7) 1 d PGU H 2
C643 C 0.07425(12) 0.6706(3) 0.9398(3) 0.172(11) Uani 0.366(7) 1 d PGU H 2
C644 C 0.08421(13) 0.6086(3) 0.9463(3) 0.161(9) Uani 0.366(7) 1 d PGU H 2
C645 C 0.10701(15) 0.6112(3) 0.9823(2) 0.124(8) Uani 0.366(7) 1 d PGU H 2
C646 C 0.13596(16) 0.6993(3) 1.00660(16) 0.175(13) Uani 0.366(7) 1 d PGU H 2
C647 C 0.15696(15) 0.6604(3) 0.99961(18) 0.214(13) Uani 0.366(7) 1 d PGU H 2
C648 C 0.17480(13) 0.6979(4) 0.9778(2) 0.172(11) Uani 0.366(7) 1 d PGU H 2
C649 C 0.16483(14) 0.7599(3) 0.9713(2) 0.142(9) Uani 0.366(7) 1 d PGU H 2
C650 C 0.14084(16) 0.7608(3) 0.98906(19) 0.175(11) Uani 0.366(7) 1 d PGU H 2
C651 C 0.14172(16) 0.6824(3) 0.74671(19) 0.137(9) Uani 0.366(7) 1 d PGU H 2
C652 C 0.16197(15) 0.6457(3) 0.7729(2) 0.144(8) Uani 0.366(7) 1 d PGU H 2
C653 C 0.17863(12) 0.6866(3) 0.8049(3) 0.174(10) Uani 0.366(7) 1 d PGU H 2
C654 C 0.16866(13) 0.7486(3) 0.7983(3) 0.157(9) Uani 0.366(7) 1 d PGU H 2
C655 C 0.14585(15) 0.7460(3) 0.7624(2) 0.142(9) Uani 0.366(7) 1 d PGU H 2
C656 C 0.11689(17) 0.6579(3) 0.73808(16) 0.198(13) Uani 0.366(7) 1 d PGU H 2
C657 C 0.09591(15) 0.6968(3) 0.74507(18) 0.232(13) Uani 0.366(7) 1 d PGU H 2
C658 C 0.07807(13) 0.6593(3) 0.7669(2) 0.152(11) Uani 0.366(7) 1 d PGU H 2
C659 C 0.08802(15) 0.5973(3) 0.7734(2) 0.147(10) Uani 0.366(7) 1 d PGU H 2
C660 C 0.11203(17) 0.5964(3) 0.75561(19) 0.179(12) Uani 0.366(7) 1 d PGU H 2
C1A C 0.0989(8) 1.188(3) 0.7676(19) 0.93(4) Uani 0.81(3) 1 d PDU I 1
H496 H 0.0960 1.2344 0.7678 1.115 Uiso 0.81(3) 1 calc PR I 1
Cl1A Cl 0.1322(6) 1.171(3) 0.7759(17) 0.91(4) Uani 0.81(3) 1 d PDU I 1
Cl2A Cl 0.0858(7) 1.151(3) 0.8192(13) 0.90(4) Uani 0.81(3) 1 d PDU I 1
Cl3A Cl 0.0850(8) 1.154(3) 0.7072(15) 1.00(4) Uani 0.81(3) 1 d PDU I 1
C1B C 0.0777(7) 1.1642(16) 0.7690(10) 0.39(3) Uani 0.346(12) 1 d PDU J 2
H495 H 0.0657 1.1279 0.7693 0.466 Uiso 0.346(12) 1 calc PR J 2
Cl1B Cl 0.0640(5) 1.2298(7) 0.7308(7) 0.37(2) Uani 0.346(12) 1 d PDU J 2
Cl2B Cl 0.1086(6) 1.1417(7) 0.7550(6) 0.313(17) Uani 0.346(12) 1 d PDU J 2
Cl3B Cl 0.0836(5) 1.2054(6) 0.8295(5) 0.311(14) Uani 0.346(12) 1 d PDU J 2
C1C C 0.0846(5) 1.1960(11) 0.7766(12) 0.146(19) Uani 0.155(9) 1 d PDU K 3
H498 H 0.0806 1.1987 0.8126 0.175 Uiso 0.155(9) 1 calc PR K 3
Cl1C Cl 0.1178(4) 1.1907(17) 0.7730(9) 0.188(12) Uani 0.155(9) 1 d PDU K 3
Cl2C Cl 0.0678(8) 1.2522(16) 0.7332(12) 0.24(2) Uani 0.155(9) 1 d PDU K 3
Cl3C Cl 0.0729(5) 1.1251(7) 0.7428(7) 0.153(9) Uani 0.155(9) 1 d PDU K 3
C1S C 0.3421(5) 0.6593(15) 1.0439(10) 0.246(19) Uani 0.384(16) 1 d PDU L 1
H499 H 0.3478 0.6251 1.0692 0.295 Uiso 0.384(16) 1 calc PR L 1
Cl1S Cl 0.3269(5) 0.6303(9) 0.9840(8) 0.267(10) Uani 0.384(16) 1 d PDU L 1
Cl2S Cl 0.3681(3) 0.7036(11) 1.0251(8) 0.249(9) Uani 0.384(16) 1 d PDU L 1
Cl3S Cl 0.3175(4) 0.7079(8) 1.0634(8) 0.280(11) Uani 0.384(16) 1 d PDU L 1
C1T C 0.3429(7) 0.7000(14) 1.0458(12) 0.37(3) Uani 0.41(2) 1 d PDU M 2
H500 H 0.3539 0.7335 1.0644 0.444 Uiso 0.41(2) 1 calc PR M 2
Cl1T Cl 0.3272(6) 0.6486(12) 1.0854(9) 0.382(19) Uani 0.41(2) 1 d PDU M 2
Cl2T Cl 0.3180(6) 0.7266(11) 0.9979(13) 0.45(2) Uani 0.41(2) 1 d PDU M 2
Cl3T Cl 0.3582(8) 0.6477(12) 1.0054(11) 0.38(2) Uani 0.41(2) 1 d PDU M 2
C1K C 0.0889(7) 0.710(2) 1.3166(15) 0.64(4) Uani 0.53(2) 1 d PDU N 1
H501 H 0.0841 0.7558 1.3147 0.772 Uiso 0.53(2) 1 calc PR N 1
Cl1K Cl 0.0993(8) 0.683(3) 1.2591(12) 0.63(3) Uani 0.53(2) 1 d PDU N 1
Cl2K Cl 0.0620(5) 0.660(2) 1.3207(9) 0.52(2) Uani 0.53(2) 1 d PDU N 1
Cl3K Cl 0.1120(7) 0.692(3) 1.3717(14) 0.73(4) Uani 0.53(2) 1 d PDU N 1
C1L C 0.0844(5) 0.6623(19) 1.2813(14) 0.33(3) Uani 0.360(15) 1 d PDU O 2
H502 H 0.0820 0.6259 1.3043 0.402 Uiso 0.360(15) 1 calc PR O 2
Cl1L Cl 0.1149(4) 0.6954(12) 1.3004(15) 0.39(2) Uani 0.360(15) 1 d PDU O 2
Cl2L Cl 0.0612(4) 0.7202(13) 1.2878(14) 0.46(3) Uani 0.360(15) 1 d PDU O 2
Cl3L Cl 0.0795(4) 0.6372(9) 1.2171(9) 0.313(14) Uani 0.360(15) 1 d PDU O 2
C1Y C 0.0708(5) 0.6956(9) 1.4013(9) 0.187(15) Uani 0.299(7) 1 d PDU P 2
H504 H 0.0860 0.6983 1.3828 0.224 Uiso 0.299(7) 1 calc PR P 2
Cl1Y Cl 0.0481(3) 0.7576(5) 1.3877(9) 0.279(12) Uani 0.299(7) 1 d PDU P 2
Cl2Y Cl 0.0775(3) 0.6977(7) 1.4685(4) 0.228(8) Uani 0.299(7) 1 d PDU P 2
Cl3Y Cl 0.0538(2) 0.6211(5) 1.3949(5) 0.168(5) Uani 0.299(7) 1 d PDU P 2
C1U C 0.3626(9) 0.702(3) 1.0382(15) 0.52(4) Uani 0.345(19) 1 d PDU Q 3
H505 H 0.3631 0.7491 1.0410 0.620 Uiso 0.345(19) 1 calc PR Q 3
Cl1U Cl 0.3609(5) 0.6692(17) 1.1003(11) 0.40(2) Uani 0.345(19) 1 d PDU Q 3
Cl2U Cl 0.3342(9) 0.679(3) 0.9967(18) 0.56(4) Uani 0.345(19) 1 d PDU Q 3
Cl3U Cl 0.3914(9) 0.675(3) 1.018(2) 0.59(4) Uani 0.345(19) 1 d PDU Q 3

loop_
_atom_site_aniso_label
_atom_site_aniso_U_11
_atom_site_aniso_U_22
_atom_site_aniso_U_33
_atom_site_aniso_U_23
_atom_site_aniso_U_13
_atom_site_aniso_U_12
C001 0.137(7) 0.123(6) 0.065(4) 0.003(4) -0.004(4) 0.004(5)
C002 0.134(6) 0.112(5) 0.072(4) -0.009(4) 0.017(4) 0.005(4)
C003 0.145(7) 0.092(4) 0.065(3) -0.015(3) 0.012(4) 0.016(4)
C004 0.119(6) 0.101(4) 0.087(4) -0.019(4) 0.005(4) 0.004(4)
C005 0.116(6) 0.105(5) 0.092(4) -0.024(4) -0.007(4) 0.032(4)
C006 0.116(5) 0.105(5) 0.098(5) -0.023(4) 0.015(4) 0.006(4)
C007 0.132(7) 0.100(5) 0.102(5) -0.013(4) 0.012(5) 0.016(4)
C008 0.130(6) 0.086(4) 0.097(5) -0.011(4) 0.010(5) 0.018(4)
C009 0.146(7) 0.084(4) 0.115(6) -0.014(4) -0.005(5) 0.012(4)
C010 0.143(7) 0.084(4) 0.121(6) 0.005(4) 0.013(6) 0.005(4)
C011 0.140(6) 0.082(4) 0.096(5) -0.006(3) 0.003(4) 0.006(4)
C012 0.130(6) 0.080(4) 0.107(5) -0.016(4) 0.012(5) -0.004(4)
C013 0.126(6) 0.096(4) 0.097(5) -0.009(4) -0.008(4) -0.004(4)
C014 0.111(6) 0.107(5) 0.100(5) -0.026(4) -0.005(4) -0.009(4)
C015 0.101(5) 0.120(5) 0.096(5) -0.030(4) -0.001(4) 0.002(4)
C016 0.119(6) 0.114(5) 0.081(4) -0.010(4) -0.005(4) -0.006(4)
C017 0.134(6) 0.109(5) 0.068(4) -0.017(3) 0.008(4) 0.002(5)
C018 0.113(5) 0.127(6) 0.070(4) -0.015(4) 0.011(4) 0.022(5)
C019 0.100(5) 0.100(4) 0.080(4) -0.012(3) 0.010(4) 0.001(4)
C020 0.114(5) 0.094(4) 0.083(4) -0.020(3) 0.012(4) -0.006(4)
C021 0.118(6) 0.087(4) 0.081(4) -0.002(3) 0.002(4) 0.000(4)
C022 0.111(5) 0.099(4) 0.097(5) -0.029(4) 0.008(4) -0.005(4)
C023 0.157(8) 0.084(4) 0.095(5) 0.004(4) 0.000(5) -0.007(4)
C024 0.114(5) 0.087(4) 0.094(4) 0.013(3) 0.012(4) 0.013(3)
C025 0.127(6) 0.089(4) 0.099(5) 0.031(4) 0.015(5) 0.013(4)
C026 0.117(6) 0.097(4) 0.103(5) 0.040(4) -0.006(4) 0.008(4)
C027 0.106(5) 0.104(5) 0.096(5) 0.033(4) -0.011(4) -0.004(4)
C028 0.117(6) 0.112(5) 0.105(5) 0.014(5) -0.006(4) 0.005(4)
C029 0.120(6) 0.129(6) 0.095(5) 0.022(5) -0.012(4) 0.012(5)
C030 0.117(6) 0.129(6) 0.077(4) 0.020(4) -0.005(4) 0.009(5)
C031 0.110(6) 0.146(7) 0.074(4) 0.010(4) -0.002(4) -0.010(5)
C032 0.123(6) 0.116(5) 0.071(4) 0.008(3) 0.014(4) -0.012(5)
C033 0.127(6) 0.114(5) 0.074(4) 0.019(4) 0.012(4) -0.008(4)
C034 0.104(5) 0.113(5) 0.079(4) 0.030(4) 0.012(4) 0.002(4)
C035 0.111(5) 0.100(4) 0.083(4) 0.025(4) -0.003(4) -0.001(4)
C036 0.119(6) 0.112(5) 0.102(5) 0.035(4) 0.006(4) -0.009(4)
C037 0.111(5) 0.132(6) 0.102(5) 0.023(5) 0.001(4) -0.021(5)
C038 0.102(6) 0.132(6) 0.102(5) 0.028(5) 0.003(4) -0.018(4)
C039 0.110(6) 0.092(4) 0.095(5) 0.018(4) 0.000(4) -0.007(4)
C040 0.134(7) 0.101(5) 0.106(6) 0.016(4) 0.019(5) -0.008(4)
C041 0.113(5) 0.088(4) 0.098(5) 0.017(4) 0.015(4) 0.010(4)
C042 0.112(5) 0.084(4) 0.088(4) 0.015(3) 0.019(4) 0.004(3)
C043 0.099(5) 0.107(5) 0.092(4) 0.021(4) 0.003(4) 0.003(4)
C044 0.115(5) 0.099(4) 0.075(4) 0.026(3) 0.005(4) -0.013(4)
C045 0.124(6) 0.127(6) 0.070(4) -0.003(4) 0.016(4) -0.019(5)
C046 0.145(7) 0.118(5) 0.070(4) -0.021(4) 0.007(4) -0.020(5)
C047 0.166(8) 0.115(5) 0.070(4) -0.021(4) 0.015(5) -0.024(6)
C048 0.159(8) 0.130(6) 0.081(4) -0.027(4) 0.018(5) -0.039(6)
C049 0.228(12) 0.093(5) 0.088(5) -0.026(4) 0.035(7) -0.058(6)
C050 0.292(16) 0.163(10) 0.096(6) -0.037(7) -0.014(8) -0.063(11)
C051 0.231(13) 0.117(6) 0.114(7) 0.000(5) 0.046(8) -0.054(7)
C052 0.149(8) 0.127(7) 0.114(7) -0.014(5) -0.001(6) -0.038(6)
C053 0.199(11) 0.089(5) 0.123(7) 0.004(4) 0.056(7) 0.000(5)
C054 0.163(8) 0.089(5) 0.117(6) -0.009(4) -0.010(6) -0.003(5)
C055 0.214(11) 0.094(5) 0.108(6) -0.002(4) 0.055(7) 0.013(6)
C056 0.157(8) 0.092(5) 0.122(7) -0.015(5) 0.007(7) 0.001(5)
C057 0.193(10) 0.103(5) 0.094(5) -0.009(4) 0.042(6) -0.004(6)
C058 0.171(9) 0.118(6) 0.107(6) -0.038(5) -0.005(6) 0.010(6)
C059 0.177(9) 0.118(6) 0.100(5) 0.004(5) 0.048(6) 0.010(6)
C060 0.159(9) 0.137(7) 0.105(6) -0.056(6) 0.006(6) 0.017(6)
C061 0.165(8) 0.120(6) 0.077(4) -0.026(4) 0.019(5) -0.014(6)
C062 0.143(7) 0.100(5) 0.083(4) -0.001(4) 0.030(4) -0.014(5)
C063 0.161(8) 0.107(5) 0.081(4) -0.036(4) 0.012(5) -0.009(5)
C064 0.177(9) 0.094(5) 0.081(4) -0.021(4) 0.025(5) -0.016(5)
C065 0.146(7) 0.106(5) 0.088(5) -0.027(4) -0.006(5) -0.010(5)
C066 0.251(14) 0.084(5) 0.097(5) -0.029(4) 0.048(8) -0.041(7)
C067 0.227(12) 0.071(4) 0.106(6) 0.008(4) 0.049(8) -0.004(5)
C068 0.161(8) 0.093(5) 0.130(7) 0.010(5) 0.020(6) -0.009(5)
C069 0.234(12) 0.084(4) 0.084(5) 0.015(4) 0.041(7) -0.005(6)
C070 0.142(7) 0.109(5) 0.101(5) 0.019(4) 0.020(5) -0.014(5)
C071 0.165(8) 0.100(5) 0.098(5) 0.032(4) 0.011(5) 0.000(5)
C072 0.163(8) 0.118(6) 0.093(5) 0.014(5) 0.006(5) 0.011(6)
C073 0.150(8) 0.116(6) 0.098(5) 0.030(5) 0.013(5) 0.002(5)
C074 0.132(7) 0.122(6) 0.079(4) 0.026(4) 0.017(4) 0.009(5)
C075 0.140(7) 0.106(5) 0.079(4) 0.011(4) 0.028(4) 0.006(5)
C076 0.132(7) 0.121(6) 0.074(4) 0.010(4) 0.023(4) 0.030(5)
C077 0.152(7) 0.110(5) 0.077(4) 0.014(4) 0.007(4) -0.003(5)
C078 0.133(6) 0.098(4) 0.076(4) 0.021(3) 0.022(4) 0.014(4)
C079 0.169(9) 0.105(5) 0.085(4) 0.008(4) 0.028(5) 0.029(5)
C080 0.137(7) 0.103(5) 0.107(5) 0.025(4) -0.010(5) 0.020(5)
C081 0.162(8) 0.116(5) 0.086(4) 0.006(4) 0.014(5) 0.047(6)
C082 0.127(7) 0.119(6) 0.137(7) 0.022(6) -0.006(6) 0.004(5)
C083 0.200(10) 0.089(4) 0.096(5) 0.018(4) 0.042(6) 0.032(6)
C084 0.188(10) 0.106(6) 0.124(8) 0.013(5) -0.021(7) -0.001(6)
C085 0.151(8) 0.089(4) 0.112(6) 0.013(4) -0.012(6) 0.004(5)
C086 0.157(8) 0.084(4) 0.088(4) 0.019(3) 0.022(5) 0.022(5)
C087 0.140(7) 0.097(5) 0.083(4) 0.028(4) -0.002(4) 0.000(5)
C088 0.133(6) 0.090(4) 0.088(4) 0.027(3) 0.028(4) 0.013(4)
C01A 0.105(5) 0.121(5) 0.097(5) -0.013(4) 0.002(4) 0.001(4)
C02A 0.119(6) 0.123(6) 0.111(5) -0.027(5) 0.004(5) 0.001(5)
C03A 0.116(7) 0.292(15) 0.257(14) -0.163(12) 0.031(8) -0.025(8)
C04A 0.131(13) 0.305(17) 0.288(17) -0.124(15) 0.049(12) -0.051(12)
C05A 0.165(15) 0.328(19) 0.32(2) -0.122(19) 0.054(15) -0.024(15)
C06A 0.19(2) 0.36(3) 0.37(4) -0.16(3) 0.07(3) 0.02(2)
C14A 0.141(15) 0.308(18) 0.283(18) -0.126(16) 0.036(14) -0.040(14)
C15A 0.169(15) 0.325(19) 0.300(19) -0.114(17) 0.043(14) -0.041(15)
C16A 0.21(3) 0.30(4) 0.31(4) -0.11(3) 0.02(3) -0.08(3)
C01B 0.128(6) 0.103(5) 0.093(4) -0.018(4) 0.002(4) -0.019(4)
C02B 0.125(6) 0.119(6) 0.108(5) -0.024(4) 0.015(5) -0.019(5)
C03B 0.130(7) 0.188(10) 0.128(7) -0.032(7) 0.034(6) -0.031(7)
C04B 0.109(6) 0.291(17) 0.114(7) -0.022(9) 0.015(6) -0.033(8)
C05B 0.155(9) 0.157(9) 0.178(11) 0.026(8) 0.019(8) -0.021(7)
C06B 0.214(15) 0.266(19) 0.264(19) -0.144(17) 0.056(14) 0.006(13)
C01C 0.111(5) 0.120(5) 0.091(4) 0.026(4) 0.009(4) 0.016(4)
C02C 0.113(6) 0.124(6) 0.131(6) 0.033(5) 0.018(5) 0.016(5)
C03C 0.115(6) 0.168(8) 0.123(6) 0.017(6) 0.021(5) 0.040(6)
C04C 0.110(6) 0.163(8) 0.108(6) 0.012(6) 0.019(5) 0.015(5)
C05C 0.137(7) 0.169(8) 0.108(6) 0.013(6) 0.029(5) 0.047(6)
C06C 0.185(10) 0.189(11) 0.119(7) 0.028(8) 0.022(7) 0.017(8)
C01D 0.094(5) 0.118(5) 0.102(5) 0.027(4) 0.010(4) -0.009(4)
C02D 0.123(6) 0.118(6) 0.111(5) 0.016(4) 0.014(5) 0.017(5)
C03D 0.152(9) 0.227(14) 0.200(12) 0.102(11) 0.018(9) 0.041(9)
C04D 0.138(8) 0.223(12) 0.212(12) 0.077(10) 0.052(8) 0.064(8)
C05D 0.274(16) 0.161(10) 0.236(15) 0.015(11) 0.025(14) 0.003(11)
C06D 0.44(3) 0.187(17) 0.197(18) 0.033(14) -0.14(2) 0.098(19)
C16D 0.32(5) 0.19(4) 0.17(4) -0.08(3) 0.05(4) 0.10(4)
C01E 0.152(8) 0.127(6) 0.111(6) -0.019(5) 0.024(6) -0.031(6)
C02E 0.128(7) 0.131(6) 0.119(6) -0.011(5) -0.009(5) -0.019(5)
C03E 0.150(9) 0.192(11) 0.146(9) -0.020(8) 0.004(7) -0.038(8)
C04E 0.126(7) 0.146(8) 0.150(8) -0.020(7) 0.016(6) -0.021(6)
C05E 0.209(12) 0.173(11) 0.120(7) 0.008(7) -0.024(8) 0.024(10)
C06E 0.133(8) 0.154(9) 0.277(18) 0.017(11) -0.037(10) 0.034(7)
C01F 0.196(10) 0.134(7) 0.104(6) -0.006(5) 0.004(6) 0.041(7)
C02F 0.178(9) 0.109(6) 0.125(7) -0.001(5) 0.016(6) 0.025(6)
C03F 0.148(10) 0.267(17) 0.281(17) 0.099(14) 0.021(10) 0.072(10)
C04F 0.168(11) 0.329(17) 0.248(16) 0.055(15) 0.023(10) 0.075(11)
C05F 0.147(10) 0.307(17) 0.251(15) 0.074(15) 0.033(10) 0.060(11)
C06F 0.109(10) 0.239(19) 0.35(3) -0.135(18) -0.073(12) 0.065(11)
C16F 0.11(3) 0.32(4) 0.28(4) 0.08(4) 0.00(3) 0.07(3)
C01G 0.210(11) 0.124(6) 0.099(5) 0.044(5) 0.019(6) -0.029(7)
C02G 0.153(8) 0.137(7) 0.125(7) -0.015(6) -0.007(6) -0.029(6)
C03G 0.174(9) 0.152(8) 0.129(7) 0.024(7) -0.004(7) -0.005(7)
C04G 0.256(15) 0.141(9) 0.191(12) -0.002(9) -0.039(12) -0.039(9)
C05G 0.179(16) 0.122(11) 0.114(10) 0.037(9) -0.013(10) -0.049(10)
C06G 0.144(13) 0.140(12) 0.139(13) 0.060(11) -0.042(10) -0.029(10)
C15G 0.22(2) 0.120(17) 0.21(2) 0.016(19) -0.07(2) -0.018(17)
C16G 0.27(4) 0.20(3) 0.21(3) -0.04(3) -0.01(3) 0.12(3)
C01H 0.117(6) 0.133(6) 0.117(6) 0.014(5) -0.003(5) 0.024(5)
C02H 0.151(8) 0.176(9) 0.097(5) -0.006(6) 0.033(6) 0.020(7)
C03H 0.149(9) 0.240(14) 0.114(7) 0.022(8) 0.004(6) -0.059(9)
C04H 0.199(12) 0.191(12) 0.139(9) -0.032(9) 0.022(9) -0.002(10)
C05H 0.168(11) 0.31(2) 0.139(9) 0.005(12) 0.006(8) 0.073(13)
C06H 0.185(13) 0.28(2) 0.27(2) 0.133(18) 0.072(14) 0.035(13)
C101 0.135(11) 0.139(10) 0.084(11) 0.010(9) -0.002(10) -0.042(9)
C102 0.136(10) 0.146(10) 0.087(8) 0.020(8) 0.017(8) -0.010(9)
C103 0.110(9) 0.135(9) 0.058(8) -0.001(7) 0.023(8) 0.037(8)
C104 0.111(8) 0.115(8) 0.060(6) -0.020(6) 0.017(6) 0.015(7)
C105 0.093(7) 0.104(8) 0.069(6) -0.031(6) -0.002(6) -0.004(6)
C106 0.094(8) 0.103(9) 0.090(9) -0.005(7) -0.041(7) 0.022(7)
C107 0.146(11) 0.118(11) 0.104(8) 0.002(8) -0.025(9) 0.017(10)
C108 0.120(10) 0.116(10) 0.095(8) -0.032(7) 0.040(8) -0.004(9)
C109 0.119(10) 0.139(10) 0.076(7) -0.006(7) 0.002(7) -0.025(8)
C110 0.118(9) 0.135(9) 0.077(8) -0.013(7) -0.002(7) -0.047(8)
C111 0.107(8) 0.106(8) 0.070(7) 0.009(6) 0.028(6) 0.043(7)
C112 0.099(8) 0.133(9) 0.064(7) -0.007(7) 0.013(6) 0.035(7)
C113 0.120(9) 0.100(10) 0.080(8) -0.007(8) 0.045(8) 0.003(8)
C114 0.143(10) 0.104(10) 0.097(8) -0.006(8) 0.017(8) -0.024(9)
C115 0.109(9) 0.103(10) 0.091(8) -0.013(7) -0.015(7) 0.027(8)
C116 0.113(9) 0.105(8) 0.111(10) 0.010(8) -0.014(8) 0.024(7)
C117 0.138(10) 0.099(8) 0.089(8) 0.000(7) -0.045(8) 0.018(8)
C118 0.153(11) 0.134(10) 0.073(7) -0.005(8) -0.036(8) -0.013(9)
C119 0.106(9) 0.147(10) 0.100(9) -0.019(9) -0.014(8) -0.004(8)
C120 0.130(11) 0.165(11) 0.133(11) 0.022(10) 0.003(9) 0.007(10)
C121 0.101(8) 0.092(7) 0.083(7) -0.041(6) -0.011(6) 0.013(6)
C122 0.137(11) 0.142(10) 0.066(9) -0.004(9) -0.004(9) -0.015(10)
C123 0.171(12) 0.147(11) 0.081(8) 0.009(8) 0.009(9) -0.002(10)
C124 0.137(12) 0.135(10) 0.096(11) -0.003(9) 0.026(10) 0.034(10)
C125 0.116(8) 0.100(8) 0.085(7) -0.034(6) 0.021(7) 0.012(7)
C126 0.143(10) 0.095(8) 0.100(9) -0.004(8) -0.045(8) 0.005(8)
C127 0.174(12) 0.117(11) 0.124(10) -0.003(9) -0.035(10) -0.002(10)
C128 0.182(12) 0.111(11) 0.104(9) 0.018(9) -0.008(11) -0.041(10)
C129 0.127(9) 0.127(10) 0.084(8) 0.028(7) -0.024(8) -0.043(8)
C130 0.121(10) 0.147(10) 0.093(9) -0.005(8) 0.000(8) -0.053(9)
C131 0.129(10) 0.093(7) 0.078(8) 0.008(6) 0.031(7) 0.036(7)
C132 0.112(8) 0.115(8) 0.069(8) 0.000(7) -0.007(6) 0.039(7)
C133 0.130(10) 0.095(9) 0.100(9) -0.007(8) 0.035(9) 0.010(9)
C134 0.154(11) 0.088(10) 0.135(10) -0.024(8) 0.006(10) 0.008(9)
C135 0.148(11) 0.085(9) 0.087(8) -0.021(7) -0.005(8) 0.028(8)
C136 0.108(9) 0.103(8) 0.123(11) -0.010(8) -0.014(9) 0.027(7)
C137 0.127(11) 0.125(9) 0.096(9) 0.006(8) 0.001(9) 0.043(9)
C138 0.133(10) 0.128(10) 0.102(9) 0.015(8) -0.037(8) 0.015(9)
C139 0.098(8) 0.128(9) 0.110(9) -0.035(8) -0.029(8) 0.019(8)
C140 0.108(10) 0.127(10) 0.151(11) 0.026(9) -0.011(9) 0.017(8)
C141 0.095(8) 0.107(8) 0.073(7) 0.012(6) 0.020(7) -0.006(7)
C142 0.120(9) 0.102(8) 0.083(8) 0.004(6) 0.041(8) 0.012(7)
C143 0.105(8) 0.118(8) 0.104(9) -0.027(8) 0.038(7) -0.013(7)
C144 0.131(11) 0.167(11) 0.141(12) 0.000(10) 0.016(10) -0.002(9)
C145 0.081(8) 0.128(9) 0.116(9) 0.014(8) 0.014(7) 0.008(7)
C146 0.119(9) 0.104(9) 0.091(10) 0.033(8) 0.004(8) -0.014(9)
C147 0.136(11) 0.102(10) 0.141(11) 0.002(9) 0.014(10) -0.003(10)
C148 0.129(11) 0.088(9) 0.135(10) 0.020(9) 0.013(10) 0.022(9)
C149 0.148(11) 0.107(9) 0.107(10) 0.061(8) -0.001(9) 0.015(9)
C150 0.173(12) 0.144(11) 0.102(9) 0.057(8) 0.008(9) 0.004(10)
C151 0.124(9) 0.107(8) 0.079(7) 0.012(7) 0.012(7) -0.032(7)
C152 0.132(9) 0.123(9) 0.082(8) 0.015(7) 0.042(8) -0.021(8)
C153 0.106(9) 0.140(10) 0.107(9) -0.025(9) 0.016(8) -0.007(8)
C154 0.126(11) 0.175(11) 0.158(12) 0.012(10) 0.008(10) -0.013(10)
C155 0.100(8) 0.092(7) 0.123(9) 0.032(7) 0.015(7) -0.006(7)
C156 0.148(12) 0.127(12) 0.095(12) 0.046(11) -0.009(11) -0.036(11)
C157 0.166(12) 0.114(11) 0.139(11) 0.023(10) 0.007(11) -0.040(10)
C158 0.148(11) 0.092(9) 0.125(10) 0.016(8) -0.002(10) 0.007(9)
C159 0.146(11) 0.102(9) 0.086(9) 0.034(8) 0.006(8) 0.030(8)
C160 0.162(12) 0.136(11) 0.101(9) 0.046(8) 0.008(9) 0.006(10)
C201 0.177(18) 0.164(15) 0.057(10) -0.009(11) -0.027(12) 0.027(15)
C202 0.102(9) 0.110(9) 0.047(5) 0.015(6) 0.008(6) 0.035(7)
C203 0.158(13) 0.121(11) 0.069(8) 0.044(8) 0.023(9) 0.000(10)
C204 0.172(18) 0.118(11) 0.079(12) 0.011(9) 0.014(13) -0.044(12)
C205 0.22(2) 0.152(15) 0.075(10) -0.041(10) 0.013(12) 0.011(15)
C206 0.31(3) 0.164(18) 0.159(19) -0.090(15) 0.030(18) -0.02(2)
C207 0.24(2) 0.106(14) 0.139(18) -0.035(14) 0.024(18) 0.049(15)
C208 0.26(2) 0.071(11) 0.201(19) -0.026(12) 0.03(2) 0.045(15)
C209 0.27(2) 0.059(9) 0.196(18) -0.024(11) 0.01(2) -0.046(13)
C210 0.27(2) 0.105(12) 0.114(15) -0.042(11) 0.050(15) -0.052(14)
C211 0.140(17) 0.25(2) 0.185(19) 0.079(18) 0.051(16) 0.029(17)
C212 0.173(16) 0.159(15) 0.108(12) 0.056(12) 0.023(12) 0.029(13)
C213 0.214(19) 0.126(13) 0.085(11) -0.001(9) 0.072(12) 0.011(13)
C214 0.22(2) 0.137(13) 0.078(10) -0.005(10) 0.043(12) 0.008(14)
C215 0.151(14) 0.171(15) 0.096(11) 0.043(11) 0.043(10) 0.059(13)
C216 0.106(12) 0.141(14) 0.156(16) 0.013(13) -0.007(12) -0.020(10)
C217 0.095(11) 0.185(17) 0.169(16) 0.087(15) -0.052(12) -0.008(12)
C218 0.190(19) 0.20(2) 0.146(17) -0.040(15) -0.095(15) -0.021(17)
C219 0.175(18) 0.188(19) 0.117(14) 0.014(14) -0.065(14) -0.034(16)
C220 0.143(14) 0.186(16) 0.162(16) 0.108(14) -0.037(13) -0.080(13)
C221 0.25(2) 0.156(16) 0.095(12) -0.059(12) -0.006(14) 0.042(16)
C222 0.19(2) 0.22(2) 0.101(17) -0.025(18) -0.047(17) 0.028(19)
C223 0.095(9) 0.113(9) 0.053(6) 0.018(6) -0.004(6) 0.029(7)
C224 0.109(10) 0.124(11) 0.068(7) 0.050(7) 0.032(7) 0.034(8)
C225 0.107(12) 0.124(11) 0.057(8) -0.012(8) 0.018(9) -0.008(10)
C226 0.29(2) 0.155(17) 0.169(19) -0.083(15) 0.018(18) -0.008(19)
C227 0.25(2) 0.100(13) 0.160(19) -0.060(13) 0.008(19) 0.053(15)
C228 0.211(18) 0.077(11) 0.207(19) -0.032(12) -0.066(17) 0.050(12)
C229 0.149(14) 0.053(7) 0.189(17) -0.037(9) -0.033(13) 0.002(8)
C230 0.163(15) 0.105(11) 0.113(12) -0.061(10) 0.052(11) -0.042(11)
C231 0.115(13) 0.182(15) 0.143(15) -0.028(14) -0.010(12) 0.063(12)
C232 0.142(14) 0.140(14) 0.125(13) 0.030(11) 0.063(11) 0.052(11)
C233 0.147(13) 0.191(17) 0.050(7) 0.018(9) 0.005(8) 0.069(12)
C234 0.170(16) 0.162(15) 0.072(10) 0.013(10) 0.021(10) 0.087(12)
C235 0.151(14) 0.189(15) 0.130(13) 0.092(12) 0.033(11) 0.094(13)
C236 0.095(11) 0.138(14) 0.198(18) -0.001(15) -0.021(12) -0.047(10)
C237 0.137(14) 0.155(15) 0.150(15) 0.091(13) -0.042(12) -0.015(12)
C238 0.177(18) 0.156(16) 0.107(13) 0.011(12) -0.046(13) -0.028(14)
C239 0.20(2) 0.178(17) 0.100(13) 0.007(12) -0.066(14) -0.064(15)
C240 0.129(14) 0.173(16) 0.169(18) 0.011(16) -0.056(14) -0.043(13)
C241 0.198(19) 0.079(9) 0.116(11) 0.050(9) -0.013(13) -0.028(12)
C242 0.114(11) 0.076(8) 0.076(10) 0.018(7) 0.022(8) 0.017(8)
C243 0.098(11) 0.199(16) 0.102(12) 0.066(12) -0.013(9) -0.055(11)
C244 0.136(14) 0.141(14) 0.123(13) 0.072(11) -0.021(11) -0.063(11)
C245 0.188(18) 0.075(9) 0.101(10) 0.026(8) -0.012(12) -0.050(11)
C246 0.170(17) 0.082(9) 0.121(12) 0.025(9) -0.037(13) -0.017(11)
C247 0.21(2) 0.107(12) 0.079(9) 0.004(9) -0.001(12) 0.084(13)
C248 0.177(18) 0.164(16) 0.080(11) 0.024(12) 0.022(12) 0.073(14)
C249 0.154(14) 0.185(15) 0.056(8) 0.027(9) 0.033(8) 0.079(12)
C250 0.087(9) 0.077(7) 0.107(11) -0.026(8) -0.018(8) 0.003(7)
C251 0.146(13) 0.076(9) 0.086(8) 0.017(7) 0.027(9) 0.025(9)
C252 0.142(14) 0.082(9) 0.085(12) 0.017(10) 0.012(12) -0.017(11)
C253 0.165(15) 0.148(14) 0.107(12) 0.060(12) -0.013(11) -0.047(12)
C254 0.134(13) 0.140(13) 0.108(12) 0.064(11) -0.020(11) -0.023(11)
C255 0.163(14) 0.060(7) 0.082(8) -0.007(6) -0.005(10) -0.013(8)
C256 0.147(13) 0.083(9) 0.085(9) 0.009(8) -0.040(10) 0.011(9)
C257 0.174(15) 0.103(12) 0.070(8) 0.011(8) -0.004(10) 0.065(11)
C258 0.140(14) 0.174(16) 0.076(10) 0.002(11) -0.009(10) 0.053(13)
C259 0.098(10) 0.176(15) 0.076(9) 0.030(10) 0.017(8) 0.050(10)
C260 0.104(10) 0.078(8) 0.087(10) 0.003(7) -0.037(8) -0.023(7)
C401 0.145(7) 0.091(4) 0.074(4) 0.017(3) 0.001(4) 0.023(5)
C402 0.131(6) 0.092(4) 0.082(4) 0.006(3) -0.004(4) 0.014(4)
C403 0.123(6) 0.098(4) 0.078(4) 0.009(3) -0.007(4) 0.015(4)
C404 0.093(5) 0.109(5) 0.100(5) 0.000(4) -0.009(4) 0.011(4)
C405 0.096(5) 0.109(5) 0.098(4) 0.000(4) -0.010(4) -0.013(4)
C406 0.098(5) 0.133(6) 0.107(5) 0.005(5) -0.014(4) -0.006(5)
C407 0.099(5) 0.093(4) 0.125(6) -0.004(4) 0.001(4) -0.011(4)
C408 0.103(5) 0.107(5) 0.087(4) -0.006(4) -0.004(4) -0.007(4)
C409 0.129(6) 0.083(4) 0.095(4) -0.003(3) -0.018(4) -0.013(4)
C410 0.129(6) 0.096(4) 0.084(4) -0.015(4) -0.008(4) -0.005(4)
C411 0.125(5) 0.090(4) 0.073(4) -0.015(3) -0.008(4) -0.006(4)
C412 0.137(6) 0.086(4) 0.071(3) -0.002(3) 0.004(4) -0.003(4)
C413 0.138(6) 0.105(5) 0.066(3) -0.017(3) -0.001(4) 0.024(4)
C414 0.152(7) 0.089(4) 0.076(4) 0.003(3) -0.009(4) -0.007(4)
C415 0.125(6) 0.120(6) 0.081(4) -0.013(4) 0.017(4) -0.006(4)
C416 0.166(8) 0.110(6) 0.082(4) -0.006(4) 0.029(5) -0.013(5)
C417 0.107(5) 0.113(5) 0.087(4) 0.007(4) 0.002(4) 0.006(4)
C418 0.142(6) 0.104(5) 0.075(4) 0.011(4) 0.007(4) 0.004(4)
C419 0.124(6) 0.107(5) 0.076(4) 0.010(4) -0.012(4) 0.010(4)
C420 0.113(5) 0.109(5) 0.064(3) -0.008(3) 0.007(3) 0.013(4)
C421 0.101(5) 0.106(5) 0.076(4) -0.002(3) -0.001(3) -0.004(4)
C422 0.131(6) 0.102(5) 0.078(4) -0.005(3) -0.013(4) -0.008(5)
C423 0.132(6) 0.084(4) 0.074(4) -0.010(3) 0.002(4) -0.008(4)
C424 0.115(5) 0.093(4) 0.087(4) -0.004(3) -0.019(4) -0.012(4)
C425 0.121(6) 0.092(4) 0.081(4) -0.009(3) 0.005(4) -0.021(4)
C426 0.127(6) 0.086(4) 0.087(4) 0.002(3) -0.005(4) -0.016(4)
C427 0.150(7) 0.091(4) 0.077(4) 0.005(3) 0.015(4) -0.014(4)
C428 0.131(6) 0.094(4) 0.093(5) 0.004(4) 0.020(4) -0.023(4)
C429 0.140(7) 0.107(5) 0.085(4) 0.009(4) 0.007(4) -0.008(5)
C430 0.150(7) 0.085(4) 0.080(4) 0.004(3) 0.006(4) 0.014(4)
C431 0.142(7) 0.100(5) 0.082(4) 0.006(4) -0.002(4) -0.004(4)
C432 0.153(7) 0.079(4) 0.079(4) 0.011(3) -0.010(4) 0.019(4)
C433 0.135(6) 0.088(4) 0.088(4) 0.004(3) -0.011(4) 0.011(4)
C434 0.128(6) 0.078(3) 0.078(4) 0.006(3) 0.007(4) 0.007(4)
C435 0.124(6) 0.090(4) 0.098(5) -0.002(4) -0.012(4) 0.008(4)
C436 0.117(5) 0.094(4) 0.075(4) 0.004(3) 0.006(4) 0.012(4)
C437 0.129(6) 0.107(5) 0.087(4) -0.011(4) -0.002(4) 0.018(4)
C438 0.140(7) 0.110(5) 0.088(5) -0.020(4) 0.005(4) 0.012(5)
C439 0.124(6) 0.082(4) 0.077(4) -0.008(3) 0.001(4) 0.002(4)
C440 0.130(6) 0.090(4) 0.075(4) -0.015(3) 0.005(4) -0.007(4)
C441 0.127(6) 0.083(4) 0.065(3) -0.012(3) 0.006(3) -0.004(3)
C442 0.119(5) 0.089(4) 0.072(4) 0.000(3) -0.005(4) -0.005(4)
C443 0.124(6) 0.091(4) 0.094(5) -0.015(3) 0.003(4) -0.018(4)
C444 0.135(6) 0.084(4) 0.071(4) 0.005(3) -0.008(4) 0.000(4)
C445 0.166(8) 0.078(4) 0.083(4) 0.004(3) -0.010(5) 0.018(5)
C446 0.157(7) 0.082(4) 0.079(4) 0.020(3) -0.007(4) -0.008(4)
C447 0.160(7) 0.076(3) 0.065(3) -0.003(3) -0.020(4) 0.004(4)
C448 0.156(7) 0.088(4) 0.069(4) 0.006(3) 0.005(4) -0.012(4)
C449 0.177(8) 0.105(5) 0.057(3) -0.001(3) -0.009(4) -0.003(5)
C450 0.166(7) 0.097(4) 0.069(4) 0.008(3) 0.018(4) 0.007(5)
C451 0.166(7) 0.085(4) 0.078(4) -0.017(3) 0.024(4) 0.000(4)
C452 0.148(7) 0.088(4) 0.079(4) -0.009(3) -0.002(4) -0.019(5)
C453 0.178(8) 0.088(4) 0.070(4) -0.013(3) 0.006(4) -0.002(5)
C454 0.155(7) 0.084(4) 0.078(4) -0.007(3) -0.001(4) 0.001(4)
C455 0.135(6) 0.083(4) 0.084(4) -0.006(3) -0.005(4) -0.020(4)
C456 0.126(6) 0.113(5) 0.081(4) -0.008(4) -0.009(4) -0.009(5)
C457 0.134(6) 0.086(4) 0.094(4) -0.005(3) -0.021(4) -0.018(4)
C458 0.130(6) 0.099(5) 0.103(5) -0.005(4) -0.015(5) -0.001(5)
C459 0.120(6) 0.113(6) 0.111(5) -0.014(4) -0.005(5) 0.002(5)
C460 0.134(7) 0.110(6) 0.120(6) 0.001(5) 0.001(5) 0.023(5)
C461 0.120(6) 0.093(4) 0.103(5) 0.003(4) -0.011(4) 0.010(4)
C462 0.130(6) 0.105(5) 0.085(4) 0.007(4) -0.018(4) 0.012(4)
C463 0.144(7) 0.092(4) 0.075(4) 0.004(3) -0.005(4) -0.005(5)
C464 0.130(6) 0.105(5) 0.079(4) -0.013(4) -0.021(4) -0.008(5)
C465 0.153(7) 0.090(4) 0.068(4) -0.015(3) 0.000(4) 0.003(4)
C466 0.148(7) 0.095(5) 0.075(4) -0.027(3) -0.023(4) 0.009(5)
C467 0.157(7) 0.081(4) 0.085(4) -0.002(3) -0.004(5) -0.009(4)
C468 0.155(7) 0.085(4) 0.075(4) -0.011(3) 0.024(4) -0.006(4)
C469 0.170(8) 0.074(4) 0.084(4) -0.006(3) -0.003(5) 0.001(4)
C470 0.128(6) 0.102(5) 0.088(4) -0.010(4) 0.018(4) 0.017(4)
C471 0.139(7) 0.090(4) 0.085(4) -0.002(3) 0.022(4) 0.014(4)
C472 0.133(7) 0.102(5) 0.099(5) -0.006(4) 0.009(5) 0.023(4)
C473 0.131(6) 0.132(6) 0.110(6) 0.012(5) 0.012(5) 0.029(5)
C474 0.130(6) 0.096(4) 0.087(4) 0.004(3) 0.019(4) 0.024(4)
C475 0.140(6) 0.090(4) 0.088(4) 0.005(3) -0.005(4) 0.024(4)
C972 0.127(6) 0.095(4) 0.087(4) 0.016(4) 0.010(4) 0.014(4)
C477 0.119(6) 0.101(4) 0.074(4) 0.007(3) 0.004(4) -0.005(4)
C478 0.143(7) 0.079(4) 0.073(4) 0.011(3) 0.016(4) 0.002(4)
C479 0.165(8) 0.098(4) 0.068(4) 0.006(3) 0.012(4) -0.025(5)
C480 0.116(5) 0.091(4) 0.079(4) 0.008(3) 0.004(4) -0.012(4)
C481 0.117(6) 0.118(5) 0.094(5) 0.013(4) 0.002(4) -0.028(4)
C482 0.143(7) 0.129(6) 0.099(5) 0.009(4) 0.018(5) -0.049(5)
C483 0.125(6) 0.097(4) 0.093(4) -0.009(4) 0.016(4) -0.015(4)
C484 0.154(7) 0.086(4) 0.079(4) -0.004(3) -0.002(4) -0.017(4)
C485 0.109(5) 0.085(4) 0.081(4) 0.000(3) 0.016(4) -0.008(3)
C486 0.136(6) 0.076(3) 0.082(4) 0.003(3) 0.019(4) -0.008(4)
C487 0.127(6) 0.083(4) 0.077(4) 0.003(3) 0.005(4) 0.009(4)
C488 0.112(5) 0.080(3) 0.088(4) -0.004(3) -0.002(4) 0.005(3)
C01I 0.110(6) 0.127(6) 0.118(6) -0.007(5) -0.004(5) 0.002(5)
C02I 0.121(6) 0.133(6) 0.129(7) 0.005(5) 0.017(5) 0.020(5)
C03I 0.183(10) 0.184(10) 0.112(7) 0.009(7) 0.028(7) 0.029(8)
C04I 0.153(8) 0.206(11) 0.115(7) -0.031(7) 0.017(6) 0.026(8)
C05I 0.115(6) 0.172(9) 0.115(6) 0.002(6) 0.009(5) 0.013(6)
C06I 0.171(10) 0.197(12) 0.142(9) -0.037(8) -0.004(8) 0.022(9)
C01J 0.174(8) 0.116(5) 0.082(4) -0.011(4) 0.003(5) 0.021(5)
C02J 0.141(7) 0.112(5) 0.107(5) -0.011(4) 0.021(5) -0.012(5)
C03J 0.188(10) 0.117(6) 0.123(7) -0.013(5) 0.051(7) 0.028(6)
C04J 0.185(10) 0.146(8) 0.121(7) 0.010(6) 0.039(7) 0.051(7)
C05J 0.171(9) 0.127(7) 0.122(7) -0.009(6) 0.032(6) 0.001(6)
C06J 0.193(11) 0.214(13) 0.153(10) 0.052(10) -0.003(9) 0.049(10)
C01K 0.129(6) 0.095(4) 0.108(5) 0.005(4) 0.009(4) -0.028(4)
C02K 0.130(7) 0.100(5) 0.129(6) -0.008(4) 0.007(5) -0.024(4)
C03K 0.126(7) 0.112(6) 0.238(14) 0.017(7) 0.039(8) -0.008(5)
C04K 0.133(8) 0.145(9) 0.245(16) 0.017(10) 0.007(9) -0.009(7)
C05K 0.172(9) 0.127(7) 0.145(9) -0.034(7) 0.008(7) -0.008(7)
C06K 0.167(11) 0.128(8) 0.37(2) 0.060(12) 0.067(13) 0.036(8)
C01L 0.141(7) 0.104(5) 0.103(5) -0.004(4) 0.006(5) 0.004(4)
C02L 0.118(6) 0.118(6) 0.147(7) 0.037(5) -0.016(5) -0.001(5)
C03L 0.116(7) 0.175(9) 0.132(7) 0.006(7) 0.011(5) 0.023(6)
C04L 0.129(7) 0.188(11) 0.141(9) 0.051(8) -0.010(6) -0.015(7)
C05L 0.121(7) 0.166(9) 0.136(8) 0.009(7) -0.020(6) 0.032(6)
C06L 0.167(10) 0.163(10) 0.204(13) -0.045(9) -0.004(9) -0.030(8)
C01M 0.188(9) 0.111(5) 0.076(4) -0.011(4) -0.017(5) 0.016(6)
C02M 0.152(7) 0.099(5) 0.094(5) 0.025(4) 0.031(5) 0.001(4)
C03M 0.223(11) 0.099(5) 0.112(6) -0.009(5) 0.045(7) -0.022(6)
C04M 0.160(8) 0.112(6) 0.126(7) -0.007(5) 0.041(6) -0.029(5)
C05M 0.159(8) 0.107(5) 0.108(5) 0.007(4) 0.038(5) -0.017(5)
C06M 0.183(10) 0.144(8) 0.150(9) -0.037(7) 0.046(8) -0.052(7)
C01N 0.178(10) 0.108(6) 0.137(8) -0.011(5) -0.023(7) -0.005(6)
C02N 0.209(12) 0.152(9) 0.178(11) -0.048(8) 0.041(10) -0.080(9)
C03N 0.210(12) 0.155(9) 0.170(11) -0.063(8) 0.027(9) -0.045(9)
C04N 0.209(12) 0.184(11) 0.157(10) -0.048(9) 0.082(9) -0.009(10)
C05N 0.126(8) 0.156(10) 0.283(18) 0.022(11) 0.061(10) -0.006(7)
C06N 0.185(13) 0.36(3) 0.190(14) 0.118(17) -0.008(11) -0.065(15)
C01O 0.162(9) 0.215(12) 0.099(6) -0.026(7) 0.009(6) 0.091(9)
C02O 0.152(8) 0.226(12) 0.096(6) -0.006(7) 0.036(6) -0.033(8)
C03O 0.229(18) 0.137(12) 0.092(9) -0.016(9) 0.006(11) 0.005(12)
C13O 0.24(2) 0.129(14) 0.140(16) -0.040(13) -0.003(16) 0.015(15)
C04O 0.212(11) 0.145(8) 0.120(7) -0.019(6) 0.031(7) 0.011(8)
C05O 0.186(9) 0.137(7) 0.108(6) -0.026(6) 0.026(6) 0.016(7)
C06O 0.284(19) 0.153(10) 0.195(14) -0.055(10) 0.035(13) -0.004(11)
C01P 0.173(8) 0.148(7) 0.089(5) 0.003(5) 0.038(5) -0.051(7)
C02P 0.114(15) 0.170(16) 0.113(13) -0.007(13) 0.036(12) 0.000(13)
C03P 0.144(13) 0.114(10) 0.129(12) 0.033(9) 0.020(11) 0.004(10)
C04P 0.196(16) 0.141(14) 0.111(11) 0.031(10) 0.101(12) 0.015(13)
C12P 0.114(13) 0.158(13) 0.075(9) -0.015(10) 0.026(9) -0.011(11)
C13P 0.186(15) 0.107(10) 0.141(12) 0.004(10) 0.060(12) 0.012(11)
C14P 0.26(2) 0.152(14) 0.108(13) 0.011(11) 0.084(16) 0.057(16)
C05P 0.228(13) 0.173(11) 0.151(10) 0.049(9) 0.004(9) 0.027(10)
C06P 0.277(17) 0.109(7) 0.224(15) -0.028(8) 0.019(13) 0.008(9)
C501 0.092(8) 0.071(7) 0.176(15) 0.008(8) -0.010(9) -0.005(6)
C502 0.138(13) 0.114(11) 0.207(18) -0.029(12) -0.039(14) -0.019(11)
C503 0.157(13) 0.113(11) 0.170(15) -0.063(11) 0.023(12) 0.003(11)
C504 0.137(10) 0.086(9) 0.100(10) -0.027(8) 0.015(9) 0.012(7)
C505 0.240(18) 0.108(10) 0.180(17) 0.034(12) 0.000(16) 0.011(12)
C506 0.191(15) 0.073(7) 0.142(12) 0.027(8) -0.032(12) -0.001(9)
C507 0.077(7) 0.125(10) 0.135(13) 0.058(10) -0.005(8) -0.017(8)
C508 0.077(6) 0.117(8) 0.070(6) 0.015(5) 0.008(5) 0.018(5)
C509 0.109(8) 0.113(8) 0.068(6) 0.014(5) 0.017(6) 0.032(7)
C510 0.150(12) 0.090(8) 0.078(8) -0.002(7) 0.012(8) 0.022(8)
C511 0.144(12) 0.148(12) 0.165(13) -0.006(11) 0.077(11) 0.002(10)
C512 0.136(10) 0.093(8) 0.155(12) -0.046(8) 0.048(9) -0.041(7)
C513 0.132(11) 0.095(8) 0.138(10) -0.006(8) 0.047(9) 0.020(8)
C514 0.088(8) 0.089(7) 0.128(10) -0.006(7) -0.017(7) 0.013(6)
C515 0.093(8) 0.151(11) 0.105(9) 0.001(8) -0.015(7) 0.006(8)
C516 0.165(14) 0.098(9) 0.190(15) -0.002(9) 0.044(13) -0.022(9)
C517 0.110(9) 0.127(10) 0.095(8) 0.002(7) 0.027(7) -0.042(8)
C518 0.150(12) 0.123(10) 0.084(7) 0.037(7) -0.009(8) -0.042(9)
C519 0.156(12) 0.120(9) 0.068(6) 0.030(6) -0.002(7) -0.035(9)
C520 0.106(10) 0.198(14) 0.072(7) -0.009(8) 0.003(6) -0.047(9)
C521 0.218(16) 0.083(7) 0.119(11) 0.007(8) 0.001(12) 0.005(9)
C522 0.115(10) 0.055(5) 0.147(12) 0.000(6) 0.021(9) -0.011(6)
C523 0.158(13) 0.078(8) 0.171(14) -0.032(9) -0.013(13) -0.042(9)
C524 0.148(12) 0.083(7) 0.169(14) -0.066(8) -0.009(11) -0.019(8)
C525 0.184(13) 0.054(5) 0.108(10) -0.017(6) 0.033(10) 0.004(7)
C526 0.200(15) 0.082(7) 0.106(10) 0.009(7) -0.042(11) -0.001(9)
C527 0.103(9) 0.138(12) 0.138(12) 0.085(10) -0.011(9) 0.025(9)
C528 0.092(7) 0.102(7) 0.064(5) 0.009(5) -0.010(5) -0.007(5)
C529 0.113(8) 0.096(7) 0.062(5) 0.016(5) -0.013(5) -0.017(6)
C530 0.188(15) 0.094(9) 0.072(9) -0.007(8) -0.015(10) -0.029(10)
C531 0.083(7) 0.155(12) 0.139(11) -0.005(10) 0.033(8) 0.021(8)
C532 0.088(7) 0.159(12) 0.108(10) -0.040(9) 0.007(7) 0.013(8)
C533 0.130(12) 0.128(10) 0.119(10) 0.031(9) 0.027(9) 0.032(9)
C534 0.105(9) 0.102(8) 0.123(9) -0.006(7) -0.014(8) 0.044(7)
C535 0.096(8) 0.166(13) 0.089(7) -0.008(8) -0.020(6) 0.035(8)
C536 0.114(11) 0.184(14) 0.165(14) 0.004(12) 0.082(11) -0.012(10)
C537 0.113(9) 0.098(8) 0.128(10) -0.016(8) 0.043(8) -0.028(7)
C538 0.156(12) 0.110(9) 0.092(8) 0.032(7) -0.007(8) -0.034(8)
C539 0.157(12) 0.101(7) 0.077(7) -0.003(6) 0.038(8) -0.043(8)
C540 0.084(8) 0.189(13) 0.079(7) 0.005(8) -0.004(6) -0.038(8)
C541 0.105(9) 0.165(12) 0.114(10) -0.083(9) -0.043(8) 0.022(9)
C542 0.134(10) 0.123(9) 0.069(6) -0.040(6) -0.039(7) 0.069(8)
C543 0.133(10) 0.159(12) 0.049(5) -0.007(6) 0.010(6) 0.041(9)
C544 0.131(11) 0.161(12) 0.082(8) 0.026(7) 0.034(8) 0.071(9)
C545 0.120(9) 0.094(7) 0.063(7) -0.008(6) 0.008(7) 0.003(7)
C546 0.153(12) 0.145(11) 0.130(12) -0.069(10) -0.074(11) 0.049(10)
C547 0.071(6) 0.112(8) 0.078(7) -0.025(6) 0.005(5) 0.024(6)
C548 0.059(7) 0.161(12) 0.098(8) 0.010(8) -0.005(6) -0.005(7)
C549 0.097(9) 0.107(8) 0.101(8) 0.027(7) -0.014(7) -0.032(7)
C550 0.108(9) 0.094(9) 0.148(13) -0.004(9) -0.068(10) -0.032(7)
C551 0.127(10) 0.127(9) 0.093(10) -0.030(7) 0.026(8) -0.048(8)
C552 0.197(14) 0.108(9) 0.062(6) -0.004(6) -0.038(8) 0.042(10)
C553 0.134(10) 0.117(11) 0.068(6) -0.002(7) 0.023(7) 0.017(8)
C554 0.166(13) 0.148(11) 0.067(7) 0.026(7) 0.032(8) 0.045(10)
C555 0.150(10) 0.090(6) 0.055(7) -0.005(5) 0.012(7) -0.018(7)
C556 0.130(12) 0.117(9) 0.115(13) -0.023(9) -0.017(11) -0.015(9)
C557 0.079(7) 0.117(9) 0.090(8) -0.021(7) 0.000(6) -0.001(7)
C558 0.076(8) 0.152(12) 0.104(8) 0.033(9) 0.004(7) 0.002(8)
C559 0.093(9) 0.108(9) 0.102(9) 0.010(7) -0.002(7) -0.032(7)
C560 0.129(12) 0.096(8) 0.145(15) 0.002(9) -0.061(11) -0.017(8)
C601 0.169(19) 0.050(9) 0.096(13) -0.014(10) -0.024(14) 0.013(12)
C602 0.26(2) 0.063(9) 0.077(12) 0.032(9) 0.038(15) -0.020(13)
C603 0.19(2) 0.066(10) 0.156(18) -0.008(14) 0.112(17) 0.006(13)
C604 0.170(19) 0.097(14) 0.148(16) 0.048(13) 0.096(15) 0.047(14)
C605 0.102(12) 0.084(13) 0.068(11) 0.027(9) -0.012(10) 0.012(10)
C606 0.150(15) 0.061(8) 0.046(7) 0.006(6) 0.026(9) 0.039(9)
C607 0.23(2) 0.091(14) 0.099(18) -0.008(13) -0.035(18) 0.062(16)
C608 0.24(2) 0.17(2) 0.095(15) 0.054(15) -0.078(17) 0.030(19)
C609 0.068(10) 0.127(17) 0.135(18) 0.070(14) 0.002(12) -0.003(12)
C610 0.122(13) 0.073(9) 0.092(12) 0.026(9) 0.044(11) -0.013(9)
C611 0.105(18) 0.20(2) 0.23(3) -0.02(2) 0.038(19) -0.004(19)
C612 0.14(2) 0.21(2) 0.26(3) 0.00(2) 0.05(2) -0.01(2)
C613 0.089(13) 0.075(11) 0.26(2) 0.009(16) 0.040(16) -0.016(10)
C614 0.093(14) 0.142(17) 0.18(2) 0.008(17) -0.055(15) 0.051(13)
C615 0.093(15) 0.150(18) 0.15(2) 0.023(18) -0.031(16) 0.023(14)
C616 0.131(18) 0.108(15) 0.19(2) 0.046(16) 0.012(18) -0.015(14)
C617 0.115(15) 0.086(13) 0.134(17) -0.027(13) 0.005(14) 0.041(13)
C618 0.165(19) 0.143(18) 0.074(11) -0.008(12) 0.052(13) 0.012(16)
C619 0.150(19) 0.118(16) 0.069(11) -0.012(11) 0.045(12) -0.030(15)
C620 0.099(15) 0.135(18) 0.20(2) 0.051(17) 0.038(17) -0.030(15)
C621 0.092(12) 0.118(16) 0.098(14) 0.025(13) 0.010(12) 0.035(11)
C622 0.19(2) 0.16(2) 0.077(12) 0.001(14) 0.002(15) 0.024(18)
C623 0.23(2) 0.15(2) 0.096(15) 0.007(15) 0.044(19) 0.03(2)
C624 0.22(2) 0.149(18) 0.119(16) 0.002(15) 0.098(19) 0.052(18)
C625 0.169(19) 0.126(15) 0.117(15) 0.043(12) 0.096(14) 0.083(13)
C626 0.139(14) 0.071(9) 0.084(11) -0.028(8) -0.058(11) 0.020(9)
C627 0.21(2) 0.107(16) 0.20(2) -0.082(15) -0.131(18) 0.024(16)
C628 0.26(2) 0.14(2) 0.093(15) 0.010(14) -0.085(17) 0.009(19)
C629 0.074(11) 0.138(18) 0.119(18) 0.072(15) 0.019(13) 0.017(12)
C630 0.078(10) 0.075(9) 0.103(12) 0.025(9) -0.003(10) -0.009(8)
C631 0.098(16) 0.135(18) 0.21(2) -0.029(19) -0.008(17) 0.000(15)
C632 0.16(2) 0.15(2) 0.27(3) -0.05(2) 0.03(2) -0.001(18)
C633 0.18(2) 0.091(16) 0.27(3) -0.007(19) 0.02(2) 0.017(15)
C634 0.116(17) 0.17(2) 0.26(2) 0.01(2) -0.096(18) 0.039(16)
C635 0.109(17) 0.132(17) 0.19(2) 0.02(2) -0.074(18) 0.019(15)
C636 0.110(16) 0.075(11) 0.16(2) -0.041(12) 0.008(15) -0.023(10)
C637 0.134(18) 0.077(10) 0.093(15) 0.007(10) 0.002(14) -0.032(11)
C638 0.18(2) 0.063(9) 0.064(9) -0.008(8) 0.058(11) -0.025(12)
C639 0.169(19) 0.107(16) 0.055(10) -0.009(10) 0.059(12) -0.019(14)
C640 0.136(17) 0.132(17) 0.115(16) 0.027(14) 0.051(15) -0.020(15)
C641 0.18(2) 0.131(15) 0.078(13) 0.037(11) 0.052(15) 0.064(15)
C642 0.199(19) 0.038(6) 0.150(15) 0.014(8) 0.114(15) 0.023(10)
C643 0.19(2) 0.153(18) 0.19(2) 0.051(18) 0.07(2) 0.047(17)
C644 0.18(2) 0.142(18) 0.16(2) 0.018(17) 0.013(18) 0.054(17)
C645 0.136(18) 0.158(18) 0.080(12) 0.012(14) 0.019(12) 0.023(15)
C646 0.25(3) 0.17(2) 0.11(2) 0.00(2) 0.03(2) -0.02(2)
C647 0.27(3) 0.25(3) 0.090(16) 0.042(18) -0.072(18) -0.06(2)
C648 0.19(2) 0.25(2) 0.050(9) 0.043(15) -0.046(13) -0.08(2)
C649 0.151(17) 0.188(19) 0.100(15) -0.022(15) 0.055(14) -0.115(15)
C650 0.20(2) 0.21(2) 0.124(19) -0.042(19) 0.062(18) -0.111(19)
C651 0.20(2) 0.135(16) 0.092(16) 0.045(14) 0.068(16) 0.033(17)
C652 0.166(19) 0.110(14) 0.190(19) 0.037(15) 0.135(16) 0.006(14)
C653 0.125(19) 0.19(2) 0.24(2) 0.070(19) 0.111(18) 0.032(16)
C654 0.123(17) 0.18(2) 0.19(2) 0.061(19) 0.075(17) -0.021(17)
C655 0.140(19) 0.20(2) 0.086(13) 0.048(16) 0.015(14) -0.012(18)
C656 0.28(3) 0.22(2) 0.08(2) -0.02(2) -0.02(2) 0.02(2)
C657 0.31(3) 0.26(3) 0.088(15) 0.016(19) -0.103(18) -0.02(2)
C658 0.21(2) 0.17(2) 0.049(9) 0.047(12) -0.067(13) -0.091(18)
C659 0.20(2) 0.169(17) 0.060(13) -0.020(12) -0.009(15) -0.108(17)
C660 0.26(3) 0.17(2) 0.091(18) -0.070(16) -0.004(19) -0.03(2)
C1A 0.72(6) 1.08(8) 0.96(7) -0.05(7) 0.04(6) 0.03(7)
Cl1A 0.53(4) 1.13(8) 1.04(7) 0.12(7) 0.02(5) 0.03(6)
Cl2A 0.79(5) 1.05(8) 0.80(6) -0.36(6) -0.08(5) -0.02(6)
Cl3A 0.88(6) 1.10(8) 1.03(8) 0.11(8) 0.19(6) 0.05(7)
C1B 0.72(6) 0.22(4) 0.27(4) -0.02(4) 0.20(4) 0.09(4)
Cl1B 0.71(5) 0.155(10) 0.33(2) -0.091(13) 0.38(3) -0.148(18)
Cl2B 0.68(5) 0.152(9) 0.159(10) 0.066(8) 0.22(2) 0.181(18)
Cl3B 0.64(4) 0.156(9) 0.174(11) -0.008(7) 0.183(17) 0.095(14)
C1C 0.26(4) 0.07(2) 0.10(3) 0.07(2) 0.00(3) 0.00(3)
Cl1C 0.155(17) 0.28(3) 0.148(16) -0.013(19) 0.090(14) -0.055(18)
Cl2C 0.33(4) 0.25(4) 0.16(2) 0.10(2) 0.05(2) 0.05(3)
Cl3C 0.24(2) 0.102(10) 0.106(11) 0.027(7) -0.008(11) 0.039(11)
C1S 0.39(4) 0.25(4) 0.12(2) -0.02(2) 0.11(3) -0.02(4)
Cl1S 0.33(2) 0.178(12) 0.278(19) -0.026(12) -0.002(16) 0.021(13)
Cl2S 0.215(14) 0.243(18) 0.290(19) -0.008(14) 0.044(12) -0.042(11)
Cl3S 0.41(3) 0.174(12) 0.258(19) -0.053(12) 0.069(17) 0.042(12)
C1T 0.57(6) 0.17(3) 0.39(5) -0.04(4) 0.14(5) 0.16(4)
Cl1T 0.61(5) 0.26(2) 0.27(2) 0.082(16) 0.05(3) 0.00(2)
Cl2T 0.44(4) 0.28(2) 0.61(5) -0.23(3) 0.01(3) 0.06(2)
Cl3T 0.66(6) 0.23(2) 0.32(3) 0.12(2) 0.27(3) 0.18(3)
C1K 0.61(6) 0.77(7) 0.52(6) -0.06(6) 0.00(5) -0.02(6)
Cl1K 0.73(6) 0.76(7) 0.38(4) 0.00(4) 0.02(4) -0.18(6)
Cl2K 0.50(3) 0.73(6) 0.38(3) -0.07(3) 0.22(3) -0.06(4)
Cl3K 0.64(5) 0.83(7) 0.60(6) -0.19(5) -0.29(4) 0.15(5)
C1L 0.17(3) 0.35(5) 0.42(5) 0.04(4) -0.15(3) -0.08(3)
Cl1L 0.271(19) 0.30(2) 0.55(5) -0.12(3) -0.11(2) -0.108(17)
Cl2L 0.25(2) 0.49(4) 0.62(5) 0.29(4) -0.05(3) -0.14(2)
Cl3L 0.275(18) 0.253(17) 0.37(3) 0.095(18) -0.095(17) -0.020(14)
C1Y 0.16(3) 0.15(2) 0.24(3) -0.02(3) -0.03(3) -0.02(2)
Cl1Y 0.198(12) 0.145(8) 0.44(3) -0.006(12) -0.144(15) -0.034(8)
Cl2Y 0.304(17) 0.207(11) 0.140(8) 0.047(8) -0.080(9) -0.076(11)
Cl3Y 0.159(8) 0.142(7) 0.195(10) 0.030(7) 0.003(7) 0.012(5)
C1U 0.45(6) 0.44(6) 0.65(7) -0.08(6) 0.04(6) -0.02(6)
Cl1U 0.29(2) 0.45(4) 0.40(4) 0.08(3) -0.15(2) -0.13(2)
Cl2U 0.54(7) 0.40(6) 0.74(8) -0.22(6) 0.08(6) 0.06(6)
Cl3U 0.46(5) 0.55(6) 0.79(8) -0.12(6) 0.15(5) 0.07(5)

loop_
_atom_type_symbol
_atom_type_description
_atom_type_scat_dispersion_real
_atom_type_scat_dispersion_imag
_atom_type_scat_source
C C 0.0068 0.0032 'International Tables Vol C Tables 4.2.6.8 and 6.1.1.4'
H H 0.0000 0.0000 'International Tables Vol C Tables 4.2.6.8 and 6.1.1.4'
Cl Cl 0.2275 0.2879 'International Tables Vol C Tables 4.2.6.8 and 6.1.1.4'

loop_
_geom_angle_atom_site_label_1
_geom_angle_atom_site_label_2
_geom_angle_atom_site_label_3
_geom_angle
C018 C001 C002 116.5(8)
C018 C001 C076 121.8(8)
C002 C001 C076 120.8(9)
C003 C002 C001 122.9(9)
C002 C003 C019 118.3(7)
C002 C003 C004 120.4(8)
C019 C003 C004 120.8(7)
C005 C004 C003 115.6(7)
C005 C004 C01A 124.6(7)
C003 C004 C01A 119.5(7)
C004 C005 C021 122.3(7)
C004 C005 C006 118.6(8)
C021 C005 C006 119.0(8)
C007 C006 C005 119.4(8)
C006 C007 C008 119.9(8)
C009 C008 C007 119.4(8)
C009 C008 C022 118.9(9)
C007 C008 C022 121.2(8)
C008 C009 C010 120.8(8)
C011 C010 C009 117.2(9)
C011 C010 C023 119.7(10)
C009 C010 C023 121.4(9)
C010 C011 C012 123.0(9)
C011 C012 C022 120.1(8)
C011 C012 C013 122.5(9)
C022 C012 C013 116.6(8)
C014 C013 C012 118.9(8)
C014 C013 C01B 123.1(8)
C012 C013 C01B 117.7(8)
C013 C014 C020 121.7(8)
C013 C014 C015 121.7(8)
C020 C014 C015 116.3(8)
C016 C015 C014 122.1(8)
C015 C016 C017 120.7(8)
C019 C017 C018 119.9(8)
C019 C017 C016 118.6(8)
C018 C017 C016 121.2(8)
C001 C018 C017 120.0(7)
C020 C019 C017 121.3(8)
C020 C019 C003 119.3(7)
C017 C019 C003 119.2(7)
C021 C020 C019 121.7(7)
C021 C020 C014 118.1(7)
C019 C020 C014 119.6(7)
C022 C021 C020 120.0(8)
C022 C021 C005 120.9(7)
C020 C021 C005 118.9(7)
C021 C022 C012 123.7(8)
C021 C022 C008 118.2(8)
C012 C022 C008 117.8(8)
C024 C023 C040 122.0(8)
C024 C023 C010 116.5(10)
C040 C023 C010 120.2(9)
C023 C024 C025 117.3(8)
C041 C025 C026 122.8(8)
C041 C025 C024 119.7(8)
C026 C025 C024 117.0(8)
C027 C026 C01C 125.8(8)
C027 C026 C025 113.3(8)
C01C C026 C025 120.9(8)
C043 C027 C026 123.7(7)
C043 C027 C028 118.1(8)
C026 C027 C028 117.7(8)
C029 C028 C027 119.7(9)
C028 C029 C030 120.9(9)
C031 C030 C044 119.6(8)
C031 C030 C029 121.6(9)
C044 C030 C029 118.6(9)
C030 C031 C032 121.8(8)
C031 C032 C033 118.4(8)
C031 C032 C045 121.3(8)
C033 C032 C045 117.9(8)
C032 C033 C034 122.2(8)
C033 C034 C044 118.3(7)
C033 C034 C035 121.1(7)
C044 C034 C035 120.0(8)
C036 C035 C034 116.9(8)
C036 C035 C01D 122.6(7)
C034 C035 C01D 119.8(7)
C035 C036 C037 122.0(9)
C035 C036 C042 121.8(7)
C037 C036 C042 116.0(9)
C038 C037 C036 121.5(9)
C037 C038 C039 121.6(8)
C040 C039 C038 119.4(8)
C040 C039 C041 123.0(8)
C038 C039 C041 117.2(8)
C039 C040 C023 117.9(8)
C025 C041 C042 120.5(8)
C025 C041 C039 118.3(8)
C042 C041 C039 120.8(8)
C041 C042 C043 119.2(7)
C041 C042 C036 121.1(7)
C043 C042 C036 119.4(7)
C044 C043 C027 121.3(7)
C044 C043 C042 119.3(7)
C027 C043 C042 119.2(8)
C043 C044 C034 121.3(7)
C043 C044 C030 119.9(8)
C034 C044 C030 118.1(8)
C046 C045 C062 118.5(8)
C046 C045 C032 118.7(9)
C062 C045 C032 121.4(8)
C045 C046 C047 119.8(9)
C048 C047 C046 122.6(11)
C048 C047 C063 118.3(10)
C046 C047 C063 119.0(9)
C047 C048 C049 121.0(10)
C047 C048 C01E 119.1(10)
C049 C048 C01E 119.5(9)
C050 C049 C048 118.8(13)
C050 C049 C065 122.0(11)
C048 C049 C065 118.9(9)
C049 C050 C051 115.7(13)
C052 C051 C050 120.9(11)
C051 C052 C053 120.3(11)
C051 C052 C066 122.2(11)
C053 C052 C066 117.2(11)
C052 C053 C054 120.0(10)
C055 C054 C053 116.0(10)
C055 C054 C067 125.1(11)
C053 C054 C067 116.6(12)
C054 C055 C056 131.6(12)
C057 C056 C055 130.2(12)
C057 C056 C066 119.9(10)
C055 C056 C066 108.9(11)
C056 C057 C058 126.3(12)
C056 C057 C01F 117.2(10)
C058 C057 C01F 115.7(10)
C059 C058 C057 126.4(11)
C059 C058 C064 120.2(10)
C057 C058 C064 113.3(11)
C058 C059 C060 120.1(11)
C059 C060 C061 123.1(11)
C062 C061 C060 123.8(10)
C062 C061 C063 118.5(10)
C060 C061 C063 117.5(10)
C061 C062 C045 123.8(9)
C064 C063 C047 121.5(9)
C064 C063 C061 119.6(10)
C047 C063 C061 118.5(9)
C065 C064 C063 118.6(10)
C065 C064 C058 122.3(9)
C063 C064 C058 118.3(9)
C064 C065 C049 119.6(9)
C064 C065 C066 119.9(10)
C049 C065 C066 120.4(10)
C052 C066 C056 124.6(10)
C052 C066 C065 117.5(13)
C056 C066 C065 117.3(10)
C084 C067 C068 121.0(11)
C084 C067 C054 119.4(12)
C068 C067 C054 117.2(12)
C067 C068 C069 117.8(11)
C070 C069 C085 124.7(9)
C070 C069 C068 119.4(12)
C085 C069 C068 115.4(10)
C069 C070 C071 118.7(9)
C069 C070 C01G 121.9(10)
C071 C070 C01G 119.3(10)
C072 C071 C070 122.0(10)
C072 C071 C087 121.5(9)
C070 C071 C087 116.0(9)
C073 C072 C071 119.0(10)
C072 C073 C074 120.9(10)
C075 C074 C088 119.4(9)
C075 C074 C073 122.2(9)
C088 C074 C073 118.3(9)
C076 C075 C074 123.0(9)
C077 C076 C075 117.3(9)
C077 C076 C001 118.0(9)
C075 C076 C001 122.1(8)
C076 C077 C078 125.1(9)
C079 C078 C088 122.6(8)
C079 C078 C077 123.3(9)
C088 C078 C077 114.0(8)
C078 C079 C080 121.2(10)
C078 C079 C01H 120.5(8)
C080 C079 C01H 117.8(9)
C081 C080 C079 126.4(10)
C081 C080 C086 118.7(9)
C079 C080 C086 114.8(9)
C082 C081 C080 124.2(11)
C081 C082 C083 120.8(10)
C084 C083 C085 115.0(11)
C084 C083 C082 128.1(11)
C085 C083 C082 116.7(9)
C067 C084 C083 127.1(13)
C083 C085 C069 122.3(9)
C083 C085 C086 120.8(10)
C069 C085 C086 116.6(10)
C087 C086 C085 117.6(9)
C087 C086 C080 125.1(8)
C085 C086 C080 116.6(9)
C086 C087 C088 117.4(8)
C086 C087 C071 125.1(9)
C088 C087 C071 117.5(9)
C074 C088 C078 120.1(8)
C074 C088 C087 121.8(9)
C078 C088 C087 117.4(8)
C004 C01A C02A 113.6(7)
C01A C02A C03A 112.4(8)
C14A C03A C04A 20.3(17)
C14A C03A C02A 92.9(18)
C04A C03A C02A 112.4(15)
C05A C04A C03A 114(2)
C04A C05A C06A 99(3)
C15A C14A C03A 133(3)
C14A C15A C16A 124(3)
C013 C01B C02B 113.6(6)
C03B C02B C01B 116.4(7)
C02B C03B C04B 111.0(8)
C05B C04B C03B 109.0(13)
C04B C05B C06B 112.9(14)
C026 C01C C02C 112.1(6)
C01C C02C C03C 114.8(7)
C04C C03C C02C 112.4(7)
C05C C04C C03C 116.7(9)
C06C C05C C04C 119.1(11)
C035 C01D C02D 112.3(6)
C03D C02D C01D 116.3(8)
C02D C03D C04D 111.0(10)
C03D C04D C05D 108.9(10)
C06D C05D C04D 106.0(14)
C06D C05D C16D 128(3)
C04D C05D C16D 111(2)
C02E C01E C048 115.3(8)
C03E C02E C01E 114.0(9)
C02E C03E C04E 115.2(9)
C05E C04E C03E 112.8(11)
C04E C05E C06E 113.1(12)
C02F C01F C057 112.1(8)
C03F C02F C01F 108.8(10)
C02F C03F C04F 120.1(7)
C05F C04F C03F 120.8(9)
C04F C05F C16F 132(3)
C04F C05F C06F 110.2(16)
C16F C05F C06F 107(3)
C070 C01G C02G 112.1(7)
C03G C02G C01G 109.0(8)
C04G C03G C02G 110.8(10)
C15G C04G C03G 147.3(19)
C15G C04G C05G 40.1(13)
C03G C04G C05G 107.4(12)
C06G C05G C04G 107.2(15)
C04G C15G C16G 123(3)
C079 C01H C02H 113.1(7)
C03H C02H C01H 113.5(9)
C04H C03H C02H 111.4(11)
C05H C04H C03H 117.4(14)
C04H C05H C06H 116.7(14)
C138 C101 C105 120.0
C138 C101 C102 120.0
C105 C101 C102 108.0
C160 C102 C103 120.0
C160 C102 C101 120.0
C103 C102 C101 108.0
C152 C103 C104 120.0
C152 C103 C102 120.0
C104 C103 C102 108.0
C113 C104 C103 120.0
C113 C104 C105 120.0
C103 C104 C105 108.0
C106 C105 C101 120.0
C106 C105 C104 120.0
C101 C105 C104 108.0
C105 C106 C110 120.0
C105 C106 C107 120.0
C110 C106 C107 108.0
C114 C107 C106 120.0
C114 C107 C108 120.0
C106 C107 C108 108.0
C147 C108 C109 120.0
C147 C108 C107 120.0
C109 C108 C107 108.0
C145 C109 C108 120.0
C145 C109 C110 120.0
C108 C109 C110 108.0
C139 C110 C106 120.0
C139 C110 C109 120.0
C106 C110 C109 108.0
C116 C111 C112 120.0
C116 C111 C115 120.0
C112 C111 C115 108.0
C153 C112 C113 120.0
C153 C112 C111 120.0
C113 C112 C111 108.0
C104 C113 C114 120.0
C104 C113 C112 120.0
C114 C113 C112 108.0
C107 C114 C113 120.0
C107 C114 C115 120.0
C113 C114 C115 108.0
C148 C115 C114 120.0
C148 C115 C111 120.0
C114 C115 C111 108.0
C111 C116 C117 120.0
C111 C116 C120 120.0
C117 C116 C120 108.0
C149 C117 C116 120.0
C149 C117 C118 120.0
C116 C117 C118 108.0
C122 C118 C119 120.0
C122 C118 C117 120.0
C119 C118 C117 108.0
C130 C119 C118 120.0
C130 C119 C120 120.0
C118 C119 C120 108.0
C154 C120 C116 120.0
C154 C120 C119 120.0
C116 C120 C119 108.0
C126 C121 C122 120.0
C126 C121 C125 120.0
C122 C121 C125 108.0
C118 C122 C123 120.0
C118 C122 C121 120.0
C123 C122 C121 108.0
C150 C123 C122 120.0
C150 C123 C124 120.0
C122 C123 C124 108.0
C142 C124 C125 120.0
C142 C124 C123 120.0
C125 C124 C123 108.0
C133 C125 C124 120.0
C133 C125 C121 120.0
C124 C125 C121 108.0
C121 C126 C127 120.0
C121 C126 C130 120.0
C127 C126 C130 108.0
C134 C127 C128 120.0
C134 C127 C126 120.0
C128 C127 C126 108.0
C157 C128 C127 120.0
C157 C128 C129 120.0
C127 C128 C129 108.0
C155 C129 C130 120.0
C155 C129 C128 120.0
C130 C129 C128 108.0
C119 C130 C129 120.0
C119 C130 C126 119.9
C129 C130 C126 108.0
C136 C131 C135 120.0
C136 C131 C132 120.0
C135 C131 C132 108.0
C143 C132 C133 120.0
C143 C132 C131 120.0
C133 C132 C131 108.0
C125 C133 C132 120.0
C125 C133 C134 120.0
C132 C133 C134 108.0
C127 C134 C133 120.0
C127 C134 C135 120.0
C133 C134 C135 108.0
C158 C135 C131 120.0
C158 C135 C134 120.0
C131 C135 C134 108.0
C131 C136 C140 120.0
C131 C136 C137 120.0
C140 C136 C137 108.0
C159 C137 C138 120.0
C159 C137 C136 120.0
C138 C137 C136 108.0
C101 C138 C137 120.0
C101 C138 C139 120.0
C137 C138 C139 108.0
C110 C139 C140 120.0
C110 C139 C138 120.0
C140 C139 C138 108.0
C144 C140 C136 120.0
C144 C140 C139 120.0
C136 C140 C139 108.0
C146 C141 C142 120.0
C146 C141 C145 120.0
C142 C141 C145 108.0
C124 C142 C141 120.0
C124 C142 C143 120.0
C141 C142 C143 108.0
C132 C143 C144 120.0
C132 C143 C142 120.0
C144 C143 C142 108.0
C140 C144 C143 120.0
C140 C144 C145 120.0
C143 C144 C145 108.0
C109 C145 C144 120.0
C109 C145 C141 120.0
C144 C145 C141 108.0
C141 C146 C150 120.0
C141 C146 C147 120.0
C150 C146 C147 108.0
C108 C147 C148 120.0
C108 C147 C146 120.0
C148 C147 C146 108.0
C115 C148 C147 120.0
C115 C148 C149 120.0
C147 C148 C149 108.0
C117 C149 C150 120.0
C117 C149 C148 120.0
C150 C149 C148 108.0
C123 C150 C146 120.0
C123 C150 C149 119.9
C146 C150 C149 108.0
C156 C151 C155 120.0
C156 C151 C152 120.0
C155 C151 C152 108.0
C103 C152 C153 120.0
C103 C152 C151 120.0
C153 C152 C151 108.0
C112 C153 C154 120.0
C112 C153 C152 120.0
C154 C153 C152 108.0
C120 C154 C155 120.0
C120 C154 C153 120.0
C155 C154 C153 108.0
C129 C155 C151 120.0
C129 C155 C154 120.0
C151 C155 C154 108.0
C151 C156 C160 120.0
C151 C156 C157 120.0
C160 C156 C157 108.0
C128 C157 C156 120.0
C128 C157 C158 120.0
C156 C157 C158 108.0
C135 C158 C159 120.0
C135 C158 C157 120.0
C159 C158 C157 108.0
C137 C159 C160 120.0
C137 C159 C158 120.0
C160 C159 C158 108.0
C102 C160 C156 120.0
C102 C160 C159 120.0
C156 C160 C159 108.0
C238 C201 C202 120.0
C238 C201 C205 120.0
C202 C201 C205 108.0
C260 C202 C201 120.0
C260 C202 C203 120.0
C201 C202 C203 108.0
C252 C203 C204 120.0
C252 C203 C202 120.0
C204 C203 C202 108.0
C213 C204 C203 120.0
C213 C204 C205 120.0
C203 C204 C205 108.0
C206 C205 C204 120.0
C206 C205 C201 120.0
C204 C205 C201 108.0
C205 C206 C210 120.0
C205 C206 C207 120.0
C210 C206 C207 108.0
C214 C207 C208 120.0
C214 C207 C206 120.0
C208 C207 C206 108.0
C247 C208 C207 120.0
C247 C208 C209 120.0
C207 C208 C209 108.0
C245 C209 C210 120.0
C245 C209 C208 120.0
C210 C209 C208 108.0
C239 C210 C206 120.0
C239 C210 C209 120.0
C206 C210 C209 108.0
C216 C211 C215 120.0
C216 C211 C212 120.0
C215 C211 C212 108.0
C253 C212 C213 120.0
C253 C212 C211 120.0
C213 C212 C211 108.0
C204 C213 C214 120.0
C204 C213 C212 120.0
C214 C213 C212 108.0
C207 C214 C215 120.0
C207 C214 C213 120.0
C215 C214 C213 108.0
C248 C215 C214 120.0
C248 C215 C211 120.0
C214 C215 C211 108.0
C211 C216 C220 120.0
C211 C216 C217 120.0
C220 C216 C217 108.0
C249 C217 C218 120.1
C249 C217 C216 120.0
C218 C217 C216 108.0
C222 C218 C217 120.0
C222 C218 C219 120.0
C217 C218 C219 108.0
C230 C219 C218 120.0
C230 C219 C220 120.0
C218 C219 C220 108.0
C254 C220 C216 120.0
C254 C220 C219 120.0
C216 C220 C219 108.0
C226 C221 C222 120.0
C226 C221 C225 120.0
C222 C221 C225 108.0
C218 C222 C221 120.0
C218 C222 C223 120.0
C221 C222 C223 108.0
C250 C223 C222 120.0
C250 C223 C224 120.0
C222 C223 C224 108.0
C242 C224 C225 120.0
C242 C224 C223 120.0
C225 C224 C223 108.0
C233 C225 C224 120.0
C233 C225 C221 120.0
C224 C225 C221 108.0
C221 C226 C227 120.0
C221 C226 C230 120.0
C227 C226 C230 108.0
C234 C227 C226 120.0
C234 C227 C228 120.0
C226 C227 C228 108.0
C257 C228 C229 120.0
C257 C228 C227 120.0
C229 C228 C227 108.0
C255 C229 C230 120.0
C255 C229 C228 120.0
C230 C229 C228 108.0
C219 C230 C229 120.0
C219 C230 C226 119.9
C229 C230 C226 108.0
C236 C231 C235 120.1
C236 C231 C232 120.0
C235 C231 C232 108.0
C243 C232 C233 120.0
C243 C232 C231 120.0
C233 C232 C231 108.0
C225 C233 C232 120.0
C225 C233 C234 120.0
C232 C233 C234 108.0
C227 C234 C235 120.0
C227 C234 C233 120.0
C235 C234 C233 108.0
C258 C235 C234 120.0
C258 C235 C231 120.0
C234 C235 C231 108.0
C231 C236 C237 120.0
C231 C236 C240 120.0
C237 C236 C240 108.0
C259 C237 C236 120.0
C259 C237 C238 120.0
C236 C237 C238 108.0
C201 C238 C239 120.0
C201 C238 C237 120.0
C239 C238 C237 107.9
C210 C239 C240 120.0
C210 C239 C238 120.0
C240 C239 C238 108.0
C244 C240 C239 120.0
C244 C240 C236 120.0
C239 C240 C236 108.0
C246 C241 C242 120.0
C246 C241 C245 120.0
C242 C241 C245 108.0
C224 C242 C241 120.0
C224 C242 C243 120.0
C241 C242 C243 108.0
C232 C243 C244 120.1
C232 C243 C242 120.0
C244 C243 C242 107.9
C240 C244 C245 120.0
C240 C244 C243 120.0
C245 C244 C243 108.1
C209 C245 C244 120.0
C209 C245 C241 120.0
C244 C245 C241 108.0
C241 C246 C250 120.0
C241 C246 C247 120.0
C250 C246 C247 108.0
C208 C247 C248 120.0
C208 C247 C246 120.0
C248 C247 C246 108.0
C215 C248 C247 120.0
C215 C248 C249 120.0
C247 C248 C249 108.0
C217 C249 C248 120.0
C217 C249 C250 120.0
C248 C249 C250 107.9
C223 C250 C246 120.0
C223 C250 C249 120.0
C246 C250 C249 108.0
C256 C251 C255 120.0
C256 C251 C252 120.0
C255 C251 C252 108.0
C203 C252 C253 120.0
C203 C252 C251 120.0
C253 C252 C251 108.0
C212 C253 C252 120.0
C212 C253 C254 120.0
C252 C253 C254 108.0
C220 C254 C253 120.0
C220 C254 C255 120.0
C253 C254 C255 108.0
C229 C255 C251 120.0
C229 C255 C254 120.0
C251 C255 C254 108.0
C251 C256 C260 120.0
C251 C256 C257 120.0
C260 C256 C257 108.0
C228 C257 C258 120.0
C228 C257 C256 120.0
C258 C257 C256 108.0
C235 C258 C259 120.0
C235 C258 C257 120.0
C259 C258 C257 108.0
C237 C259 C260 120.0
C237 C259 C258 120.0
C260 C259 C258 108.0
C202 C260 C259 120.0
C202 C260 C256 120.0
C259 C260 C256 108.0
C402 C401 C418 118.6(8)
C402 C401 C972 117.5(8)
C418 C401 C972 122.2(8)
C401 C402 C403 121.4(8)
C419 C403 C402 117.9(8)
C419 C403 C404 121.4(7)
C402 C403 C404 120.3(8)
C405 C404 C403 116.8(7)
C405 C404 C01I 122.8(8)
C403 C404 C01I 120.0(7)
C404 C405 C406 120.8(8)
C404 C405 C421 120.6(7)
C406 C405 C421 118.4(7)
C407 C406 C405 117.0(8)
C406 C407 C408 125.0(8)
C422 C408 C407 118.2(8)
C422 C408 C409 119.1(8)
C407 C408 C409 122.3(8)
C410 C409 C408 121.3(8)
C411 C410 C409 118.5(7)
C411 C410 C423 119.0(8)
C409 C410 C423 120.8(8)
C410 C411 C412 122.5(8)
C413 C412 C411 122.1(8)
C413 C412 C422 119.7(7)
C411 C412 C422 117.1(7)
C414 C413 C412 119.5(8)
C414 C413 C01J 120.6(9)
C412 C413 C01J 119.3(7)
C413 C414 C420 119.2(8)
C413 C414 C415 121.7(9)
C420 C414 C415 119.1(7)
C416 C415 C414 118.4(8)
C415 C416 C417 124.2(9)
C418 C417 C416 122.8(8)
C418 C417 C419 120.3(8)
C416 C417 C419 116.6(8)
C417 C418 C401 121.2(9)
C403 C419 C420 119.6(8)
C403 C419 C417 119.2(8)
C420 C419 C417 120.8(8)
C421 C420 C419 119.7(8)
C421 C420 C414 121.1(7)
C419 C420 C414 118.6(8)
C420 C421 C422 120.6(8)
C420 C421 C405 120.6(7)
C422 C421 C405 118.1(8)
C408 C422 C421 121.4(9)
C408 C422 C412 119.7(7)
C421 C422 C412 118.7(8)
C440 C423 C424 119.9(7)
C440 C423 C410 121.4(7)
C424 C423 C410 116.9(8)
C425 C424 C423 120.7(8)
C424 C425 C441 118.4(7)
C424 C425 C426 122.0(8)
C441 C425 C426 119.3(6)
C427 C426 C425 117.9(7)
C427 C426 C01K 122.1(7)
C425 C426 C01K 119.4(7)
C443 C427 C426 121.0(7)
C443 C427 C428 119.1(7)
C426 C427 C428 119.4(8)
C429 C428 C427 119.8(8)
C428 C429 C430 119.8(8)
C429 C430 C431 121.7(8)
C429 C430 C444 121.7(7)
C431 C430 C444 116.3(8)
C432 C431 C430 121.6(8)
C433 C432 C431 117.4(7)
C433 C432 C445 122.2(9)
C431 C432 C445 119.7(8)
C432 C433 C434 123.0(8)
C444 C434 C435 120.4(7)
C444 C434 C433 117.7(7)
C435 C434 C433 121.6(8)
C434 C435 C436 118.4(7)
C434 C435 C01L 120.5(7)
C436 C435 C01L 120.7(8)
C437 C436 C435 121.8(8)
C437 C436 C442 119.3(6)
C435 C436 C442 118.7(7)
C436 C437 C438 119.0(8)
C439 C438 C437 122.5(8)
C438 C439 C440 124.0(8)
C438 C439 C441 119.5(7)
C440 C439 C441 116.2(7)
C423 C440 C439 123.0(7)
C425 C441 C442 122.1(7)
C425 C441 C439 120.4(6)
C442 C441 C439 117.1(7)
C441 C442 C443 115.6(8)
C441 C442 C436 120.8(7)
C443 C442 C436 122.5(6)
C427 C443 C442 121.7(7)
C427 C443 C444 123.1(8)
C442 C443 C444 115.2(8)
C434 C444 C443 123.5(7)
C434 C444 C430 121.3(7)
C443 C444 C430 114.9(8)
C446 C445 C462 120.8(7)
C446 C445 C432 118.2(9)
C462 C445 C432 119.8(8)
C445 C446 C447 120.5(8)
C448 C447 C463 120.5(7)
C448 C447 C446 122.7(9)
C463 C447 C446 116.2(8)
C447 C448 C449 121.4(9)
C447 C448 C01M 119.8(7)
C449 C448 C01M 118.0(9)
C448 C449 C465 119.2(9)
C448 C449 C450 123.2(10)
C465 C449 C450 117.4(7)
C451 C450 C449 120.6(9)
C450 C451 C452 120.9(8)
C466 C452 C453 121.3(9)
C466 C452 C451 118.3(7)
C453 C452 C451 119.9(9)
C454 C453 C452 120.1(9)
C455 C454 C453 116.2(7)
C455 C454 C467 120.3(8)
C453 C454 C467 121.5(9)
C456 C455 C454 124.4(8)
C455 C456 C466 119.5(8)
C455 C456 C457 122.4(9)
C466 C456 C457 117.4(7)
C458 C457 C456 119.1(9)
C458 C457 C01N 119.6(9)
C456 C457 C01N 121.1(7)
C457 C458 C464 119.7(9)
C457 C458 C459 120.8(10)
C464 C458 C459 118.7(8)
C460 C459 C458 120.9(9)
C459 C460 C461 120.2(9)
C463 C461 C462 123.2(9)
C463 C461 C460 118.5(7)
C462 C461 C460 118.0(8)
C461 C462 C445 117.1(8)
C461 C463 C464 121.0(9)
C461 C463 C447 120.4(7)
C464 C463 C447 117.9(8)
C465 C464 C458 121.8(8)
C465 C464 C463 119.1(9)
C458 C464 C463 118.9(8)
C466 C465 C464 117.6(9)
C466 C465 C449 121.1(8)
C464 C465 C449 120.5(7)
C465 C466 C452 120.2(10)
C465 C466 C456 122.6(9)
C452 C466 C456 116.9(7)
C484 C467 C468 119.6(7)
C484 C467 C454 122.2(9)
C468 C467 C454 117.6(8)
C467 C468 C469 122.7(8)
C470 C469 C468 124.1(9)
C470 C469 C485 121.1(7)
C468 C469 C485 113.8(8)
C471 C470 C469 117.2(7)
C471 C470 C01O 124.4(8)
C469 C470 C01O 118.3(7)
C487 C471 C470 123.7(8)
C487 C471 C472 117.1(7)
C470 C471 C472 119.0(8)
C473 C472 C471 121.7(9)
C472 C473 C474 119.8(9)
C488 C474 C475 118.3(7)
C488 C474 C473 118.5(8)
C475 C474 C473 123.0(9)
C972 C475 C474 122.9(8)
C475 C972 C477 117.4(8)
C475 C972 C401 123.5(8)
C477 C972 C401 117.4(8)
C972 C477 C478 122.5(8)
C479 C478 C488 120.5(7)
C479 C478 C477 121.5(7)
C488 C478 C477 117.4(8)
C478 C479 C480 117.9(7)
C478 C479 C01P 123.1(7)
C480 C479 C01P 118.7(9)
C486 C480 C479 121.6(8)
C486 C480 C481 114.9(7)
C479 C480 C481 123.0(8)
C482 C481 C480 122.3(8)
C481 C482 C483 121.5(9)
C482 C483 C484 123.2(9)
C482 C483 C485 118.2(8)
C484 C483 C485 118.3(8)
C467 C484 C483 120.9(8)
C486 C485 C483 120.1(7)
C486 C485 C469 118.0(7)
C483 C485 C469 121.6(7)
C485 C486 C480 121.4(8)
C485 C486 C487 118.4(7)
C480 C486 C487 119.9(6)
C471 C487 C488 123.0(8)
C471 C487 C486 120.3(7)
C488 C487 C486 116.5(7)
C474 C488 C487 117.6(8)
C474 C488 C478 119.9(7)
C487 C488 C478 121.9(7)
C404 C01I C02I 114.1(7)
C01I C02I C03I 114.1(8)
C04I C03I C02I 115.0(10)
C03I C04I C05I 113.3(11)
C06I C05I C04I 111.7(10)
C02J C01J C413 112.9(7)
C01J C02J C03J 114.0(8)
C04J C03J C02J 112.6(8)
C03J C04J C05J 108.7(11)
C04J C05J C06J 106.5(10)
C426 C01K C02K 116.4(6)
C03K C02K C01K 115.3(7)
C02K C03K C04K 115.9(9)
C03K C04K C05K 115.9(14)
C04K C05K C06K 116.2(12)
C02L C01L C435 108.8(7)
C01L C02L C03L 111.3(8)
C02L C03L C04L 112.9(9)
C05L C04L C03L 116.6(11)
C04L C05L C06L 109.1(11)
C02M C01M C448 114.4(7)
C01M C02M C03M 112.6(8)
C02M C03M C04M 112.6(8)
C05M C04M C03M 109.9(9)
C04M C05M C06M 109.1(9)
C457 C01N C02N 108.4(9)
C03N C02N C01N 112.5(10)
C02N C03N C04N 114.2(12)
C05N C04N C03N 122.8(11)
C04N C05N C06N 112.4(14)
C470 C01O C02O 109.7(8)
C13O C02O C03O 51.9(13)
C13O C02O C01O 120.8(12)
C03O C02O C01O 118.5(12)
C02O C03O C04O 109.1(13)
C02O C13O C04O 107.7(15)
C05O C04O C03O 132.1(14)
C05O C04O C13O 87.5(12)
C03O C04O C13O 50.1(12)
C04O C05O C06O 111.3(12)
C02P C01P C479 124.2(16)
C02P C01P C12P 22.4(13)
C479 C01P C12P 104.8(9)
C01P C02P C03P 112.0(17)
C02P C03P C04P 97.9(15)
C05P C04P C03P 106.7(18)
C13P C12P C01P 115.2(15)
C14P C13P C12P 126.0(18)
C05P C14P C13P 114(2)
C04P C05P C06P 124.4(15)
C04P C05P C14P 25.7(11)
C06P C05P C14P 103.5(14)
C538 C501 C505 120.0
C538 C501 C502 120.0
C505 C501 C502 108.0
C560 C502 C501 120.0
C560 C502 C503 120.0
C501 C502 C503 108.0
C552 C503 C504 120.0
C552 C503 C502 120.0
C504 C503 C502 108.0
C513 C504 C503 120.0
C513 C504 C505 120.0
C503 C504 C505 108.0
C506 C505 C501 120.0
C506 C505 C504 120.0
C501 C505 C504 108.0
C505 C506 C507 120.0
C505 C506 C510 120.0
C507 C506 C510 108.0
C514 C507 C506 120.0
C514 C507 C508 120.0
C506 C507 C508 108.0
C547 C508 C509 120.0
C547 C508 C507 120.0
C509 C508 C507 108.0
C545 C509 C508 120.0
C545 C509 C510 119.9
C508 C509 C510 108.0
C539 C510 C506 120.1
C539 C510 C509 120.0
C506 C510 C509 107.9
C516 C511 C515 120.0
C516 C511 C512 120.0
C515 C511 C512 108.0
C553 C512 C511 120.0
C553 C512 C513 120.0
C511 C512 C513 108.0
C504 C513 C514 120.0
C504 C513 C512 120.0
C514 C513 C512 108.0
C507 C514 C515 120.0
C507 C514 C513 120.0
C515 C514 C513 108.0
C548 C515 C514 120.0
C548 C515 C511 120.0
C514 C515 C511 108.0
C511 C516 C520 120.0
C511 C516 C517 119.9
C520 C516 C517 108.0
C549 C517 C516 120.0
C549 C517 C518 120.0
C516 C517 C518 108.0
C522 C518 C519 120.0
C522 C518 C517 120.0
C519 C518 C517 108.0
C530 C519 C518 120.0
C530 C519 C520 120.0
C518 C519 C520 108.0
C554 C520 C516 120.0
C554 C520 C519 120.0
C516 C520 C519 108.0
C526 C521 C522 120.0
C526 C521 C525 120.0
C522 C521 C525 108.0
C518 C522 C521 120.0
C518 C522 C523 120.0
C521 C522 C523 108.0
C550 C523 C522 120.0
C550 C523 C524 120.0
C522 C523 C524 108.0
C542 C524 C523 120.0
C542 C524 C525 120.0
C523 C524 C525 108.0
C533 C525 C521 120.0
C533 C525 C524 120.0
C521 C525 C524 108.0
C521 C526 C527 120.0
C521 C526 C530 120.0
C527 C526 C530 108.0
C534 C527 C528 120.0
C534 C527 C526 120.0
C528 C527 C526 108.0
C557 C528 C529 120.0
C557 C528 C527 120.0
C529 C528 C527 108.0
C555 C529 C530 120.0
C555 C529 C528 120.0
C530 C529 C528 108.0
C519 C530 C529 120.0
C519 C530 C526 120.0
C529 C530 C526 108.0
C536 C531 C535 120.0
C536 C531 C532 120.0
C535 C531 C532 108.0
C543 C532 C531 120.0
C543 C532 C533 120.0
C531 C532 C533 108.0
C525 C533 C534 120.0
C525 C533 C532 120.0
C534 C533 C532 108.0
C527 C534 C535 120.0
C527 C534 C533 120.0
C535 C534 C533 108.0
C558 C535 C534 120.0
C558 C535 C531 120.0
C534 C535 C531 108.0
C531 C536 C540 120.0
C531 C536 C537 120.0
C540 C536 C537 108.0
C559 C537 C536 120.0
C559 C537 C538 120.0
C536 C537 C538 108.0
C501 C538 C537 120.0
C501 C538 C539 120.0
C537 C538 C539 108.0
C510 C539 C540 120.0
C510 C539 C538 120.0
C540 C539 C538 108.0
C544 C540 C536 120.0
C544 C540 C539 120.0
C536 C540 C539 108.0
C546 C541 C542 120.0
C546 C541 C545 120.0
C542 C541 C545 108.0
C524 C542 C543 120.0
C524 C542 C541 120.0
C543 C542 C541 108.0
C532 C543 C544 120.0
C532 C543 C542 120.0
C544 C543 C542 108.0
C540 C544 C543 120.0
C540 C544 C545 120.0
C543 C544 C545 108.0
C509 C545 C544 120.1
C509 C545 C541 120.0
C544 C545 C541 108.0
C541 C546 C550 120.0
C541 C546 C547 120.0
C550 C546 C547 108.0
C508 C547 C546 120.0
C508 C547 C548 120.0
C546 C547 C548 108.0
C515 C548 C547 120.0
C515 C548 C549 120.0
C547 C548 C549 108.0
C517 C549 C550 120.1
C517 C549 C548 120.0
C550 C549 C548 108.0
C523 C550 C549 120.0
C523 C550 C546 120.0
C549 C550 C546 108.1
C556 C551 C555 120.0
C556 C551 C552 120.0
C555 C551 C552 108.0
C503 C552 C553 120.0
C503 C552 C551 120.0
C553 C552 C551 108.0
C512 C553 C552 120.0
C512 C553 C554 120.0
C552 C553 C554 108.0
C520 C554 C555 120.0
C520 C554 C553 120.0
C555 C554 C553 108.0
C529 C555 C551 120.0
C529 C555 C554 120.0
C551 C555 C554 108.0
C551 C556 C557 120.0
C551 C556 C560 120.0
C557 C556 C560 108.0
C528 C557 C556 120.0
C528 C557 C558 120.0
C556 C557 C558 108.0
C535 C558 C559 120.0
C535 C558 C557 120.0
C559 C558 C557 108.0
C537 C559 C558 120.0
C537 C559 C560 120.0
C558 C559 C560 108.0
C502 C560 C556 120.0
C502 C560 C559 120.0
C556 C560 C559 108.0
C638 C601 C605 120.0
C638 C601 C602 120.0
C605 C601 C602 108.0
C660 C602 C603 120.0
C660 C602 C601 120.0
C603 C602 C601 108.0
C652 C603 C604 120.0
C652 C603 C602 120.0
C604 C603 C602 108.0
C613 C604 C603 120.0
C613 C604 C605 120.0
C603 C604 C605 108.0
C606 C605 C601 120.0
C606 C605 C604 120.0
C601 C605 C604 108.0
C605 C606 C610 120.0
C605 C606 C607 120.0
C610 C606 C607 108.0
C614 C607 C606 120.0
C614 C607 C608 120.0
C606 C607 C608 108.0
C647 C608 C609 120.0
C647 C608 C607 120.0
C609 C608 C607 108.0
C645 C609 C608 120.0
C645 C609 C610 119.9
C608 C609 C610 108.0
C639 C610 C606 120.0
C639 C610 C609 120.0
C606 C610 C609 108.0
C616 C611 C615 120.0
C616 C611 C612 120.0
C615 C611 C612 108.0
C653 C612 C613 120.0
C653 C612 C611 120.0
C613 C612 C611 108.0
C604 C613 C612 120.0
C604 C613 C614 120.0
C612 C613 C614 108.0
C607 C614 C615 120.0
C607 C614 C613 120.0
C615 C614 C613 108.0
C648 C615 C614 120.0
C648 C615 C611 120.0
C614 C615 C611 108.0
C611 C616 C620 120.0
C611 C616 C617 120.0
C620 C616 C617 108.0
C649 C617 C616 120.0
C649 C617 C618 120.0
C616 C617 C618 108.0
C622 C618 C619 120.0
C622 C618 C617 120.0
C619 C618 C617 108.0
C630 C619 C618 120.0
C630 C619 C620 120.0
C618 C619 C620 108.0
C654 C620 C616 120.0
C654 C620 C619 120.0
C616 C620 C619 108.0
C626 C621 C625 120.0
C626 C621 C622 120.0
C625 C621 C622 108.0
C618 C622 C623 120.0
C618 C622 C621 120.0
C623 C622 C621 108.0
C650 C623 C622 120.0
C650 C623 C624 120.0
C622 C623 C624 108.0
C642 C624 C623 120.0
C642 C624 C625 120.0
C623 C624 C625 108.0
C633 C625 C621 120.0
C633 C625 C624 120.0
C621 C625 C624 108.0
C621 C626 C627 120.0
C621 C626 C630 120.0
C627 C626 C630 108.0
C634 C627 C628 120.0
C634 C627 C626 120.0
C628 C627 C626 108.0
C657 C628 C627 120.0
C657 C628 C629 120.0
C627 C628 C629 108.0
C655 C629 C630 120.0
C655 C629 C628 120.0
C630 C629 C628 108.0
C619 C630 C629 120.0
C619 C630 C626 120.0
C629 C630 C626 108.0
C636 C631 C635 120.0
C636 C631 C632 120.0
C635 C631 C632 108.0
C643 C632 C633 120.0
C643 C632 C631 120.0
C633 C632 C631 108.0
C625 C633 C634 120.0
C625 C633 C632 120.0
C634 C633 C632 108.0
C627 C634 C633 120.0
C627 C634 C635 120.0
C633 C634 C635 108.0
C658 C635 C634 120.0
C658 C635 C631 120.0
C634 C635 C631 108.0
C631 C636 C640 120.0
C631 C636 C637 120.0
C640 C636 C637 108.0
C659 C637 C638 120.0
C659 C637 C636 120.0
C638 C637 C636 108.0
C601 C638 C637 120.0
C601 C638 C639 120.0
C637 C638 C639 108.0
C610 C639 C640 120.0
C610 C639 C638 120.0
C640 C639 C638 108.0
C644 C640 C636 120.0
C644 C640 C639 120.0
C636 C640 C639 108.0
C646 C641 C642 120.0
C646 C641 C645 120.0
C642 C641 C645 108.0
C624 C642 C641 120.0
C624 C642 C643 120.0
C641 C642 C643 108.0
C632 C643 C642 120.0
C632 C643 C644 120.0
C642 C643 C644 108.0
C640 C644 C645 120.0
C640 C644 C643 120.0
C645 C644 C643 108.0
C609 C645 C644 120.1
C609 C645 C641 120.0
C644 C645 C641 108.0
C641 C646 C650 120.0
C641 C646 C647 120.0
C650 C646 C647 108.0
C608 C647 C648 120.0
C608 C647 C646 120.0
C648 C647 C646 108.0
C615 C648 C647 120.0
C615 C648 C649 120.0
C647 C648 C649 108.0
C617 C649 C650 120.0
C617 C649 C648 120.0
C650 C649 C648 108.0
C623 C650 C649 120.0
C623 C650 C646 120.0
C649 C650 C646 108.1
C656 C651 C655 120.0
C656 C651 C652 120.0
C655 C651 C652 108.0
C603 C652 C651 120.0
C603 C652 C653 120.0
C651 C652 C653 108.0
C612 C653 C652 120.0
C612 C653 C654 120.0
C652 C653 C654 108.0
C620 C654 C655 120.0
C620 C654 C653 120.0
C655 C654 C653 108.0
C629 C655 C651 120.0
C629 C655 C654 120.0
C651 C655 C654 108.0
C651 C656 C657 120.0
C651 C656 C660 120.0
C657 C656 C660 108.0
C628 C657 C656 120.0
C628 C657 C658 120.0
C656 C657 C658 108.0
C635 C658 C659 120.0
C635 C658 C657 120.0
C659 C658 C657 108.0
C637 C659 C658 120.0
C637 C659 C660 120.0
C658 C659 C660 108.0
C602 C660 C656 120.0
C602 C660 C659 120.0
C656 C660 C659 108.0
Cl1A C1A Cl3A 107(2)
Cl1A C1A Cl2A 108(2)
Cl3A C1A Cl2A 109(2)
Cl2B C1B Cl3B 105.3(15)
Cl2B C1B Cl1B 113(2)
Cl3B C1B Cl1B 96.7(16)
Cl1C C1C Cl2C 114(2)
Cl1C C1C Cl3C 101.1(17)
Cl2C C1C Cl3C 98.1(18)
Cl1S C1S Cl2S 102.0(14)
Cl1S C1S Cl3S 101.3(16)
Cl2S C1S Cl3S 113.4(19)
Cl2T C1T Cl1T 104(2)
Cl2T C1T Cl3T 97.7(18)
Cl1T C1T Cl3T 104.5(18)
Cl1K C1K Cl3K 110(2)
Cl1K C1K Cl2K 102(2)
Cl3K C1K Cl2K 106(2)
Cl3L C1L Cl2L 107(2)
Cl3L C1L Cl1L 113(2)
Cl2L C1L Cl1L 108.5(19)
Cl2Y C1Y Cl1Y 102.3(14)
Cl2Y C1Y Cl3Y 98.0(13)
Cl1Y C1Y Cl3Y 108.2(13)
Cl2U C1U Cl1U 107(2)
Cl2U C1U Cl3U 114(3)
Cl1U C1U Cl3U 108(2)

loop_
_geom_bond_atom_site_label_1
_geom_bond_atom_site_label_2
_geom_bond_distance
C001 C018 1.406(12)
C001 C002 1.408(12)
C001 C076 1.495(12)
C002 C003 1.392(11)
C003 C019 1.426(11)
C003 C004 1.471(11)
C004 C005 1.417(12)
C004 C01A 1.490(12)
C005 C021 1.438(12)
C005 C006 1.484(11)
C006 C007 1.382(12)
C007 C008 1.422(12)
C008 C009 1.379(12)
C008 C022 1.470(11)
C009 C010 1.440(13)
C010 C011 1.372(12)
C010 C023 1.496(14)
C011 C012 1.385(11)
C012 C022 1.386(12)
C012 C013 1.474(12)
C013 C014 1.374(12)
C013 C01B 1.485(12)
C014 C020 1.444(12)
C014 C015 1.473(11)
C015 C016 1.317(11)
C016 C017 1.444(12)
C017 C019 1.399(11)
C017 C018 1.434(12)
C019 C020 1.395(10)
C020 C021 1.386(10)
C021 C022 1.385(11)
C023 C024 1.410(12)
C023 C040 1.416(13)
C024 C025 1.484(11)
C025 C041 1.382(11)
C025 C026 1.473(12)
C026 C027 1.419(12)
C026 C01C 1.441(12)
C027 C043 1.409(12)
C027 C028 1.494(11)
C028 C029 1.352(12)
C029 C030 1.451(12)
C030 C031 1.374(13)
C030 C044 1.426(12)
C031 C032 1.375(12)
C032 C033 1.378(11)
C032 C045 1.547(12)
C033 C034 1.395(11)
C034 C044 1.421(11)
C034 C035 1.466(11)
C035 C036 1.398(12)
C035 C01D 1.482(11)
C036 C037 1.442(12)
C036 C042 1.453(12)
C037 C038 1.395(13)
C038 C039 1.406(12)
C039 C040 1.365(12)
C039 C041 1.446(11)
C041 C042 1.395(11)
C042 C043 1.417(11)
C043 C044 1.395(11)
C045 C046 1.391(12)
C045 C062 1.409(12)
C046 C047 1.434(13)
C047 C048 1.364(13)
C047 C063 1.437(14)
C048 C049 1.434(14)
C048 C01E 1.533(14)
C049 C050 1.432(17)
C049 C065 1.460(15)
C050 C051 1.520(17)
C051 C052 1.406(16)
C052 C053 1.415(14)
C052 C066 1.441(15)
C053 C054 1.429(15)
C054 C055 1.351(15)
C054 C067 1.522(15)
C055 C056 1.396(14)
C056 C057 1.305(14)
C056 C066 1.454(16)
C057 C058 1.441(14)
C057 C01F 1.603(15)
C058 C059 1.380(15)
C058 C064 1.477(14)
C059 C060 1.393(14)
C060 C061 1.418(14)
C061 C062 1.339(12)
C061 C063 1.461(13)
C063 C064 1.436(13)
C064 C065 1.374(13)
C065 C066 1.461(14)
C067 C084 1.331(15)
C067 C068 1.369(15)
C068 C069 1.514(14)
C069 C070 1.386(14)
C069 C085 1.436(15)
C070 C071 1.438(13)
C070 C01G 1.522(14)
C071 C072 1.435(14)
C071 C087 1.450(13)
C072 C073 1.406(13)
C073 C074 1.456(13)
C074 C075 1.375(12)
C074 C088 1.422(12)
C075 C076 1.366(12)
C076 C077 1.342(12)
C077 C078 1.459(12)
C078 C079 1.382(12)
C078 C088 1.428(12)
C079 C080 1.388(13)
C079 C01H 1.495(13)
C080 C081 1.369(12)
C080 C086 1.462(13)
C081 C082 1.329(13)
C082 C083 1.436(15)
C083 C084 1.352(14)
C083 C085 1.429(14)
C085 C086 1.452(12)
C086 C087 1.388(12)
C087 C088 1.431(11)
C01A C02A 1.502(11)
C02A C03A 1.627(18)
C03A C14A 1.540(19)
C03A C04A 1.564(18)
C04A C05A 1.56(2)
C05A C06A 1.59(2)
C14A C15A 1.50(2)
C15A C16A 1.51(2)
C01B C02B 1.580(11)
C02B C03B 1.515(13)
C03B C04B 1.539(17)
C04B C05B 1.430(17)
C05B C06B 1.60(2)
C01C C02C 1.531(11)
C02C C03C 1.537(12)
C03C C04C 1.519(14)
C04C C05C 1.500(14)
C05C C06C 1.434(15)
C01D C02D 1.570(11)
C02D C03D 1.474(15)
C03D C04D 1.524(15)
C04D C05D 1.566(14)
C05D C06D 1.560(15)
C05D C16D 1.58(2)
C01E C02E 1.499(13)
C02E C03E 1.484(15)
C03E C04E 1.524(16)
C04E C05E 1.463(17)
C05E C06E 1.604(19)
C01F C02F 1.465(14)
C02F C03F 1.451(14)
C03F C04F 1.5890
C04F C05F 1.458(14)
C05F C16F 1.537(19)
C05F C06F 1.597(17)
C01G C02G 1.598(13)
C02G C03G 1.545(14)
C03G C04G 1.538(17)
C04G C15G 1.51(2)
C04G C05G 1.582(17)
C05G C06G 1.578(16)
C15G C16G 1.53(2)
C01H C02H 1.537(14)
C02H C03H 1.538(15)
C03H C04H 1.471(18)
C04H C05H 1.44(2)
C05H C06H 1.59(2)
C101 C138 1.4040
C101 C105 1.4208
C101 C102 1.4213
C102 C160 1.4038
C102 C103 1.4202
C103 C152 1.4041
C103 C104 1.4202
C104 C113 1.4042
C104 C105 1.4211
C105 C106 1.4040
C106 C110 1.4204
C106 C107 1.4205
C107 C114 1.4044
C107 C108 1.4209
C108 C147 1.4039
C108 C109 1.4205
C109 C145 1.4041
C109 C110 1.4211
C110 C139 1.4039
C111 C116 1.4041
C111 C112 1.4208
C111 C115 1.4210
C112 C153 1.4041
C112 C113 1.4208
C113 C114 1.4204
C114 C115 1.4205
C115 C148 1.4041
C116 C117 1.4204
C116 C120 1.4208
C117 C149 1.4038
C117 C118 1.4213
C118 C122 1.4042
C118 C119 1.4200
C119 C130 1.4042
C119 C120 1.4211
C120 C154 1.4040
C121 C126 1.4038
C121 C122 1.4208
C121 C125 1.4208
C122 C123 1.4205
C123 C150 1.4040
C123 C124 1.4213
C124 C142 1.4040
C124 C125 1.4207
C125 C133 1.4042
C126 C127 1.4211
C126 C130 1.4211
C127 C134 1.4040
C127 C128 1.4206
C128 C157 1.4040
C128 C129 1.4207
C129 C155 1.4041
C129 C130 1.4205
C131 C136 1.4038
C131 C135 1.4207
C131 C132 1.4210
C132 C143 1.4037
C132 C133 1.4206
C133 C134 1.4208
C134 C135 1.4211
C135 C158 1.4046
C136 C140 1.4206
C136 C137 1.4213
C137 C159 1.4038
C137 C138 1.4204
C138 C139 1.4212
C139 C140 1.4209
C140 C144 1.4039
C141 C146 1.4043
C141 C142 1.4202
C141 C145 1.4208
C142 C143 1.4210
C143 C144 1.4201
C144 C145 1.4207
C146 C150 1.4203
C146 C147 1.4208
C147 C148 1.4206
C148 C149 1.4213
C149 C150 1.4211
C151 C156 1.4039
C151 C155 1.4206
C151 C152 1.4210
C152 C153 1.4209
C153 C154 1.4208
C154 C155 1.4206
C156 C160 1.4207
C156 C157 1.4207
C157 C158 1.4211
C158 C159 1.4211
C159 C160 1.4207
C201 C238 1.4034
C201 C202 1.4208
C201 C205 1.4209
C202 C260 1.4040
C202 C203 1.4212
C203 C252 1.4034
C203 C204 1.4204
C204 C213 1.4042
C204 C205 1.4205
C205 C206 1.4042
C206 C210 1.4206
C206 C207 1.4215
C207 C214 1.4034
C207 C208 1.4208
C208 C247 1.4036
C208 C209 1.4212
C209 C245 1.4039
C209 C210 1.4211
C210 C239 1.4040
C211 C216 1.4040
C211 C215 1.4210
C211 C212 1.4211
C212 C253 1.4035
C212 C213 1.4209
C213 C214 1.4209
C214 C215 1.4207
C215 C248 1.4042
C216 C220 1.4210
C216 C217 1.4211
C217 C249 1.4033
C217 C218 1.4206
C218 C222 1.4036
C218 C219 1.4208
C219 C230 1.4036
C219 C220 1.4211
C220 C254 1.4038
C221 C226 1.4034
C221 C222 1.4204
C221 C225 1.4214
C222 C223 1.4207
C223 C250 1.4041
C223 C224 1.4213
C224 C242 1.4042
C224 C225 1.4208
C225 C233 1.4039
C226 C227 1.4209
C226 C230 1.4215
C227 C234 1.4038
C227 C228 1.4210
C228 C257 1.4041
C228 C229 1.4206
C229 C255 1.4040
C229 C230 1.4205
C231 C236 1.4037
C231 C235 1.4205
C231 C232 1.4212
C232 C243 1.4038
C232 C233 1.4206
C233 C234 1.4210
C234 C235 1.4204
C235 C258 1.4043
C236 C237 1.4209
C236 C240 1.4210
C237 C259 1.4041
C237 C238 1.4212
C238 C239 1.4210
C239 C240 1.4208
C240 C244 1.4038
C241 C246 1.4038
C241 C242 1.4206
C241 C245 1.4210
C242 C243 1.4212
C243 C244 1.4205
C244 C245 1.4203
C246 C250 1.4200
C246 C247 1.4210
C247 C248 1.4207
C248 C249 1.4209
C249 C250 1.4212
C251 C256 1.4038
C251 C255 1.4206
C251 C252 1.4212
C252 C253 1.4210
C253 C254 1.4211
C254 C255 1.4217
C256 C260 1.4210
C256 C257 1.4211
C257 C258 1.4209
C258 C259 1.4208
C259 C260 1.4207
C401 C402 1.381(12)
C401 C418 1.399(12)
C401 C972 1.515(11)
C402 C403 1.463(11)
C403 C419 1.373(12)
C403 C404 1.469(12)
C404 C405 1.357(11)
C404 C01I 1.483(12)
C405 C406 1.470(12)
C405 C421 1.476(11)
C406 C407 1.367(12)
C407 C408 1.404(12)
C408 C422 1.384(11)
C408 C409 1.420(11)
C409 C410 1.386(12)
C410 C411 1.370(11)
C410 C423 1.529(11)
C411 C412 1.419(10)
C412 C413 1.409(12)
C412 C422 1.435(12)
C413 C414 1.403(11)
C413 C01J 1.527(12)
C414 C420 1.440(12)
C414 C415 1.487(12)
C415 C416 1.347(11)
C416 C417 1.436(12)
C417 C418 1.369(11)
C417 C419 1.450(12)
C419 C420 1.430(11)
C420 C421 1.342(11)
C421 C422 1.427(11)
C423 C440 1.342(11)
C423 C424 1.417(11)
C424 C425 1.393(10)
C425 C441 1.406(11)
C425 C426 1.444(11)
C426 C427 1.397(10)
C426 C01K 1.506(12)
C427 C443 1.396(12)
C427 C428 1.440(11)
C428 C429 1.386(11)
C429 C430 1.418(12)
C430 C431 1.450(11)
C430 C444 1.455(11)
C431 C432 1.401(12)
C432 C433 1.382(12)
C432 C445 1.474(11)
C433 C434 1.431(10)
C434 C444 1.383(11)
C434 C435 1.418(11)
C435 C436 1.436(10)
C435 C01L 1.510(12)
C436 C437 1.403(11)
C436 C442 1.439(11)
C437 C438 1.410(11)
C438 C439 1.378(12)
C439 C440 1.402(10)
C439 C441 1.467(10)
C441 C442 1.426(9)
C442 C443 1.429(12)
C443 C444 1.429(10)
C445 C446 1.386(12)
C445 C462 1.449(13)
C446 C447 1.488(10)
C447 C448 1.374(12)
C447 C463 1.449(12)
C448 C449 1.376(11)
C448 C01M 1.520(13)
C449 C465 1.436(12)
C449 C450 1.438(13)
C450 C451 1.367(11)
C451 C452 1.452(12)
C452 C466 1.402(12)
C452 C453 1.421(11)
C453 C454 1.405(12)
C454 C455 1.389(12)
C454 C467 1.488(10)
C455 C456 1.370(11)
C456 C466 1.418(12)
C456 C457 1.485(13)
C457 C458 1.387(11)
C457 C01N 1.494(15)
C458 C464 1.422(12)
C458 C459 1.436(12)
C459 C460 1.365(12)
C460 C461 1.449(13)
C461 C463 1.379(12)
C461 C462 1.413(11)
C463 C464 1.430(11)
C464 C465 1.410(12)
C465 C466 1.398(11)
C467 C484 1.391(12)
C467 C468 1.408(12)
C468 C469 1.424(11)
C469 C470 1.403(12)
C469 C485 1.497(12)
C470 C471 1.399(11)
C470 C01O 1.510(12)
C471 C487 1.373(11)
C471 C472 1.440(12)
C472 C473 1.326(12)
C473 C474 1.469(12)
C474 C488 1.396(11)
C474 C475 1.430(11)
C475 C972 1.359(12)
C972 C477 1.387(11)
C477 C478 1.429(10)
C478 C479 1.405(12)
C478 C488 1.421(11)
C479 C480 1.416(10)
C479 C01P 1.523(13)
C480 C486 1.416(11)
C480 C481 1.472(11)
C481 C482 1.335(11)
C482 C483 1.401(12)
C483 C484 1.407(11)
C483 C485 1.417(11)
C485 C486 1.406(10)
C486 C487 1.454(12)
C487 C488 1.417(10)
C01I C02I 1.508(13)
C02I C03I 1.525(14)
C03I C04I 1.460(15)
C04I C05I 1.582(16)
C05I C06I 1.484(15)
C01J C02J 1.508(13)
C02J C03J 1.517(14)
C03J C04J 1.510(15)
C04J C05J 1.515(15)
C05J C06J 1.536(16)
C01K C02K 1.507(12)
C02K C03K 1.473(13)
C03K C04K 1.477(16)
C04K C05K 1.483(18)
C05K C06K 1.560(16)
C01L C02L 1.504(12)
C02L C03L 1.512(13)
C03L C04L 1.579(17)
C04L C05L 1.452(17)
C05L C06L 1.592(18)
C01M C02M 1.498(12)
C02M C03M 1.511(13)
C03M C04M 1.548(15)
C04M C05M 1.536(13)
C05M C06M 1.620(15)
C01N C02N 1.533(17)
C02N C03N 1.442(17)
C03N C04N 1.538(14)
C04N C05N 1.472(14)
C05N C06N 1.488(15)
C01O C02O 1.543(18)
C02O C13O 1.475(18)
C02O C03O 1.513(16)
C03O C04O 1.513(16)
C13O C04O 1.576(18)
C04O C05O 1.448(16)
C05O C06O 1.58(2)
C01P C02P 1.461(18)
C01P C12P 1.567(18)
C02P C03P 1.502(19)
C03P C04P 1.529(18)
C04P C05P 1.477(18)
C12P C13P 1.565(18)
C13P C14P 1.543(18)
C14P C05P 1.540(19)
C05P C06P 1.488(19)
C501 C538 1.4045
C501 C505 1.4204
C501 C502 1.4206
C502 C560 1.4041
C502 C503 1.4208
C503 C552 1.4041
C503 C504 1.4204
C504 C513 1.4042
C504 C505 1.4211
C505 C506 1.4041
C506 C507 1.4207
C506 C510 1.4207
C507 C514 1.4042
C507 C508 1.4208
C508 C547 1.4041
C508 C509 1.4202
C509 C545 1.4042
C509 C510 1.4218
C510 C539 1.4034
C511 C516 1.4041
C511 C515 1.4208
C511 C512 1.4211
C512 C553 1.4038
C512 C513 1.4212
C513 C514 1.4206
C514 C515 1.4205
C515 C548 1.4042
C516 C520 1.4206
C516 C517 1.4210
C517 C549 1.4035
C517 C518 1.4215
C518 C522 1.4039
C518 C519 1.4208
C519 C530 1.4043
C519 C520 1.4213
C520 C554 1.4037
C521 C526 1.4040
C521 C522 1.4202
C521 C525 1.4204
C522 C523 1.4206
C523 C550 1.4047
C523 C524 1.4207
C524 C542 1.4038
C524 C525 1.4212
C525 C533 1.4041
C526 C527 1.4209
C526 C530 1.4209
C527 C534 1.4039
C527 C528 1.4208
C528 C557 1.4039
C528 C529 1.4208
C529 C555 1.4036
C529 C530 1.4206
C531 C536 1.4037
C531 C535 1.4209
C531 C532 1.4213
C532 C543 1.4041
C532 C533 1.4213
C533 C534 1.4208
C534 C535 1.4206
C535 C558 1.4042
C536 C540 1.4206
C536 C537 1.4207
C537 C559 1.4035
C537 C538 1.4209
C538 C539 1.4210
C539 C540 1.4208
C540 C544 1.4036
C541 C546 1.4043
C541 C542 1.4205
C541 C545 1.4206
C542 C543 1.4202
C543 C544 1.4202
C544 C545 1.4204
C546 C550 1.4203
C546 C547 1.4210
C547 C548 1.4210
C548 C549 1.4212
C549 C550 1.4199
C551 C556 1.4041
C551 C555 1.4205
C551 C552 1.4208
C552 C553 1.4209
C553 C554 1.4209
C554 C555 1.4206
C556 C557 1.4207
C556 C560 1.4210
C557 C558 1.4211
C558 C559 1.4209
C559 C560 1.4217
C601 C638 1.4043
C601 C605 1.4201
C601 C602 1.4210
C602 C660 1.4038
C602 C603 1.4209
C603 C652 1.4042
C603 C604 1.4205
C604 C613 1.4044
C604 C605 1.4209
C605 C606 1.4041
C606 C610 1.4209
C606 C607 1.4210
C607 C614 1.4039
C607 C608 1.4210
C608 C647 1.4040
C608 C609 1.4199
C609 C645 1.4043
C609 C610 1.4214
C610 C639 1.4035
C611 C616 1.4037
C611 C615 1.4210
C611 C612 1.4212
C612 C653 1.4036
C612 C613 1.4208
C613 C614 1.4208
C614 C615 1.4204
C615 C648 1.4040
C616 C620 1.4207
C616 C617 1.4208
C617 C649 1.4040
C617 C618 1.4211
C618 C622 1.4039
C618 C619 1.4209
C619 C630 1.4043
C619 C620 1.4213
C620 C654 1.4039
C621 C626 1.4035
C621 C625 1.4207
C621 C622 1.4209
C622 C623 1.4207
C623 C650 1.4043
C623 C624 1.4207
C624 C642 1.4038
C624 C625 1.4210
C625 C633 1.4041
C626 C627 1.4208
C626 C630 1.4208
C627 C634 1.4037
C627 C628 1.4207
C628 C657 1.4038
C628 C629 1.4209
C629 C655 1.4042
C629 C630 1.4203
C631 C636 1.4038
C631 C635 1.4209
C631 C632 1.4212
C632 C643 1.4044
C632 C633 1.4209
C633 C634 1.4208
C634 C635 1.4208
C635 C658 1.4046
C636 C640 1.4207
C636 C637 1.4208
C637 C659 1.4039
C637 C638 1.4205
C638 C639 1.4211
C639 C640 1.4209
C640 C644 1.4038
C641 C646 1.4047
C641 C642 1.4199
C641 C645 1.4209
C642 C643 1.4205
C643 C644 1.4205
C644 C645 1.4204
C646 C650 1.4204
C646 C647 1.4209
C647 C648 1.4209
C648 C649 1.4211
C649 C650 1.4202
C651 C656 1.4045
C651 C655 1.4204
C651 C652 1.4205
C652 C653 1.4206
C653 C654 1.4210
C654 C655 1.4208
C656 C657 1.4204
C656 C660 1.4207
C657 C658 1.4209
C658 C659 1.4207
C659 C660 1.4211
C1A Cl1A 1.79(2)
C1A Cl3A 1.79(2)
C1A Cl2A 1.80(2)
C1B Cl2B 1.80(2)
C1B Cl3B 1.80(2)
C1B Cl1B 1.81(2)
C1C Cl1C 1.79(2)
C1C Cl2C 1.794(18)
C1C Cl3C 1.81(2)
C1S Cl1S 1.77(2)
C1S Cl2S 1.80(2)
C1S Cl3S 1.80(2)
C1T Cl2T 1.78(2)
C1T Cl1T 1.79(2)
C1T Cl3T 1.81(2)
C1K Cl1K 1.78(2)
C1K Cl3K 1.79(2)
C1K Cl2K 1.80(2)
C1L Cl3L 1.75(2)
C1L Cl2L 1.76(2)
C1L Cl1L 1.77(2)
C1Y Cl2Y 1.74(2)
C1Y Cl1Y 1.785(19)
C1Y Cl3Y 1.819(19)
C1U Cl2U 1.79(2)
C1U Cl1U 1.79(2)
C1U Cl3U 1.79(2)

loop_
_geom_torsion_atom_site_label_1
_geom_torsion_atom_site_label_2
_geom_torsion_atom_site_label_3
_geom_torsion_atom_site_label_4
_geom_torsion
C018 C001 C002 C003 -17.4(10)
C076 C001 C002 C003 152.0(7)
C001 C002 C003 C019 3.0(10)
C001 C002 C003 C004 -169.2(7)
C002 C003 C004 C005 161.5(6)
C019 C003 C004 C005 -10.5(9)
C002 C003 C004 C01A -12.2(9)
C019 C003 C004 C01A 175.8(6)
C003 C004 C005 C021 2.3(9)
C01A C004 C005 C021 175.6(7)
C003 C004 C005 C006 -173.3(6)
C01A C004 C005 C006 0.1(10)
C004 C005 C006 C007 165.6(7)
C021 C005 C006 C007 -10.1(10)
C005 C006 C007 C008 0.8(11)
C006 C007 C008 C009 -162.5(7)
C006 C007 C008 C022 9.0(11)
C007 C008 C009 C010 172.4(7)
C022 C008 C009 C010 0.7(11)
C008 C009 C010 C011 11.2(11)
C008 C009 C010 C023 -153.7(7)
C009 C010 C011 C012 -11.5(11)
C023 C010 C011 C012 153.7(7)
C010 C011 C012 C022 -0.7(11)
C010 C011 C012 C013 -169.8(7)
C011 C012 C013 C014 160.8(7)
C022 C012 C013 C014 -8.6(10)
C011 C012 C013 C01B -13.4(10)
C022 C012 C013 C01B 177.1(6)
C012 C013 C014 C020 1.3(10)
C01B C013 C014 C020 175.2(7)
C012 C013 C014 C015 -172.4(6)
C01B C013 C014 C015 1.5(11)
C013 C014 C015 C016 165.4(7)
C020 C014 C015 C016 -8.6(10)
C014 C015 C016 C017 -1.1(11)
C015 C016 C017 C019 10.2(10)
C015 C016 C017 C018 -163.2(7)
C002 C001 C018 C017 17.8(10)
C076 C001 C018 C017 -151.5(7)
C019 C017 C018 C001 -4.4(10)
C016 C017 C018 C001 168.9(6)
C018 C017 C019 C020 164.3(6)
C016 C017 C019 C020 -9.2(10)
C018 C017 C019 C003 -10.4(9)
C016 C017 C019 C003 176.1(6)
C002 C003 C019 C020 -163.7(6)
C004 C003 C019 C020 8.5(9)
C002 C003 C019 C017 11.1(9)
C004 C003 C019 C017 -176.7(6)
C017 C019 C020 C021 -172.3(6)
C003 C019 C020 C021 2.4(10)
C017 C019 C020 C014 -0.8(9)
C003 C019 C020 C014 173.9(6)
C013 C014 C020 C021 7.3(10)
C015 C014 C020 C021 -178.7(6)
C013 C014 C020 C019 -164.5(7)
C015 C014 C020 C019 9.5(9)
C019 C020 C021 C022 163.3(6)
C014 C020 C021 C022 -8.3(9)
C019 C020 C021 C005 -10.5(10)
C014 C020 C021 C005 177.8(6)
C004 C005 C021 C022 -165.8(6)
C006 C005 C021 C022 9.8(10)
C004 C005 C021 C020 8.0(10)
C006 C005 C021 C020 -176.5(6)
C020 C021 C022 C012 0.7(10)
C005 C021 C022 C012 174.4(6)
C020 C021 C022 C008 -174.1(6)
C005 C021 C022 C008 -0.4(10)
C011 C012 C022 C021 -161.8(7)
C013 C012 C022 C021 7.9(10)
C011 C012 C022 C008 12.9(10)
C013 C012 C022 C008 -177.4(6)
C009 C008 C022 C021 162.2(7)
C007 C008 C022 C021 -9.3(10)
C009 C008 C022 C012 -12.8(10)
C007 C008 C022 C012 175.7(6)
C011 C010 C023 C024 -155.4(8)
C009 C010 C023 C024 9.1(10)
C011 C010 C023 C040 11.8(10)
C009 C010 C023 C040 176.4(8)
C040 C023 C024 C025 -10.9(10)
C010 C023 C024 C025 156.1(6)
C023 C024 C025 C041 -0.8(9)
C023 C024 C025 C026 -172.6(6)
C041 C025 C026 C027 -9.2(9)
C024 C025 C026 C027 162.3(6)
C041 C025 C026 C01C 174.1(6)
C024 C025 C026 C01C -14.4(9)
C01C C026 C027 C043 175.9(6)
C025 C026 C027 C043 -0.5(9)
C01C C026 C027 C028 4.6(10)
C025 C026 C027 C028 -171.8(6)
C043 C027 C028 C029 -6.3(11)
C026 C027 C028 C029 165.5(7)
C027 C028 C029 C030 -2.9(12)
C028 C029 C030 C031 -162.0(8)
C028 C029 C030 C044 12.6(11)
C044 C030 C031 C032 -1.2(11)
C029 C030 C031 C032 173.4(7)
C030 C031 C032 C033 10.7(11)
C030 C031 C032 C045 -151.2(7)
C031 C032 C033 C034 -9.6(10)
C045 C032 C033 C034 153.0(7)
C032 C033 C034 C044 -1.1(10)
C032 C033 C034 C035 -171.6(6)
C033 C034 C035 C036 159.4(6)
C044 C034 C035 C036 -10.9(9)
C033 C034 C035 C01D -11.4(9)
C044 C034 C035 C01D 178.3(6)
C034 C035 C036 C037 -172.7(6)
C01D C035 C036 C037 -2.3(10)
C034 C035 C036 C042 2.7(9)
C01D C035 C036 C042 173.2(6)
C035 C036 C037 C038 167.2(7)
C042 C036 C037 C038 -8.5(11)
C036 C037 C038 C039 -2.2(12)
C037 C038 C039 C040 -161.7(8)
C037 C038 C039 C041 12.4(11)
C038 C039 C040 C023 173.2(7)
C041 C039 C040 C023 -0.5(11)
C024 C023 C040 C039 11.6(11)
C010 C023 C040 C039 -155.0(7)
C026 C025 C041 C042 9.5(10)
C024 C025 C041 C042 -161.8(6)
C026 C025 C041 C039 -177.6(6)
C024 C025 C041 C039 11.1(9)
C040 C039 C041 C025 -10.8(10)
C038 C039 C041 C025 175.4(6)
C040 C039 C041 C042 162.0(7)
C038 C039 C041 C042 -11.8(10)
C025 C041 C042 C043 0.4(9)
C039 C041 C042 C043 -172.3(6)
C025 C041 C042 C036 173.7(6)
C039 C041 C042 C036 1.1(10)
C035 C036 C042 C041 -166.7(6)
C037 C036 C042 C041 9.0(10)
C035 C036 C042 C043 6.6(10)
C037 C036 C042 C043 -177.7(6)
C026 C027 C043 C044 -165.6(6)
C028 C027 C043 C044 5.7(10)
C026 C027 C043 C042 9.8(10)
C028 C027 C043 C042 -178.9(6)
C041 C042 C043 C044 165.8(6)
C036 C042 C043 C044 -7.7(9)
C041 C042 C043 C027 -9.7(9)
C036 C042 C043 C027 176.8(6)
C027 C043 C044 C034 174.8(6)
C042 C043 C044 C034 -0.6(9)
C027 C043 C044 C030 4.0(10)
C042 C043 C044 C030 -171.4(6)
C033 C034 C044 C043 -160.5(6)
C035 C034 C044 C043 10.1(9)
C033 C034 C044 C030 10.5(9)
C035 C034 C044 C030 -178.9(6)
C031 C030 C044 C043 161.6(7)
C029 C030 C044 C043 -13.1(10)
C031 C030 C044 C034 -9.5(10)
C029 C030 C044 C034 175.8(6)
C031 C032 C045 C046 6.9(10)
C033 C032 C045 C046 -155.2(7)
C031 C032 C045 C062 173.1(7)
C033 C032 C045 C062 11.1(10)
C062 C045 C046 C047 -13.3(10)
C032 C045 C046 C047 153.4(7)
C045 C046 C047 C048 -173.8(7)
C045 C046 C047 C063 2.6(10)
C046 C047 C048 C049 163.3(7)
C063 C047 C048 C049 -13.1(11)
C046 C047 C048 C01E -9.0(11)
C063 C047 C048 C01E 174.6(7)
C047 C048 C049 C050 -170.7(8)
C01E C048 C049 C050 1.5(11)
C047 C048 C049 C065 2.8(11)
C01E C048 C049 C065 175.0(7)
C048 C049 C050 C051 163.5(8)
C065 C049 C050 C051 -9.9(13)
C049 C050 C051 C052 3.3(15)
C050 C051 C052 C053 -166.4(9)
C050 C051 C052 C066 6.9(15)
C051 C052 C053 C054 169.6(9)
C066 C052 C053 C054 -4.1(13)
C052 C053 C054 C055 11.9(13)
C052 C053 C054 C067 -151.7(8)
C053 C054 C055 C056 -9.2(14)
C067 C054 C055 C056 152.9(10)
C054 C055 C056 C057 -170.2(10)
C054 C055 C056 C066 -1.9(13)
C055 C056 C057 C058 155.7(9)
C066 C056 C057 C058 -11.6(14)
C055 C056 C057 C01F -14.2(14)
C066 C056 C057 C01F 178.5(7)
C056 C057 C058 C059 -170.9(9)
C01F C057 C058 C059 -0.8(12)
C056 C057 C058 C064 5.3(12)
C01F C057 C058 C064 175.3(7)
C057 C058 C059 C060 166.3(8)
C064 C058 C059 C060 -9.6(12)
C058 C059 C060 C061 -0.2(13)
C059 C060 C061 C062 -165.0(8)
C059 C060 C061 C063 9.0(11)
C060 C061 C062 C045 169.6(7)
C063 C061 C062 C045 -4.4(11)
C046 C045 C062 C061 14.7(11)
C032 C045 C062 C061 -151.6(7)
C048 C047 C063 C064 11.0(10)
C046 C047 C063 C064 -165.4(6)
C048 C047 C063 C061 -176.0(6)
C046 C047 C063 C061 7.5(10)
C062 C061 C063 C064 166.4(7)
C060 C061 C063 C064 -8.0(10)
C062 C061 C063 C047 -6.8(10)
C060 C061 C063 C047 178.9(7)
C047 C063 C064 C065 2.0(10)
C061 C063 C064 C065 -170.9(6)
C047 C063 C064 C058 171.8(7)
C061 C063 C064 C058 -1.1(10)
C059 C058 C064 C065 179.5(8)
C057 C058 C064 C065 3.1(10)
C059 C058 C064 C063 10.1(11)
C057 C058 C064 C063 -166.3(6)
C063 C064 C065 C049 -12.5(10)
C058 C064 C065 C049 178.2(7)
C063 C064 C065 C066 164.9(6)
C058 C064 C065 C066 -4.5(11)
C050 C049 C065 C064 -176.2(8)
C048 C049 C065 C064 10.5(11)
C050 C049 C065 C066 6.5(11)
C048 C049 C065 C066 -166.8(7)
C051 C052 C066 C056 178.2(9)
C053 C052 C066 C056 -8.2(13)
C051 C052 C066 C065 -10.5(13)
C053 C052 C066 C065 163.1(8)
C057 C056 C066 C052 -179.4(8)
C055 C056 C066 C052 10.9(12)
C057 C056 C066 C065 9.3(12)
C055 C056 C066 C065 -160.4(7)
C064 C065 C066 C052 -173.5(7)
C049 C065 C066 C052 3.8(10)
C064 C065 C066 C056 -1.5(11)
C049 C065 C066 C056 175.8(7)
C055 C054 C067 C084 12.9(13)
C053 C054 C067 C084 174.8(8)
C055 C054 C067 C068 -149.9(10)
C053 C054 C067 C068 12.0(11)
C084 C067 C068 C069 -8.9(12)
C054 C067 C068 C069 153.7(7)
C067 C068 C069 C070 -172.9(7)
C067 C068 C069 C085 -1.1(11)
C085 C069 C070 C071 -11.1(12)
C068 C069 C070 C071 159.8(7)
C085 C069 C070 C01G 172.4(7)
C068 C069 C070 C01G -16.7(11)
C069 C070 C071 C072 -168.7(7)
C01G C070 C071 C072 8.0(11)
C069 C070 C071 C087 3.0(10)
C01G C070 C071 C087 179.6(6)
C070 C071 C072 C073 169.2(7)
C087 C071 C072 C073 -2.0(11)
C071 C072 C073 C074 -5.4(11)
C072 C073 C074 C075 -163.4(7)
C072 C073 C074 C088 11.6(10)
C088 C074 C075 C076 -3.5(11)
C073 C074 C075 C076 171.5(7)
C074 C075 C076 C077 11.0(11)
C074 C075 C076 C001 -150.4(7)
C018 C001 C076 C077 13.4(11)
C002 C001 C076 C077 -155.4(7)
C018 C001 C076 C075 174.7(7)
C002 C001 C076 C075 5.8(11)
C075 C076 C077 C078 -9.9(11)
C001 C076 C077 C078 152.3(7)
C076 C077 C078 C079 -174.8(7)
C076 C077 C078 C088 1.2(10)
C088 C078 C079 C080 -15.1(11)
C077 C078 C079 C080 160.6(7)
C088 C078 C079 C01H 173.5(7)
C077 C078 C079 C01H -10.9(11)
C078 C079 C080 C081 -170.9(8)
C01H C079 C080 C081 0.8(12)
C078 C079 C080 C086 7.9(11)
C01H C079 C080 C086 179.6(7)
C079 C080 C081 C082 171.1(9)
C086 C080 C081 C082 -7.6(12)
C080 C081 C082 C083 -5.6(14)
C081 C082 C083 C084 -159.7(9)
C081 C082 C083 C085 15.5(13)
C068 C067 C084 C083 11.0(15)
C054 C067 C084 C083 -151.2(9)
C085 C083 C084 C067 -1.6(14)
C082 C083 C084 C067 173.6(9)
C084 C083 C085 C069 -9.2(12)
C082 C083 C085 C069 175.0(7)
C084 C083 C085 C086 163.5(8)
C082 C083 C085 C086 -12.3(11)
C070 C069 C085 C083 -178.5(7)
C068 C069 C085 C083 10.2(11)
C070 C069 C085 C086 8.5(12)
C068 C069 C085 C086 -162.7(7)
C083 C085 C086 C087 -171.0(7)
C069 C085 C086 C087 2.1(10)
C083 C085 C086 C080 0.0(10)
C069 C085 C086 C080 173.1(7)
C081 C080 C086 C087 -179.7(7)
C079 C080 C086 C087 1.4(11)
C081 C080 C086 C085 10.1(10)
C079 C080 C086 C085 -168.8(7)
C085 C086 C087 C088 166.3(6)
C080 C086 C087 C088 -3.8(10)
C085 C086 C087 C071 -10.2(10)
C080 C086 C087 C071 179.7(7)
C072 C071 C087 C086 179.4(7)
C070 C071 C087 C086 7.7(10)
C072 C071 C087 C088 2.9(10)
C070 C071 C087 C088 -168.8(6)
C075 C074 C088 C078 -5.8(10)
C073 C074 C088 C078 179.1(6)
C075 C074 C088 C087 164.5(6)
C073 C074 C088 C087 -10.7(10)
C079 C078 C088 C074 -177.3(7)
C077 C078 C088 C074 6.7(9)
C079 C078 C088 C087 12.0(10)
C077 C078 C088 C087 -164.0(6)
C086 C087 C088 C074 -173.1(6)
C071 C087 C088 C074 3.6(9)
C086 C087 C088 C078 -2.6(9)
C071 C087 C088 C078 174.1(6)
C005 C004 C01A C02A -82.7(10)
C003 C004 C01A C02A 90.4(9)
C004 C01A C02A C03A -167.7(10)
C01A C02A C03A C14A 174(3)
C01A C02A C03A C04A -180(2)
C14A C03A C04A C05A -163(14)
C02A C03A C04A C05A 179(3)
C03A C04A C05A C06A 40(4)
C04A C03A C14A C15A 11(7)
C02A C03A C14A C15A 174(7)
C03A C14A C15A C16A 171(6)
C014 C013 C01B C02B -84.4(9)
C012 C013 C01B C02B 89.6(9)
C013 C01B C02B C03B 173.8(8)
C01B C02B C03B C04B 174.9(10)
C02B C03B C04B C05B -81.7(13)
C03B C04B C05B C06B -175.2(11)
C027 C026 C01C C02C -86.5(9)
C025 C026 C01C C02C 89.8(9)
C026 C01C C02C C03C 173.4(8)
C01C C02C C03C C04C 173.5(9)
C02C C03C C04C C05C -75.9(12)
C03C C04C C05C C06C -176.8(9)
C036 C035 C01D C02D -81.9(9)
C034 C035 C01D C02D 88.3(8)
C035 C01D C02D C03D -176.0(10)
C01D C02D C03D C04D 176.2(11)
C02D C03D C04D C05D 150.4(14)
C03D C04D C05D C06D -175.8(15)
C03D C04D C05D C16D 42(3)
C047 C048 C01E C02E 88.1(10)
C049 C048 C01E C02E -84.4(10)
C048 C01E C02E C03E -179.2(9)
C01E C02E C03E C04E 173.3(10)
C02E C03E C04E C05E -71.7(15)
C03E C04E C05E C06E 176.4(10)
C056 C057 C01F C02F 87.8(11)
C058 C057 C01F C02F -83.2(11)
C057 C01F C02F C03F -179.5(9)
C01F C02F C03F C04F 176.6(6)
C02F C03F C04F C05F -53.1(11)
C03F C04F C05F C16F 13(4)
C03F C04F C05F C06F 152.0(9)
C069 C070 C01G C02G 94.6(11)
C071 C070 C01G C02G -81.9(10)
C070 C01G C02G C03G -179.0(9)
C01G C02G C03G C04G 175.7(10)
C02G C03G C04G C15G -62(3)
C02G C03G C04G C05G -68.2(13)
C15G C04G C05G C06G 10(2)
C03G C04G C05G C06G -174.8(11)
C03G C04G C15G C16G 171(3)
C05G C04G C15G C16G 179(5)
C078 C079 C01H C02H 87.2(10)
C080 C079 C01H C02H -84.6(10)
C079 C01H C02H C03H -177.4(10)
C01H C02H C03H C04H 177.2(11)
C02H C03H C04H C05H -78.3(17)
C03H C04H C05H C06H -165.7(13)
C138 C101 C102 C160 0.0
C105 C101 C102 C160 -142.6
C138 C101 C102 C103 142.6
C105 C101 C102 C103 0.0
C160 C102 C103 C152 0.0
C101 C102 C103 C152 -142.6
C160 C102 C103 C104 142.6
C101 C102 C103 C104 0.0
C152 C103 C104 C113 0.0
C102 C103 C104 C113 -142.6
C152 C103 C104 C105 142.6
C102 C103 C104 C105 0.0
C138 C101 C105 C106 0.0
C102 C101 C105 C106 142.6
C138 C101 C105 C104 -142.6
C102 C101 C105 C104 0.0
C113 C104 C105 C106 0.0
C103 C104 C105 C106 -142.6
C113 C104 C105 C101 142.6
C103 C104 C105 C101 0.0
C101 C105 C106 C110 0.0
C104 C105 C106 C110 138.2
C101 C105 C106 C107 -138.2
C104 C105 C106 C107 0.0
C105 C106 C107 C114 0.0
C110 C106 C107 C114 -142.6
C105 C106 C107 C108 142.6
C110 C106 C107 C108 0.0
C114 C107 C108 C147 0.0
C106 C107 C108 C147 -142.6
C114 C107 C108 C109 142.6
C106 C107 C108 C109 0.0
C147 C108 C109 C145 0.0
C107 C108 C109 C145 -142.6
C147 C108 C109 C110 142.6
C107 C108 C109 C110 0.0
C105 C106 C110 C139 0.0
C107 C106 C110 C139 142.6
C105 C106 C110 C109 -142.6
C107 C106 C110 C109 0.0
C145 C109 C110 C139 0.0
C108 C109 C110 C139 -142.6
C145 C109 C110 C106 142.6
C108 C109 C110 C106 0.0
C116 C111 C112 C153 0.0
C115 C111 C112 C153 142.7
C116 C111 C112 C113 -142.6
C115 C111 C112 C113 0.0
C103 C104 C113 C114 138.2
C105 C104 C113 C114 0.0
C103 C104 C113 C112 0.0
C105 C104 C113 C112 -138.2
C153 C112 C113 C104 0.0
C111 C112 C113 C104 142.6
C153 C112 C113 C114 -142.6
C111 C112 C113 C114 0.0
C106 C107 C114 C113 0.0
C108 C107 C114 C113 -138.2
C106 C107 C114 C115 138.2
C108 C107 C114 C115 0.0
C104 C113 C114 C107 0.0
C112 C113 C114 C107 142.6
C104 C113 C114 C115 -142.6
C112 C113 C114 C115 0.0
C107 C114 C115 C148 0.0
C113 C114 C115 C148 142.6
C107 C114 C115 C111 -142.6
C113 C114 C115 C111 0.0
C116 C111 C115 C148 0.0
C112 C111 C115 C148 -142.6
C116 C111 C115 C114 142.6
C112 C111 C115 C114 0.0
C112 C111 C116 C117 138.2
C115 C111 C116 C117 0.0
C112 C111 C116 C120 0.0
C115 C111 C116 C120 -138.2
C111 C116 C117 C149 0.0
C120 C116 C117 C149 142.6
C111 C116 C117 C118 -142.6
C120 C116 C117 C118 0.0
C149 C117 C118 C122 0.0
C116 C117 C118 C122 142.6
C149 C117 C118 C119 -142.6
C116 C117 C118 C119 0.0
C122 C118 C119 C130 0.0
C117 C118 C119 C130 142.6
C122 C118 C119 C120 -142.6
C117 C118 C119 C120 0.0
C111 C116 C120 C154 0.0
C117 C116 C120 C154 -142.6
C111 C116 C120 C119 142.6
C117 C116 C120 C119 0.0
C130 C119 C120 C154 0.0
C118 C119 C120 C154 142.6
C130 C119 C120 C116 -142.7
C118 C119 C120 C116 0.0
C119 C118 C122 C123 138.1
C117 C118 C122 C123 0.0
C119 C118 C122 C121 0.0
C117 C118 C122 C121 -138.2
C126 C121 C122 C118 0.0
C125 C121 C122 C118 142.7
C126 C121 C122 C123 -142.6
C125 C121 C122 C123 0.1
C118 C122 C123 C150 0.0
C121 C122 C123 C150 142.6
C118 C122 C123 C124 -142.6
C121 C122 C123 C124 -0.1
C150 C123 C124 C142 -0.1
C122 C123 C124 C142 142.6
C150 C123 C124 C125 -142.7
C122 C123 C124 C125 0.0
C142 C124 C125 C133 0.0
C123 C124 C125 C133 142.6
C142 C124 C125 C121 -142.5
C123 C124 C125 C121 0.0
C126 C121 C125 C133 0.0
C122 C121 C125 C133 -142.6
C126 C121 C125 C124 142.6
C122 C121 C125 C124 0.0
C122 C121 C126 C127 138.2
C125 C121 C126 C127 0.0
C122 C121 C126 C130 0.1
C125 C121 C126 C130 -138.2
C121 C126 C127 C134 0.0
C130 C126 C127 C134 142.6
C121 C126 C127 C128 -142.6
C130 C126 C127 C128 0.0
C134 C127 C128 C157 -0.1
C126 C127 C128 C157 142.6
C134 C127 C128 C129 -142.6
C126 C127 C128 C129 0.0
C157 C128 C129 C155 0.1
C127 C128 C129 C155 142.7
C157 C128 C129 C130 -142.6
C127 C128 C129 C130 -0.1
C118 C119 C130 C129 -138.2
C120 C119 C130 C129 0.1
C118 C119 C130 C126 0.0
C120 C119 C130 C126 138.2
C155 C129 C130 C119 -0.1
C128 C129 C130 C119 142.6
C155 C129 C130 C126 -142.7
C128 C129 C130 C126 0.1
C121 C126 C130 C119 0.0
C127 C126 C130 C119 -142.6
C121 C126 C130 C129 142.6
C127 C126 C130 C129 0.0
C136 C131 C132 C143 0.0
C135 C131 C132 C143 -142.7
C136 C131 C132 C133 142.6
C135 C131 C132 C133 0.0
C124 C125 C133 C132 0.0
C121 C125 C133 C132 138.2
C124 C125 C133 C134 -138.2
C121 C125 C133 C134 0.0
C143 C132 C133 C125 0.0
C131 C132 C133 C125 -142.6
C143 C132 C133 C134 142.6
C131 C132 C133 C134 0.0
C128 C127 C134 C133 138.2
C126 C127 C134 C133 0.0
C128 C127 C134 C135 0.0
C126 C127 C134 C135 -138.2
C125 C133 C134 C127 0.0
C132 C133 C134 C127 -142.6
C125 C133 C134 C135 142.7
C132 C133 C134 C135 0.0
C136 C131 C135 C158 0.0
C132 C131 C135 C158 142.6
C136 C131 C135 C134 -142.6
C132 C131 C135 C134 0.0
C127 C134 C135 C158 0.0
C133 C134 C135 C158 -142.6
C127 C134 C135 C131 142.6
C133 C134 C135 C131 0.0
C135 C131 C136 C140 138.2
C132 C131 C136 C140 0.0
C135 C131 C136 C137 0.0
C132 C131 C136 C137 -138.2
C131 C136 C137 C159 0.0
C140 C136 C137 C159 -142.6
C131 C136 C137 C138 142.6
C140 C136 C137 C138 0.0
C105 C101 C138 C137 138.2
C102 C101 C138 C137 0.0
C105 C101 C138 C139 0.0
C102 C101 C138 C139 -138.2
C159 C137 C138 C101 0.0
C136 C137 C138 C101 -142.6
C159 C137 C138 C139 142.6
C136 C137 C138 C139 0.0
C106 C110 C139 C140 -138.2
C109 C110 C139 C140 0.0
C106 C110 C139 C138 0.0
C109 C110 C139 C138 138.2
C101 C138 C139 C110 0.0
C137 C138 C139 C110 -142.6
C101 C138 C139 C140 142.6
C137 C138 C139 C140 0.0
C131 C136 C140 C144 0.0
C137 C136 C140 C144 142.6
C131 C136 C140 C139 -142.6
C137 C136 C140 C139 0.0
C110 C139 C140 C144 0.0
C138 C139 C140 C144 -142.6
C110 C139 C140 C136 142.6
C138 C139 C140 C136 0.0
C125 C124 C142 C141 138.2
C123 C124 C142 C141 0.1
C125 C124 C142 C143 0.0
C123 C124 C142 C143 -138.1
C146 C141 C142 C124 0.0
C145 C141 C142 C124 -142.7
C146 C141 C142 C143 142.6
C145 C141 C142 C143 0.0
C133 C132 C143 C144 -138.2
C131 C132 C143 C144 0.0
C133 C132 C143 C142 0.0
C131 C132 C143 C142 138.2
C124 C142 C143 C132 0.0
C141 C142 C143 C132 -142.7
C124 C142 C143 C144 142.7
C141 C142 C143 C144 0.0
C136 C140 C144 C143 0.0
C139 C140 C144 C143 138.2
C136 C140 C144 C145 -138.2
C139 C140 C144 C145 0.0
C132 C143 C144 C140 0.0
C142 C143 C144 C140 -142.6
C132 C143 C144 C145 142.6
C142 C143 C144 C145 0.0
C108 C109 C145 C144 138.2
C110 C109 C145 C144 0.0
C108 C109 C145 C141 0.0
C110 C109 C145 C141 -138.2
C140 C144 C145 C109 0.0
C143 C144 C145 C109 -142.6
C140 C144 C145 C141 142.6
C143 C144 C145 C141 0.0
C146 C141 C145 C109 0.0
C142 C141 C145 C109 142.6
C146 C141 C145 C144 -142.6
C142 C141 C145 C144 0.0
C142 C141 C146 C150 0.0
C145 C141 C146 C150 138.2
C142 C141 C146 C147 -138.2
C145 C141 C146 C147 0.0
C109 C108 C147 C148 -138.2
C107 C108 C147 C148 0.0
C109 C108 C147 C146 0.0
C107 C108 C147 C146 138.2
C141 C146 C147 C108 0.0
C150 C146 C147 C108 -142.6
C141 C146 C147 C148 142.6
C150 C146 C147 C148 0.0
C114 C115 C148 C147 0.0
C111 C115 C148 C147 138.2
C114 C115 C148 C149 -138.2
C111 C115 C148 C149 0.0
C108 C147 C148 C115 0.0
C146 C147 C148 C115 -142.6
C108 C147 C148 C149 142.6
C146 C147 C148 C149 0.0
C116 C117 C149 C150 -138.2
C118 C117 C149 C150 0.0
C116 C117 C149 C148 0.0
C118 C117 C149 C148 138.2
C115 C148 C149 C117 0.0
C147 C148 C149 C117 -142.6
C115 C148 C149 C150 142.6
C147 C148 C149 C150 0.0
C122 C123 C150 C146 -138.2
C124 C123 C150 C146 0.1
C122 C123 C150 C149 0.0
C124 C123 C150 C149 138.2
C141 C146 C150 C123 0.0
C147 C146 C150 C123 142.6
C141 C146 C150 C149 -142.6
C147 C146 C150 C149 0.0
C117 C149 C150 C123 0.0
C148 C149 C150 C123 -142.6
C117 C149 C150 C146 142.6
C148 C149 C150 C146 0.0
C104 C103 C152 C153 0.0
C102 C103 C152 C153 138.2
C104 C103 C152 C151 -138.2
C102 C103 C152 C151 0.0
C156 C151 C152 C103 0.0
C155 C151 C152 C103 142.6
C156 C151 C152 C153 -142.6
C155 C151 C152 C153 0.0
C113 C112 C153 C154 138.2
C111 C112 C153 C154 0.0
C113 C112 C153 C152 0.0
C111 C112 C153 C152 -138.2
C103 C152 C153 C112 0.0
C151 C152 C153 C112 142.6
C103 C152 C153 C154 -142.6
C151 C152 C153 C154 0.0
C116 C120 C154 C155 138.2
C119 C120 C154 C155 0.0
C116 C120 C154 C153 0.0
C119 C120 C154 C153 -138.2
C112 C153 C154 C120 0.0
C152 C153 C154 C120 142.6
C112 C153 C154 C155 -142.6
C152 C153 C154 C155 0.0
C130 C129 C155 C151 138.3
C128 C129 C155 C151 0.0
C130 C129 C155 C154 0.1
C128 C129 C155 C154 -138.2
C156 C151 C155 C129 0.0
C152 C151 C155 C129 -142.6
C156 C151 C155 C154 142.6
C152 C151 C155 C154 0.0
C120 C154 C155 C129 0.0
C153 C154 C155 C129 142.6
C120 C154 C155 C151 -142.6
C153 C154 C155 C151 0.0
C155 C151 C156 C160 -138.2
C152 C151 C156 C160 0.0
C155 C151 C156 C157 0.0
C152 C151 C156 C157 138.2
C127 C128 C157 C156 -138.2
C129 C128 C157 C156 0.0
C127 C128 C157 C158 0.1
C129 C128 C157 C158 138.2
C151 C156 C157 C128 0.0
C160 C156 C157 C128 142.6
C151 C156 C157 C158 -142.6
C160 C156 C157 C158 0.0
C131 C135 C158 C159 0.0
C134 C135 C158 C159 138.2
C131 C135 C158 C157 -138.1
C134 C135 C158 C157 0.0
C128 C157 C158 C135 0.0
C156 C157 C158 C135 142.6
C128 C157 C158 C159 -142.7
C156 C157 C158 C159 0.0
C138 C137 C159 C160 0.0
C136 C137 C159 C160 138.2
C138 C137 C159 C158 -138.2
C136 C137 C159 C158 0.0
C135 C158 C159 C137 0.0
C157 C158 C159 C137 142.6
C135 C158 C159 C160 -142.6
C157 C158 C159 C160 0.0
C103 C102 C160 C156 0.0
C101 C102 C160 C156 138.2
C103 C102 C160 C159 -138.2
C101 C102 C160 C159 0.0
C151 C156 C160 C102 0.0
C157 C156 C160 C102 -142.6
C151 C156 C160 C159 142.6
C157 C156 C160 C159 0.0
C137 C159 C160 C102 0.0
C158 C159 C160 C102 142.6
C137 C159 C160 C156 -142.6
C158 C159 C160 C156 0.0
C238 C201 C202 C260 0.0
C205 C201 C202 C260 -142.6
C238 C201 C202 C203 142.6
C205 C201 C202 C203 0.0
C260 C202 C203 C252 0.0
C201 C202 C203 C252 -142.6
C260 C202 C203 C204 142.6
C201 C202 C203 C204 0.0
C252 C203 C204 C213 0.0
C202 C203 C204 C213 -142.7
C252 C203 C204 C205 142.6
C202 C203 C204 C205 0.0
C213 C204 C205 C206 0.0
C203 C204 C205 C206 -142.6
C213 C204 C205 C201 142.6
C203 C204 C205 C201 0.0
C238 C201 C205 C206 0.0
C202 C201 C205 C206 142.7
C238 C201 C205 C204 -142.6
C202 C201 C205 C204 0.0
C204 C205 C206 C210 138.2
C201 C205 C206 C210 0.0
C204 C205 C206 C207 0.0
C201 C205 C206 C207 -138.2
C205 C206 C207 C214 0.0
C210 C206 C207 C214 -142.6
C205 C206 C207 C208 142.6
C210 C206 C207 C208 0.0
C214 C207 C208 C247 0.0
C206 C207 C208 C247 -142.6
C214 C207 C208 C209 142.6
C206 C207 C208 C209 0.0
C247 C208 C209 C245 0.0
C207 C208 C209 C245 -142.6
C247 C208 C209 C210 142.6
C207 C208 C209 C210 0.0
C205 C206 C210 C239 0.0
C207 C206 C210 C239 142.6
C205 C206 C210 C209 -142.6
C207 C206 C210 C209 0.0
C245 C209 C210 C239 0.0
C208 C209 C210 C239 -142.6
C245 C209 C210 C206 142.6
C208 C209 C210 C206 0.0
C216 C211 C212 C253 0.0
C215 C211 C212 C253 142.6
C216 C211 C212 C213 -142.6
C215 C211 C212 C213 0.0
C203 C204 C213 C214 138.2
C205 C204 C213 C214 -0.1
C203 C204 C213 C212 0.0
C205 C204 C213 C212 -138.2
C253 C212 C213 C204 0.0
C211 C212 C213 C204 142.6
C253 C212 C213 C214 -142.6
C211 C212 C213 C214 0.0
C208 C207 C214 C215 0.1
C206 C207 C214 C215 138.2
C208 C207 C214 C213 -138.2
C206 C207 C214 C213 -0.1
C204 C213 C214 C207 0.1
C212 C213 C214 C207 142.6
C204 C213 C214 C215 -142.6
C212 C213 C214 C215 -0.1
C207 C214 C215 C248 -0.1
C213 C214 C215 C248 142.6
C207 C214 C215 C211 -142.6
C213 C214 C215 C211 0.0
C216 C211 C215 C248 0.0
C212 C211 C215 C248 -142.6
C216 C211 C215 C214 142.6
C212 C211 C215 C214 0.0
C215 C211 C216 C220 -138.2
C212 C211 C216 C220 0.0
C215 C211 C216 C217 -0.1
C212 C211 C216 C217 138.1
C211 C216 C217 C249 0.1
C220 C216 C217 C249 142.7
C211 C216 C217 C218 -142.6
C220 C216 C217 C218 -0.1
C249 C217 C218 C222 -0.1
C216 C217 C218 C222 142.6
C249 C217 C218 C219 -142.6
C216 C217 C218 C219 0.1
C222 C218 C219 C230 0.1
C217 C218 C219 C230 142.6
C222 C218 C219 C220 -142.6
C217 C218 C219 C220 -0.1
C211 C216 C220 C254 0.0
C217 C216 C220 C254 -142.6
C211 C216 C220 C219 142.6
C217 C216 C220 C219 0.0
C230 C219 C220 C254 -0.1
C218 C219 C220 C254 142.6
C230 C219 C220 C216 -142.7
C218 C219 C220 C216 0.0
C217 C218 C222 C221 -138.2
C219 C218 C222 C221 0.0
C217 C218 C222 C223 0.1
C219 C218 C222 C223 138.2
C226 C221 C222 C218 0.0
C225 C221 C222 C218 142.7
C226 C221 C222 C223 -142.6
C225 C221 C222 C223 0.0
C218 C222 C223 C250 0.0
C221 C222 C223 C250 142.6
C218 C222 C223 C224 -142.7
C221 C222 C223 C224 0.0
C250 C223 C224 C242 -0.1
C222 C223 C224 C242 142.6
C250 C223 C224 C225 -142.6
C222 C223 C224 C225 0.0
C242 C224 C225 C233 0.0
C223 C224 C225 C233 142.6
C242 C224 C225 C221 -142.6
C223 C224 C225 C221 0.0
C226 C221 C225 C233 0.0
C222 C221 C225 C233 -142.6
C226 C221 C225 C224 142.7
C222 C221 C225 C224 0.0
C222 C221 C226 C227 138.2
C225 C221 C226 C227 0.0
C222 C221 C226 C230 0.0
C225 C221 C226 C230 -138.2
C221 C226 C227 C234 0.0
C230 C226 C227 C234 142.6
C221 C226 C227 C228 -142.6
C230 C226 C227 C228 0.0
C234 C227 C228 C257 0.0
C226 C227 C228 C257 142.6
C234 C227 C228 C229 -142.6
C226 C227 C228 C229 0.0
C257 C228 C229 C255 0.0
C227 C228 C229 C255 142.6
C257 C228 C229 C230 -142.6
C227 C228 C229 C230 0.0
C218 C219 C230 C229 -138.2
C220 C219 C230 C229 0.1
C218 C219 C230 C226 0.0
C220 C219 C230 C226 138.3
C255 C229 C230 C219 0.0
C228 C229 C230 C219 142.6
C255 C229 C230 C226 -142.6
C228 C229 C230 C226 0.0
C221 C226 C230 C219 0.0
C227 C226 C230 C219 -142.6
C221 C226 C230 C229 142.6
C227 C226 C230 C229 0.0
C236 C231 C232 C243 0.1
C235 C231 C232 C243 -142.6
C236 C231 C232 C233 142.7
C235 C231 C232 C233 0.0
C224 C225 C233 C232 0.0
C221 C225 C233 C232 138.2
C224 C225 C233 C234 -138.2
C221 C225 C233 C234 0.0
C243 C232 C233 C225 0.0
C231 C232 C233 C225 -142.6
C243 C232 C233 C234 142.6
C231 C232 C233 C234 0.0
C226 C227 C234 C235 -138.2
C228 C227 C234 C235 0.0
C226 C227 C234 C233 0.0
C228 C227 C234 C233 138.2
C225 C233 C234 C227 0.0
C232 C233 C234 C227 -142.6
C225 C233 C234 C235 142.6
C232 C233 C234 C235 0.0
C227 C234 C235 C258 0.0
C233 C234 C235 C258 -142.6
C227 C234 C235 C231 142.6
C233 C234 C235 C231 0.0
C236 C231 C235 C258 0.0
C232 C231 C235 C258 142.7
C236 C231 C235 C234 -142.6
C232 C231 C235 C234 0.0
C235 C231 C236 C237 0.0
C232 C231 C236 C237 -138.2
C235 C231 C236 C240 138.1
C232 C231 C236 C240 -0.1
C231 C236 C237 C259 0.0
C240 C236 C237 C259 -142.6
C231 C236 C237 C238 142.6
C240 C236 C237 C238 0.0
C202 C201 C238 C239 -138.2
C205 C201 C238 C239 0.0
C202 C201 C238 C237 0.0
C205 C201 C238 C237 138.2
C259 C237 C238 C201 0.0
C236 C237 C238 C201 -142.6
C259 C237 C238 C239 142.6
C236 C237 C238 C239 0.0
C206 C210 C239 C240 -138.2
C209 C210 C239 C240 0.0
C206 C210 C239 C238 0.0
C209 C210 C239 C238 138.2
C201 C238 C239 C210 0.0
C237 C238 C239 C210 -142.7
C201 C238 C239 C240 142.6
C237 C238 C239 C240 0.0
C210 C239 C240 C244 0.0
C238 C239 C240 C244 -142.6
C210 C239 C240 C236 142.7
C238 C239 C240 C236 0.1
C231 C236 C240 C244 0.0
C237 C236 C240 C244 142.6
C231 C236 C240 C239 -142.6
C237 C236 C240 C239 -0.1
C225 C224 C242 C241 138.2
C223 C224 C242 C241 0.1
C225 C224 C242 C243 -0.1
C223 C224 C242 C243 -138.2
C246 C241 C242 C224 0.0
C245 C241 C242 C224 -142.7
C246 C241 C242 C243 142.6
C245 C241 C242 C243 0.0
C233 C232 C243 C244 -138.1
C231 C232 C243 C244 0.0
C233 C232 C243 C242 0.0
C231 C232 C243 C242 138.2
C224 C242 C243 C232 0.0
C241 C242 C243 C232 -142.6
C224 C242 C243 C244 142.7
C241 C242 C243 C244 0.0
C239 C240 C244 C245 0.0
C236 C240 C244 C245 -138.2
C239 C240 C244 C243 138.2
C236 C240 C244 C243 0.0
C232 C243 C244 C240 -0.1
C242 C243 C244 C240 -142.7
C232 C243 C244 C245 142.6
C242 C243 C244 C245 0.0
C210 C209 C245 C244 0.0
C208 C209 C245 C244 138.1
C210 C209 C245 C241 -138.2
C208 C209 C245 C241 0.0
C240 C244 C245 C209 0.0
C243 C244 C245 C209 -142.6
C240 C244 C245 C241 142.6
C243 C244 C245 C241 0.0
C246 C241 C245 C209 0.0
C242 C241 C245 C209 142.6
C246 C241 C245 C244 -142.6
C242 C241 C245 C244 0.0
C242 C241 C246 C250 0.0
C245 C241 C246 C250 138.2
C242 C241 C246 C247 -138.2
C245 C241 C246 C247 0.0
C207 C208 C247 C248 0.0
C209 C208 C247 C248 -138.2
C207 C208 C247 C246 138.2
C209 C208 C247 C246 0.0
C241 C246 C247 C208 0.0
C250 C246 C247 C208 -142.6
C241 C246 C247 C248 142.6
C250 C246 C247 C248 0.0
C214 C215 C248 C247 0.1
C211 C215 C248 C247 138.2
C214 C215 C248 C249 -138.2
C211 C215 C248 C249 0.0
C208 C247 C248 C215 0.0
C246 C247 C248 C215 -142.7
C208 C247 C248 C249 142.6
C246 C247 C248 C249 0.0
C218 C217 C249 C248 138.2
C216 C217 C249 C248 -0.1
C218 C217 C249 C250 0.1
C216 C217 C249 C250 -138.2
C215 C248 C249 C217 0.1
C247 C248 C249 C217 -142.6
C215 C248 C249 C250 142.6
C247 C248 C249 C250 0.0
C222 C223 C250 C246 -138.2
C224 C223 C250 C246 0.0
C222 C223 C250 C249 0.1
C224 C223 C250 C249 138.3
C241 C246 C250 C223 0.0
C247 C246 C250 C223 142.6
C241 C246 C250 C249 -142.6
C247 C246 C250 C249 0.0
C217 C249 C250 C223 -0.1
C248 C249 C250 C223 -142.6
C217 C249 C250 C246 142.6
C248 C249 C250 C246 0.0
C204 C203 C252 C253 0.0
C202 C203 C252 C253 138.2
C204 C203 C252 C251 -138.2
C202 C203 C252 C251 0.0
C256 C251 C252 C203 0.0
C255 C251 C252 C203 142.6
C256 C251 C252 C253 -142.6
C255 C251 C252 C253 0.0
C213 C212 C253 C252 0.0
C211 C212 C253 C252 -138.2
C213 C212 C253 C254 138.2
C211 C212 C253 C254 0.0
C203 C252 C253 C212 0.0
C251 C252 C253 C212 142.6
C203 C252 C253 C254 -142.6
C251 C252 C253 C254 0.0
C216 C220 C254 C253 0.0
C219 C220 C254 C253 -138.1
C216 C220 C254 C255 138.2
C219 C220 C254 C255 0.0
C212 C253 C254 C220 0.0
C252 C253 C254 C220 142.6
C212 C253 C254 C255 -142.6
C252 C253 C254 C255 0.0
C230 C229 C255 C251 138.2
C228 C229 C255 C251 0.0
C230 C229 C255 C254 0.0
C228 C229 C255 C254 -138.2
C256 C251 C255 C229 0.0
C252 C251 C255 C229 -142.6
C256 C251 C255 C254 142.6
C252 C251 C255 C254 0.0
C220 C254 C255 C229 0.0
C253 C254 C255 C229 142.6
C220 C254 C255 C251 -142.6
C253 C254 C255 C251 0.0
C255 C251 C256 C260 -138.2
C252 C251 C256 C260 0.0
C255 C251 C256 C257 0.0
C252 C251 C256 C257 138.2
C229 C228 C257 C258 138.2
C227 C228 C257 C258 0.0
C229 C228 C257 C256 0.0
C227 C228 C257 C256 -138.2
C251 C256 C257 C228 0.0
C260 C256 C257 C228 142.6
C251 C256 C257 C258 -142.6
C260 C256 C257 C258 0.0
C234 C235 C258 C259 138.2
C231 C235 C258 C259 0.0
C234 C235 C258 C257 0.0
C231 C235 C258 C257 -138.2
C228 C257 C258 C235 0.0
C256 C257 C258 C235 142.6
C228 C257 C258 C259 -142.6
C256 C257 C258 C259 0.0
C236 C237 C259 C260 138.2
C238 C237 C259 C260 0.0
C236 C237 C259 C258 0.0
C238 C237 C259 C258 -138.2
C235 C258 C259 C237 0.0
C257 C258 C259 C237 142.6
C235 C258 C259 C260 -142.6
C257 C258 C259 C260 0.0
C201 C202 C260 C259 0.0
C203 C202 C260 C259 -138.2
C201 C202 C260 C256 138.2
C203 C202 C260 C256 0.0
C237 C259 C260 C202 0.0
C258 C259 C260 C202 142.6
C237 C259 C260 C256 -142.6
C258 C259 C260 C256 0.0
C251 C256 C260 C202 0.0
C257 C256 C260 C202 -142.6
C251 C256 C260 C259 142.6
C257 C256 C260 C259 0.0
C418 C401 C402 C403 -9.3(10)
C972 C401 C402 C403 156.0(6)
C401 C402 C403 C419 0.2(9)
C401 C402 C403 C404 -172.4(6)
C419 C403 C404 C405 -12.2(10)
C402 C403 C404 C405 160.2(7)
C419 C403 C404 C01I 175.4(7)
C402 C403 C404 C01I -12.2(10)
C403 C404 C405 C406 -170.7(6)
C01I C404 C405 C406 1.4(11)
C403 C404 C405 C421 4.4(10)
C01I C404 C405 C421 176.6(6)
C404 C405 C406 C407 166.9(7)
C421 C405 C406 C407 -8.3(10)
C405 C406 C407 C408 -3.6(12)
C406 C407 C408 C422 13.3(12)
C406 C407 C408 C409 -159.6(8)
C422 C408 C409 C410 0.4(10)
C407 C408 C409 C410 173.2(7)
C408 C409 C410 C411 9.5(10)
C408 C409 C410 C423 -155.1(6)
C409 C410 C411 C412 -7.8(10)
C423 C410 C411 C412 157.1(6)
C410 C411 C412 C413 -171.4(6)
C410 C411 C412 C422 -3.4(9)
C411 C412 C413 C414 157.2(6)
C422 C412 C413 C414 -10.5(10)
C411 C412 C413 C01J -13.6(10)
C422 C412 C413 C01J 178.7(6)
C412 C413 C414 C420 4.3(10)
C01J C413 C414 C420 174.9(6)
C412 C413 C414 C415 -173.2(6)
C01J C413 C414 C415 -2.6(10)
C413 C414 C415 C416 166.4(8)
C420 C414 C415 C416 -11.1(11)
C414 C415 C416 C417 -2.0(13)
C415 C416 C417 C418 -159.5(8)
C415 C416 C417 C419 13.5(12)
C416 C417 C418 C401 175.1(7)
C419 C417 C418 C401 2.4(10)
C402 C401 C418 C417 7.9(10)
C972 C401 C418 C417 -156.7(7)
C402 C403 C419 C420 -162.7(6)
C404 C403 C419 C420 9.8(10)
C402 C403 C419 C417 10.0(9)
C404 C403 C419 C417 -177.5(6)
C418 C417 C419 C403 -11.6(10)
C416 C417 C419 C403 175.2(7)
C418 C417 C419 C420 161.0(7)
C416 C417 C419 C420 -12.2(10)
C403 C419 C420 C421 0.6(10)
C417 C419 C420 C421 -171.9(6)
C403 C419 C420 C414 172.4(6)
C417 C419 C420 C414 -0.2(9)
C413 C414 C420 C421 6.0(10)
C415 C414 C420 C421 -176.5(6)
C413 C414 C420 C419 -165.6(6)
C415 C414 C420 C419 11.9(9)
C419 C420 C421 C422 161.8(6)
C414 C420 C421 C422 -9.7(10)
C419 C420 C421 C405 -8.3(10)
C414 C420 C421 C405 -179.9(6)
C404 C405 C421 C420 5.7(10)
C406 C405 C421 C420 -179.1(6)
C404 C405 C421 C422 -164.7(7)
C406 C405 C421 C422 10.5(9)
C407 C408 C422 C421 -10.5(10)
C409 C408 C422 C421 162.6(6)
C407 C408 C422 C412 174.9(6)
C409 C408 C422 C412 -11.9(10)
C420 C421 C422 C408 -171.4(6)
C405 C421 C422 C408 -0.9(10)
C420 C421 C422 C412 3.2(10)
C405 C421 C422 C412 173.6(6)
C413 C412 C422 C408 -178.4(6)
C411 C412 C422 C408 13.3(9)
C413 C412 C422 C421 7.0(10)
C411 C412 C422 C421 -161.3(6)
C411 C410 C423 C440 11.2(9)
C409 C410 C423 C440 175.8(6)
C411 C410 C423 C424 -153.4(6)
C409 C410 C423 C424 11.1(9)
C440 C423 C424 C425 -9.6(10)
C410 C423 C424 C425 155.3(6)
C423 C424 C425 C441 -0.4(10)
C423 C424 C425 C426 -173.5(6)
C424 C425 C426 C427 161.0(7)
C441 C425 C426 C427 -12.0(10)
C424 C425 C426 C01K -10.5(10)
C441 C425 C426 C01K 176.5(6)
C425 C426 C427 C443 0.4(10)
C01K C426 C427 C443 171.7(7)
C425 C426 C427 C428 -171.2(6)
C01K C426 C427 C428 0.1(10)
C443 C427 C428 C429 -9.0(11)
C426 C427 C428 C429 162.7(7)
C427 C428 C429 C430 -0.9(11)
C428 C429 C430 C431 -161.2(7)
C428 C429 C430 C444 12.0(11)
C429 C430 C431 C432 173.6(7)
C444 C430 C431 C432 0.1(10)
C430 C431 C432 C433 13.8(10)
C430 C431 C432 C445 -156.6(6)
C431 C432 C433 C434 -16.9(10)
C445 C432 C433 C434 153.3(7)
C432 C433 C434 C444 5.4(10)
C432 C433 C434 C435 -168.8(7)
C444 C434 C435 C436 -12.7(10)
C433 C434 C435 C436 161.3(6)
C444 C434 C435 C01L 175.1(6)
C433 C434 C435 C01L -10.9(10)
C434 C435 C436 C437 -170.3(7)
C01L C435 C436 C437 1.9(11)
C434 C435 C436 C442 5.3(10)
C01L C435 C436 C442 177.5(6)
C435 C436 C437 C438 163.9(7)
C442 C436 C437 C438 -11.7(11)
C436 C437 C438 C439 0.4(12)
C437 C438 C439 C440 -162.4(7)
C437 C438 C439 C441 10.4(11)
C424 C423 C440 C439 10.4(10)
C410 C423 C440 C439 -153.8(6)
C438 C439 C440 C423 171.8(7)
C441 C439 C440 C423 -1.3(10)
C424 C425 C441 C442 -162.8(6)
C426 C425 C441 C442 10.5(10)
C424 C425 C441 C439 9.5(9)
C426 C425 C441 C439 -177.2(6)
C438 C439 C441 C425 177.8(6)
C440 C439 C441 C425 -8.9(9)
C438 C439 C441 C442 -9.5(9)
C440 C439 C441 C442 163.9(6)
C425 C441 C442 C443 2.7(9)
C439 C441 C442 C443 -169.9(6)
C425 C441 C442 C436 171.0(6)
C439 C441 C442 C436 -1.6(9)
C437 C436 C442 C441 12.2(10)
C435 C436 C442 C441 -163.5(6)
C437 C436 C442 C443 179.7(7)
C435 C436 C442 C443 4.0(10)
C426 C427 C443 C442 13.4(11)
C428 C427 C443 C442 -175.0(6)
C426 C427 C443 C444 -163.3(7)
C428 C427 C443 C444 8.3(11)
C441 C442 C443 C427 -14.6(10)
C436 C442 C443 C427 177.3(7)
C441 C442 C443 C444 162.2(7)
C436 C442 C443 C444 -5.8(10)
C435 C434 C444 C443 11.2(10)
C433 C434 C444 C443 -163.1(6)
C435 C434 C444 C430 -176.3(6)
C433 C434 C444 C430 9.5(9)
C427 C443 C444 C434 175.1(7)
C442 C443 C444 C434 -1.7(10)
C427 C443 C444 C430 2.1(10)
C442 C443 C444 C430 -174.7(6)
C429 C430 C444 C434 174.5(6)
C431 C430 C444 C434 -12.0(10)
C429 C430 C444 C443 -12.3(10)
C431 C430 C444 C443 161.2(6)
C433 C432 C445 C446 -163.2(6)
C431 C432 C445 C446 6.8(9)
C433 C432 C445 C462 4.5(10)
C431 C432 C445 C462 174.4(6)
C462 C445 C446 C447 -12.3(10)
C432 C445 C446 C447 155.2(6)
C445 C446 C447 C448 -169.4(6)
C445 C446 C447 C463 1.6(9)
C463 C447 C448 C449 -13.0(10)
C446 C447 C448 C449 157.5(7)
C463 C447 C448 C01M 177.7(6)
C446 C447 C448 C01M -11.8(10)
C447 C448 C449 C465 5.8(10)
C01M C448 C449 C465 175.2(6)
C447 C448 C449 C450 -168.4(7)
C01M C448 C449 C450 1.0(10)
C448 C449 C450 C451 165.0(7)
C465 C449 C450 C451 -9.3(10)
C449 C450 C451 C452 -0.7(11)
C450 C451 C452 C466 10.5(11)
C450 C451 C452 C453 -161.0(7)
C466 C452 C453 C454 3.7(10)
C451 C452 C453 C454 174.9(6)
C452 C453 C454 C455 7.6(10)
C452 C453 C454 C467 -156.3(7)
C453 C454 C455 C456 -10.4(10)
C467 C454 C455 C456 153.7(7)
C454 C455 C456 C466 1.5(11)
C454 C455 C456 C457 -169.0(7)
C455 C456 C457 C458 161.3(7)
C466 C456 C457 C458 -9.4(10)
C455 C456 C457 C01N -13.7(11)
C466 C456 C457 C01N 175.6(7)
C456 C457 C458 C464 0.5(11)
C01N C457 C458 C464 175.6(7)
C456 C457 C458 C459 -169.2(7)
C01N C457 C458 C459 5.8(11)
C457 C458 C459 C460 162.5(8)
C464 C458 C459 C460 -7.3(12)
C458 C459 C460 C461 -1.4(13)
C459 C460 C461 C463 12.2(12)
C459 C460 C461 C462 -162.6(8)
C463 C461 C462 C445 -0.6(11)
C460 C461 C462 C445 173.9(7)
C446 C445 C462 C461 11.9(10)
C432 C445 C462 C461 -155.4(6)
C462 C461 C463 C464 160.3(7)
C460 C461 C463 C464 -14.2(11)
C462 C461 C463 C447 -10.1(11)
C460 C461 C463 C447 175.4(7)
C448 C447 C463 C461 -179.4(6)
C446 C447 C463 C461 9.5(9)
C448 C447 C463 C464 9.9(9)
C446 C447 C463 C464 -161.3(6)
C457 C458 C464 C465 11.3(11)
C459 C458 C464 C465 -178.8(7)
C457 C458 C464 C463 -164.5(7)
C459 C458 C464 C463 5.4(10)
C461 C463 C464 C465 -170.5(7)
C447 C463 C464 C465 0.2(9)
C461 C463 C464 C458 5.5(10)
C447 C463 C464 C458 176.2(6)
C458 C464 C465 C466 -13.4(10)
C463 C464 C465 C466 162.4(6)
C458 C464 C465 C449 176.9(6)
C463 C464 C465 C449 -7.3(10)
C448 C449 C465 C466 -164.7(6)
C450 C449 C465 C466 9.8(9)
C448 C449 C465 C464 4.5(10)
C450 C449 C465 C464 179.1(6)
C464 C465 C466 C452 -169.7(6)
C449 C465 C466 C452 -0.1(10)
C464 C465 C466 C456 3.8(10)
C449 C465 C466 C456 173.4(6)
C453 C452 C466 C465 161.4(7)
C451 C452 C466 C465 -10.0(10)
C453 C452 C466 C456 -12.5(9)
C451 C452 C466 C456 176.2(6)
C455 C456 C466 C465 -163.7(7)
C457 C456 C466 C465 7.3(10)
C455 C456 C466 C452 10.0(9)
C457 C456 C466 C452 -179.0(6)
C455 C454 C467 C484 10.3(10)
C453 C454 C467 C484 173.6(7)
C455 C454 C467 C468 -161.2(7)
C453 C454 C467 C468 2.1(10)
C484 C467 C468 C469 -15.1(10)
C454 C467 C468 C469 156.6(6)
C467 C468 C469 C470 -168.0(7)
C467 C468 C469 C485 0.4(9)
C468 C469 C470 C471 157.8(7)
C485 C469 C470 C471 -9.8(11)
C468 C469 C470 C01O -17.2(12)
C485 C469 C470 C01O 175.3(8)
C469 C470 C471 C487 1.9(12)
C01O C470 C471 C487 176.5(9)
C469 C470 C471 C472 -172.4(7)
C01O C470 C471 C472 2.3(13)
C487 C471 C472 C473 -11.0(12)
C470 C471 C472 C473 163.6(8)
C471 C472 C473 C474 0.3(13)
C472 C473 C474 C488 12.6(12)
C472 C473 C474 C475 -162.5(8)
C488 C474 C475 C972 -0.8(11)
C473 C474 C475 C972 174.4(7)
C474 C475 C972 C477 10.7(10)
C474 C475 C972 C401 -154.3(7)
C402 C401 C972 C475 7.5(10)
C418 C401 C972 C475 172.2(7)
C402 C401 C972 C477 -157.5(6)
C418 C401 C972 C477 7.2(9)
C475 C972 C477 C478 -10.3(10)
C401 C972 C477 C478 155.6(6)
C972 C477 C478 C479 -171.1(7)
C972 C477 C478 C488 0.2(10)
C488 C478 C479 C480 -11.4(10)
C477 C478 C479 C480 159.6(7)
C488 C478 C479 C01P 174.7(7)
C477 C478 C479 C01P -14.2(11)
C478 C479 C480 C486 1.2(11)
C01P C479 C480 C486 175.3(7)
C478 C479 C480 C481 -170.4(7)
C01P C479 C480 C481 3.7(11)
C486 C480 C481 C482 -9.7(12)
C479 C480 C481 C482 162.4(9)
C480 C481 C482 C483 0.4(14)
C481 C482 C483 C484 -162.9(8)
C481 C482 C483 C485 10.4(13)
C468 C467 C484 C483 16.5(10)
C454 C467 C484 C483 -154.9(7)
C482 C483 C484 C467 170.5(7)
C485 C483 C484 C467 -2.8(10)
C482 C483 C485 C486 -11.4(10)
C484 C483 C485 C486 162.3(6)
C482 C483 C485 C469 173.9(7)
C484 C483 C485 C469 -12.5(10)
C470 C469 C485 C486 7.3(10)
C468 C469 C485 C486 -161.4(6)
C470 C469 C485 C483 -177.8(7)
C468 C469 C485 C483 13.4(9)
C483 C485 C486 C480 1.7(10)
C469 C485 C486 C480 176.6(6)
C483 C485 C486 C487 -172.0(6)
C469 C485 C486 C487 2.9(9)
C479 C480 C486 C485 -163.8(7)
C481 C480 C486 C485 8.5(10)
C479 C480 C486 C487 9.8(10)
C481 C480 C486 C487 -177.9(6)
C470 C471 C487 C488 -165.2(7)
C472 C471 C487 C488 9.1(10)
C470 C471 C487 C486 8.5(11)
C472 C471 C487 C486 -177.2(6)
C485 C486 C487 C471 -10.7(9)
C480 C486 C487 C471 175.5(7)
C485 C486 C487 C488 163.5(6)
C480 C486 C487 C488 -10.4(9)
C475 C474 C488 C487 161.2(6)
C473 C474 C488 C487 -14.2(10)
C475 C474 C488 C478 -9.8(10)
C473 C474 C488 C478 174.8(6)
C471 C487 C488 C474 3.5(10)
C486 C487 C488 C474 -170.5(6)
C471 C487 C488 C478 174.3(6)
C486 C487 C488 C478 0.3(9)
C479 C478 C488 C474 -178.6(6)
C477 C478 C488 C474 10.0(9)
C479 C478 C488 C487 10.8(10)
C477 C478 C488 C487 -160.6(6)
C405 C404 C01I C02I -85.9(10)
C403 C404 C01I C02I 86.0(10)
C404 C01I C02I C03I -172.3(9)
C01I C02I C03I C04I 179.0(11)
C02I C03I C04I C05I -81.9(14)
C03I C04I C05I C06I -177.7(10)
C414 C413 C01J C02J -80.3(9)
C412 C413 C01J C02J 90.4(9)
C413 C01J C02J C03J 176.8(8)
C01J C02J C03J C04J 170.1(9)
C02J C03J C04J C05J -80.6(10)
C03J C04J C05J C06J -176.3(9)
C427 C426 C01K C02K -84.1(10)
C425 C426 C01K C02K 87.0(9)
C426 C01K C02K C03K 179.5(9)
C01K C02K C03K C04K 173.5(12)
C02K C03K C04K C05K -76.4(16)
C03K C04K C05K C06K -176.4(11)
C434 C435 C01L C02L 89.4(9)
C436 C435 C01L C02L -82.6(9)
C435 C01L C02L C03L -178.6(8)
C01L C02L C03L C04L 171.5(9)
C02L C03L C04L C05L -70.2(12)
C03L C04L C05L C06L -173.6(9)
C447 C448 C01M C02M 86.1(9)
C449 C448 C01M C02M -83.5(9)
C448 C01M C02M C03M 176.5(7)
C01M C02M C03M C04M 173.1(8)
C02M C03M C04M C05M -73.6(9)
C03M C04M C05M C06M -178.7(8)
C458 C457 C01N C02N -88.5(11)
C456 C457 C01N C02N 86.5(10)
C457 C01N C02N C03N -178.5(11)
C01N C02N C03N C04N 171.2(11)
C02N C03N C04N C05N -78.2(17)
C03N C04N C05N C06N -173.0(13)
C471 C470 C01O C02O -80.0(11)
C469 C470 C01O C02O 94.5(11)
C470 C01O C02O C13O -122.9(17)
C470 C01O C02O C03O 176.7(12)
C13O C02O C03O C04O 50.4(14)
C01O C02O C03O C04O 158.8(13)
C03O C02O C13O C04O -47.2(14)
C01O C02O C13O C04O -151.1(13)
C02O C03O C04O C05O -81.3(18)
C02O C03O C04O C13O -47.8(14)
C02O C13O C04O C05O -155.3(17)
C02O C13O C04O C03O 48.9(14)
C03O C04O C05O C06O -160.1(14)
C13O C04O C05O C06O 174.9(13)
C478 C479 C01P C02P 97.6(16)
C480 C479 C01P C02P -76.2(16)
C478 C479 C01P C12P 85.2(14)
C480 C479 C01P C12P -88.6(13)
C479 C01P C02P C03P -90(3)
C12P C01P C02P C03P -57(4)
C01P C02P C03P C04P -178(2)
C02P C03P C04P C05P 174(2)
C02P C01P C12P C13P 28(4)
C479 C01P C12P C13P 179.9(19)
C01P C12P C13P C14P 175(2)
C12P C13P C14P C05P -74(3)
C03P C04P C05P C06P 171.2(16)
C03P C04P C05P C14P -149(5)
C13P C14P C05P C04P 36(3)
C13P C14P C05P C06P -177.0(18)
C538 C501 C502 C560 0.0
C505 C501 C502 C560 -142.6
C538 C501 C502 C503 142.6
C505 C501 C502 C503 0.0
C560 C502 C503 C552 0.0
C501 C502 C503 C552 -142.6
C560 C502 C503 C504 142.6
C501 C502 C503 C504 0.0
C552 C503 C504 C513 0.0
C502 C503 C504 C513 -142.6
C552 C503 C504 C505 142.6
C502 C503 C504 C505 0.0
C538 C501 C505 C506 0.0
C502 C501 C505 C506 142.6
C538 C501 C505 C504 -142.6
C502 C501 C505 C504 0.0
C513 C504 C505 C506 0.0
C503 C504 C505 C506 -142.6
C513 C504 C505 C501 142.6
C503 C504 C505 C501 0.0
C501 C505 C506 C507 -138.2
C504 C505 C506 C507 0.0
C501 C505 C506 C510 0.0
C504 C505 C506 C510 138.2
C505 C506 C507 C514 0.0
C510 C506 C507 C514 -142.6
C505 C506 C507 C508 142.6
C510 C506 C507 C508 0.0
C514 C507 C508 C547 -0.1
C506 C507 C508 C547 -142.6
C514 C507 C508 C509 142.6
C506 C507 C508 C509 0.1
C547 C508 C509 C545 0.1
C507 C508 C509 C545 -142.6
C547 C508 C509 C510 142.6
C507 C508 C509 C510 -0.1
C505 C506 C510 C539 0.0
C507 C506 C510 C539 142.6
C505 C506 C510 C509 -142.7
C507 C506 C510 C509 0.0
C545 C509 C510 C539 0.0
C508 C509 C510 C539 -142.6
C545 C509 C510 C506 142.6
C508 C509 C510 C506 0.1
C516 C511 C512 C553 -0.1
C515 C511 C512 C553 142.6
C516 C511 C512 C513 -142.6
C515 C511 C512 C513 0.1
C503 C504 C513 C514 138.2
C505 C504 C513 C514 0.0
C503 C504 C513 C512 0.0
C505 C504 C513 C512 -138.2
C553 C512 C513 C504 0.0
C511 C512 C513 C504 142.6
C553 C512 C513 C514 -142.6
C511 C512 C513 C514 0.0
C506 C507 C514 C515 138.2
C508 C507 C514 C515 0.1
C506 C507 C514 C513 0.0
C508 C507 C514 C513 -138.2
C504 C513 C514 C507 0.0
C512 C513 C514 C507 142.7
C504 C513 C514 C515 -142.6
C512 C513 C514 C515 0.0
C507 C514 C515 C548 0.0
C513 C514 C515 C548 142.6
C507 C514 C515 C511 -142.6
C513 C514 C515 C511 0.0
C516 C511 C515 C548 0.0
C512 C511 C515 C548 -142.7
C516 C511 C515 C514 142.6
C512 C511 C515 C514 0.0
C515 C511 C516 C520 -138.2
C512 C511 C516 C520 0.0
C515 C511 C516 C517 0.0
C512 C511 C516 C517 138.2
C511 C516 C517 C549 0.0
C520 C516 C517 C549 142.6
C511 C516 C517 C518 -142.6
C520 C516 C517 C518 0.0
C549 C517 C518 C522 0.0
C516 C517 C518 C522 142.6
C549 C517 C518 C519 -142.6
C516 C517 C518 C519 0.0
C522 C518 C519 C530 0.0
C517 C518 C519 C530 142.6
C522 C518 C519 C520 -142.6
C517 C518 C519 C520 0.0
C511 C516 C520 C554 0.0
C517 C516 C520 C554 -142.6
C511 C516 C520 C519 142.6
C517 C516 C520 C519 0.0
C530 C519 C520 C554 0.0
C518 C519 C520 C554 142.6
C530 C519 C520 C516 -142.7
C518 C519 C520 C516 0.0
C519 C518 C522 C521 0.0
C517 C518 C522 C521 -138.2
C519 C518 C522 C523 138.2
C517 C518 C522 C523 0.0
C526 C521 C522 C518 0.0
C525 C521 C522 C518 142.6
C526 C521 C522 C523 -142.6
C525 C521 C522 C523 0.0
C518 C522 C523 C550 0.0
C521 C522 C523 C550 142.6
C518 C522 C523 C524 -142.6
C521 C522 C523 C524 0.0
C550 C523 C524 C542 -0.1
C522 C523 C524 C542 142.6
C550 C523 C524 C525 -142.6
C522 C523 C524 C525 0.0
C526 C521 C525 C533 0.0
C522 C521 C525 C533 -142.6
C526 C521 C525 C524 142.6
C522 C521 C525 C524 0.0
C542 C524 C525 C533 0.0
C523 C524 C525 C533 142.6
C542 C524 C525 C521 -142.6
C523 C524 C525 C521 0.0
C522 C521 C526 C527 138.2
C525 C521 C526 C527 -0.1
C522 C521 C526 C530 0.0
C525 C521 C526 C530 -138.2
C521 C526 C527 C534 0.0
C530 C526 C527 C534 142.6
C521 C526 C527 C528 -142.6
C530 C526 C527 C528 0.0
C534 C527 C528 C557 0.0
C526 C527 C528 C557 142.6
C534 C527 C528 C529 -142.6
C526 C527 C528 C529 0.0
C557 C528 C529 C555 0.0
C527 C528 C529 C555 142.6
C557 C528 C529 C530 -142.6
C527 C528 C529 C530 0.0
C518 C519 C530 C529 -138.2
C520 C519 C530 C529 0.0
C518 C519 C530 C526 0.0
C520 C519 C530 C526 138.2
C555 C529 C530 C519 0.0
C528 C529 C530 C519 142.6
C555 C529 C530 C526 -142.6
C528 C529 C530 C526 0.0
C521 C526 C530 C519 0.0
C527 C526 C530 C519 -142.6
C521 C526 C530 C529 142.6
C527 C526 C530 C529 0.0
C536 C531 C532 C543 0.0
C535 C531 C532 C543 -142.6
C536 C531 C532 C533 142.6
C535 C531 C532 C533 0.0
C521 C525 C533 C534 0.0
C524 C525 C533 C534 -138.2
C521 C525 C533 C532 138.2
C524 C525 C533 C532 0.0
C543 C532 C533 C525 0.0
C531 C532 C533 C525 -142.6
C543 C532 C533 C534 142.6
C531 C532 C533 C534 0.0
C528 C527 C534 C535 0.0
C526 C527 C534 C535 -138.2
C528 C527 C534 C533 138.2
C526 C527 C534 C533 0.0
C525 C533 C534 C527 0.0
C532 C533 C534 C527 -142.6
C525 C533 C534 C535 142.6
C532 C533 C534 C535 0.0
C527 C534 C535 C558 0.0
C533 C534 C535 C558 -142.6
C527 C534 C535 C531 142.6
C533 C534 C535 C531 0.0
C536 C531 C535 C558 0.0
C532 C531 C535 C558 142.6
C536 C531 C535 C534 -142.6
C532 C531 C535 C534 0.0
C535 C531 C536 C540 138.2
C532 C531 C536 C540 0.0
C535 C531 C536 C537 -0.1
C532 C531 C536 C537 -138.2
C531 C536 C537 C559 0.0
C540 C536 C537 C559 -142.6
C531 C536 C537 C538 142.7
C540 C536 C537 C538 0.0
C505 C501 C538 C537 138.2
C502 C501 C538 C537 0.0
C505 C501 C538 C539 0.0
C502 C501 C538 C539 -138.2
C559 C537 C538 C501 0.1
C536 C537 C538 C501 -142.6
C559 C537 C538 C539 142.6
C536 C537 C538 C539 0.0
C506 C510 C539 C540 -138.1
C509 C510 C539 C540 0.0
C506 C510 C539 C538 0.0
C509 C510 C539 C538 138.2
C501 C538 C539 C510 0.0
C537 C538 C539 C510 -142.6
C501 C538 C539 C540 142.6
C537 C538 C539 C540 0.0
C531 C536 C540 C544 0.0
C537 C536 C540 C544 142.6
C531 C536 C540 C539 -142.7
C537 C536 C540 C539 0.0
C510 C539 C540 C544 0.0
C538 C539 C540 C544 -142.6
C510 C539 C540 C536 142.6
C538 C539 C540 C536 0.0
C523 C524 C542 C543 -138.1
C525 C524 C542 C543 0.0
C523 C524 C542 C541 0.1
C525 C524 C542 C541 138.2
C546 C541 C542 C524 0.0
C545 C541 C542 C524 -142.6
C546 C541 C542 C543 142.6
C545 C541 C542 C543 0.0
C531 C532 C543 C544 0.0
C533 C532 C543 C544 -138.2
C531 C532 C543 C542 138.2
C533 C532 C543 C542 0.1
C524 C542 C543 C532 0.0
C541 C542 C543 C532 -142.7
C524 C542 C543 C544 142.6
C541 C542 C543 C544 0.0
C536 C540 C544 C543 0.0
C539 C540 C544 C543 138.2
C536 C540 C544 C545 -138.2
C539 C540 C544 C545 0.0
C532 C543 C544 C540 0.0
C542 C543 C544 C540 -142.6
C532 C543 C544 C545 142.6
C542 C543 C544 C545 0.0
C508 C509 C545 C544 138.1
C510 C509 C545 C544 0.0
C508 C509 C545 C541 -0.1
C510 C509 C545 C541 -138.2
C540 C544 C545 C509 0.0
C543 C544 C545 C509 -142.6
C540 C544 C545 C541 142.6
C543 C544 C545 C541 0.0
C546 C541 C545 C509 0.0
C542 C541 C545 C509 142.6
C546 C541 C545 C544 -142.6
C542 C541 C545 C544 0.0
C542 C541 C546 C550 0.0
C545 C541 C546 C550 138.2
C542 C541 C546 C547 -138.2
C545 C541 C546 C547 0.0
C509 C508 C547 C546 0.0
C507 C508 C547 C546 138.2
C509 C508 C547 C548 -138.2
C507 C508 C547 C548 0.0
C541 C546 C547 C508 0.0
C550 C546 C547 C508 -142.6
C541 C546 C547 C548 142.6
C550 C546 C547 C548 0.0
C514 C515 C548 C547 0.0
C511 C515 C548 C547 138.2
C514 C515 C548 C549 -138.1
C511 C515 C548 C549 0.0
C508 C547 C548 C515 0.0
C546 C547 C548 C515 -142.6
C508 C547 C548 C549 142.6
C546 C547 C548 C549 0.0
C516 C517 C549 C550 -138.2
C518 C517 C549 C550 0.0
C516 C517 C549 C548 0.1
C518 C517 C549 C548 138.2
C515 C548 C549 C517 -0.1
C547 C548 C549 C517 -142.6
C515 C548 C549 C550 142.6
C547 C548 C549 C550 0.0
C522 C523 C550 C549 0.0
C524 C523 C550 C549 138.2
C522 C523 C550 C546 -138.2
C524 C523 C550 C546 0.0
C517 C549 C550 C523 0.0
C548 C549 C550 C523 -142.7
C517 C549 C550 C546 142.6
C548 C549 C550 C546 0.0
C541 C546 C550 C523 0.0
C547 C546 C550 C523 142.6
C541 C546 C550 C549 -142.6
C547 C546 C550 C549 0.0
C504 C503 C552 C553 0.0
C502 C503 C552 C553 138.2
C504 C503 C552 C551 -138.2
C502 C503 C552 C551 0.0
C556 C551 C552 C503 0.0
C555 C551 C552 C503 142.6
C556 C551 C552 C553 -142.6
C555 C551 C552 C553 0.0
C511 C512 C553 C552 -138.2
C513 C512 C553 C552 0.0
C511 C512 C553 C554 0.0
C513 C512 C553 C554 138.1
C503 C552 C553 C512 0.0
C551 C552 C553 C512 142.6
C503 C552 C553 C554 -142.6
C551 C552 C553 C554 0.0
C516 C520 C554 C555 138.2
C519 C520 C554 C555 0.0
C516 C520 C554 C553 -0.1
C519 C520 C554 C553 -138.2
C512 C553 C554 C520 0.1
C552 C553 C554 C520 142.7
C512 C553 C554 C555 -142.6
C552 C553 C554 C555 0.0
C530 C529 C555 C551 138.2
C528 C529 C555 C551 0.0
C530 C529 C555 C554 0.0
C528 C529 C555 C554 -138.2
C556 C551 C555 C529 0.0
C552 C551 C555 C529 -142.6
C556 C551 C555 C554 142.6
C552 C551 C555 C554 0.0
C520 C554 C555 C529 0.0
C553 C554 C555 C529 142.6
C520 C554 C555 C551 -142.6
C553 C554 C555 C551 0.0
C555 C551 C556 C557 0.0
C552 C551 C556 C557 138.2
C555 C551 C556 C560 -138.2
C552 C551 C556 C560 0.0
C529 C528 C557 C556 0.0
C527 C528 C557 C556 -138.2
C529 C528 C557 C558 138.2
C527 C528 C557 C558 0.0
C551 C556 C557 C528 0.0
C560 C556 C557 C528 142.6
C551 C556 C557 C558 -142.6
C560 C556 C557 C558 0.0
C534 C535 C558 C559 138.2
C531 C535 C558 C559 0.0
C534 C535 C558 C557 0.0
C531 C535 C558 C557 -138.2
C528 C557 C558 C535 0.0
C556 C557 C558 C535 142.6
C528 C557 C558 C559 -142.7
C556 C557 C558 C559 0.0
C536 C537 C559 C558 0.1
C538 C537 C559 C558 -138.2
C536 C537 C559 C560 138.2
C538 C537 C559 C560 0.0
C535 C558 C559 C537 -0.1
C557 C558 C559 C537 142.6
C535 C558 C559 C560 -142.6
C557 C558 C559 C560 0.0
C501 C502 C560 C556 138.2
C503 C502 C560 C556 0.0
C501 C502 C560 C559 0.0
C503 C502 C560 C559 -138.2
C551 C556 C560 C502 0.0
C557 C556 C560 C502 -142.6
C551 C556 C560 C559 142.6
C557 C556 C560 C559 0.0
C537 C559 C560 C502 0.0
C558 C559 C560 C502 142.6
C537 C559 C560 C556 -142.6
C558 C559 C560 C556 0.0
C638 C601 C602 C660 0.0
C605 C601 C602 C660 -142.6
C638 C601 C602 C603 142.6
C605 C601 C602 C603 0.0
C660 C602 C603 C652 0.0
C601 C602 C603 C652 -142.6
C660 C602 C603 C604 142.6
C601 C602 C603 C604 0.0
C652 C603 C604 C613 0.0
C602 C603 C604 C613 -142.6
C652 C603 C604 C605 142.6
C602 C603 C604 C605 0.0
C638 C601 C605 C606 0.0
C602 C601 C605 C606 142.6
C638 C601 C605 C604 -142.6
C602 C601 C605 C604 0.0
C613 C604 C605 C606 0.0
C603 C604 C605 C606 -142.6
C613 C604 C605 C601 142.6
C603 C604 C605 C601 0.0
C601 C605 C606 C610 0.0
C604 C605 C606 C610 138.2
C601 C605 C606 C607 -138.2
C604 C605 C606 C607 0.0
C605 C606 C607 C614 0.0
C610 C606 C607 C614 -142.6
C605 C606 C607 C608 142.6
C610 C606 C607 C608 0.0
C614 C607 C608 C647 0.0
C606 C607 C608 C647 -142.6
C614 C607 C608 C609 142.6
C606 C607 C608 C609 0.0
C647 C608 C609 C645 0.0
C607 C608 C609 C645 -142.6
C647 C608 C609 C610 142.6
C607 C608 C609 C610 0.0
C605 C606 C610 C639 0.0
C607 C606 C610 C639 142.6
C605 C606 C610 C609 -142.6
C607 C606 C610 C609 0.0
C645 C609 C610 C639 0.0
C608 C609 C610 C639 -142.6
C645 C609 C610 C606 142.7
C608 C609 C610 C606 0.0
C616 C611 C612 C653 0.0
C615 C611 C612 C653 142.6
C616 C611 C612 C613 -142.6
C615 C611 C612 C613 0.0
C603 C604 C613 C612 0.0
C605 C604 C613 C612 -138.2
C603 C604 C613 C614 138.2
C605 C604 C613 C614 0.0
C653 C612 C613 C604 0.0
C611 C612 C613 C604 142.6
C653 C612 C613 C614 -142.6
C611 C612 C613 C614 0.0
C606 C607 C614 C615 138.2
C608 C607 C614 C615 0.0
C606 C607 C614 C613 0.0
C608 C607 C614 C613 -138.1
C604 C613 C614 C607 0.0
C612 C613 C614 C607 142.6
C604 C613 C614 C615 -142.6
C612 C613 C614 C615 0.0
C607 C614 C615 C648 0.0
C613 C614 C615 C648 142.6
C607 C614 C615 C611 -142.6
C613 C614 C615 C611 0.0
C616 C611 C615 C648 0.0
C612 C611 C615 C648 -142.7
C616 C611 C615 C614 142.6
C612 C611 C615 C614 0.0
C615 C611 C616 C620 -138.2
C612 C611 C616 C620 0.0
C615 C611 C616 C617 0.0
C612 C611 C616 C617 138.2
C611 C616 C617 C649 0.0
C620 C616 C617 C649 142.6
C611 C616 C617 C618 -142.6
C620 C616 C617 C618 0.0
C649 C617 C618 C622 -0.1
C616 C617 C618 C622 142.6
C649 C617 C618 C619 -142.6
C616 C617 C618 C619 0.0
C622 C618 C619 C630 0.0
C617 C618 C619 C630 142.6
C622 C618 C619 C620 -142.6
C617 C618 C619 C620 0.0
C611 C616 C620 C654 0.0
C617 C616 C620 C654 -142.6
C611 C616 C620 C619 142.6
C617 C616 C620 C619 0.0
C630 C619 C620 C654 0.0
C618 C619 C620 C654 142.6
C630 C619 C620 C616 -142.6
C618 C619 C620 C616 0.0
C619 C618 C622 C623 138.2
C617 C618 C622 C623 0.0
C619 C618 C622 C621 0.0
C617 C618 C622 C621 -138.2
C626 C621 C622 C618 0.0
C625 C621 C622 C618 142.7
C626 C621 C622 C623 -142.6
C625 C621 C622 C623 0.0
C618 C622 C623 C650 0.0
C621 C622 C623 C650 142.6
C618 C622 C623 C624 -142.7
C621 C622 C623 C624 0.0
C650 C623 C624 C642 0.0
C622 C623 C624 C642 142.6
C650 C623 C624 C625 -142.6
C622 C623 C624 C625 0.0
C626 C621 C625 C633 0.0
C622 C621 C625 C633 -142.6
C626 C621 C625 C624 142.6
C622 C621 C625 C624 0.0
C642 C624 C625 C633 0.0
C623 C624 C625 C633 142.6
C642 C624 C625 C621 -142.6
C623 C624 C625 C621 0.0
C625 C621 C626 C627 0.0
C622 C621 C626 C627 138.1
C625 C621 C626 C630 -138.2
C622 C621 C626 C630 0.0
C621 C626 C627 C634 0.1
C630 C626 C627 C634 142.6
C621 C626 C627 C628 -142.6
C630 C626 C627 C628 0.0
C634 C627 C628 C657 0.0
C626 C627 C628 C657 142.6
C634 C627 C628 C629 -142.6
C626 C627 C628 C629 0.0
C657 C628 C629 C655 0.0
C627 C628 C629 C655 142.6
C657 C628 C629 C630 -142.6
C627 C628 C629 C630 0.0
C618 C619 C630 C629 -138.2
C620 C619 C630 C629 0.0
C618 C619 C630 C626 0.0
C620 C619 C630 C626 138.2
C655 C629 C630 C619 0.0
C628 C629 C630 C619 142.6
C655 C629 C630 C626 -142.6
C628 C629 C630 C626 0.0
C621 C626 C630 C619 0.0
C627 C626 C630 C619 -142.6
C621 C626 C630 C629 142.6
C627 C626 C630 C629 0.0
C636 C631 C632 C643 0.0
C635 C631 C632 C643 -142.6
C636 C631 C632 C633 142.6
C635 C631 C632 C633 -0.1
C621 C625 C633 C634 0.0
C624 C625 C633 C634 -138.2
C621 C625 C633 C632 138.2
C624 C625 C633 C632 0.0
C643 C632 C633 C625 0.0
C631 C632 C633 C625 -142.6
C643 C632 C633 C634 142.6
C631 C632 C633 C634 0.0
C628 C627 C634 C633 138.2
C626 C627 C634 C633 0.0
C628 C627 C634 C635 0.0
C626 C627 C634 C635 -138.3
C625 C633 C634 C627 0.0
C632 C633 C634 C627 -142.6
C625 C633 C634 C635 142.7
C632 C633 C634 C635 0.0
C627 C634 C635 C658 0.1
C633 C634 C635 C658 -142.6
C627 C634 C635 C631 142.6
C633 C634 C635 C631 -0.1
C636 C631 C635 C658 0.0
C632 C631 C635 C658 142.6
C636 C631 C635 C634 -142.5
C632 C631 C635 C634 0.1
C635 C631 C636 C640 138.2
C632 C631 C636 C640 0.0
C635 C631 C636 C637 0.0
C632 C631 C636 C637 -138.2
C631 C636 C637 C659 0.0
C640 C636 C637 C659 -142.6
C631 C636 C637 C638 142.7
C640 C636 C637 C638 0.0
C605 C601 C638 C637 138.2
C602 C601 C638 C637 0.0
C605 C601 C638 C639 0.0
C602 C601 C638 C639 -138.2
C659 C637 C638 C601 0.0
C636 C637 C638 C601 -142.6
C659 C637 C638 C639 142.6
C636 C637 C638 C639 0.0
C606 C610 C639 C640 -138.2
C609 C610 C639 C640 0.0
C606 C610 C639 C638 0.0
C609 C610 C639 C638 138.2
C601 C638 C639 C610 0.0
C637 C638 C639 C610 -142.6
C601 C638 C639 C640 142.6
C637 C638 C639 C640 0.0
C631 C636 C640 C644 0.0
C637 C636 C640 C644 142.6
C631 C636 C640 C639 -142.6
C637 C636 C640 C639 0.0
C610 C639 C640 C644 0.0
C638 C639 C640 C644 -142.6
C610 C639 C640 C636 142.6
C638 C639 C640 C636 0.0
C623 C624 C642 C641 0.0
C625 C624 C642 C641 138.2
C623 C624 C642 C643 -138.2
C625 C624 C642 C643 0.0
C646 C641 C642 C624 0.0
C645 C641 C642 C624 -142.6
C646 C641 C642 C643 142.6
C645 C641 C642 C643 0.0
C633 C632 C643 C642 0.1
C631 C632 C643 C642 138.2
C633 C632 C643 C644 -138.2
C631 C632 C643 C644 -0.1
C624 C642 C643 C632 0.0
C641 C642 C643 C632 -142.7
C624 C642 C643 C644 142.6
C641 C642 C643 C644 0.0
C636 C640 C644 C645 -138.2
C639 C640 C644 C645 0.0
C636 C640 C644 C643 0.0
C639 C640 C644 C643 138.2
C632 C643 C644 C640 0.0
C642 C643 C644 C640 -142.6
C632 C643 C644 C645 142.7
C642 C643 C644 C645 0.0
C608 C609 C645 C644 138.1
C610 C609 C645 C644 0.0
C608 C609 C645 C641 0.0
C610 C609 C645 C641 -138.2
C640 C644 C645 C609 0.0
C643 C644 C645 C609 -142.6
C640 C644 C645 C641 142.6
C643 C644 C645 C641 0.0
C646 C641 C645 C609 0.0
C642 C641 C645 C609 142.6
C646 C641 C645 C644 -142.7
C642 C641 C645 C644 0.0
C642 C641 C646 C650 -0.1
C645 C641 C646 C650 138.2
C642 C641 C646 C647 -138.2
C645 C641 C646 C647 0.0
C609 C608 C647 C648 -138.2
C607 C608 C647 C648 0.0
C609 C608 C647 C646 0.0
C607 C608 C647 C646 138.2
C641 C646 C647 C608 0.0
C650 C646 C647 C608 -142.6
C641 C646 C647 C648 142.6
C650 C646 C647 C648 0.0
C614 C615 C648 C647 0.0
C611 C615 C648 C647 138.2
C614 C615 C648 C649 -138.2
C611 C615 C648 C649 0.0
C608 C647 C648 C615 0.0
C646 C647 C648 C615 -142.6
C608 C647 C648 C649 142.6
C646 C647 C648 C649 0.0
C616 C617 C649 C650 -138.2
C618 C617 C649 C650 0.1
C616 C617 C649 C648 0.0
C618 C617 C649 C648 138.2
C615 C648 C649 C617 0.0
C647 C648 C649 C617 -142.6
C615 C648 C649 C650 142.6
C647 C648 C649 C650 0.0
C622 C623 C650 C649 0.0
C624 C623 C650 C649 138.2
C622 C623 C650 C646 -138.2
C624 C623 C650 C646 0.0
C617 C649 C650 C623 -0.1
C648 C649 C650 C623 -142.6
C617 C649 C650 C646 142.6
C648 C649 C650 C646 0.0
C641 C646 C650 C623 0.1
C647 C646 C650 C623 142.6
C641 C646 C650 C649 -142.6
C647 C646 C650 C649 0.0
C604 C603 C652 C651 -138.2
C602 C603 C652 C651 0.0
C604 C603 C652 C653 0.0
C602 C603 C652 C653 138.2
C656 C651 C652 C603 0.0
C655 C651 C652 C603 142.6
C656 C651 C652 C653 -142.6
C655 C651 C652 C653 0.0
C613 C612 C653 C652 0.0
C611 C612 C653 C652 -138.1
C613 C612 C653 C654 138.2
C611 C612 C653 C654 0.0
C603 C652 C653 C612 0.0
C651 C652 C653 C612 142.6
C603 C652 C653 C654 -142.6
C651 C652 C653 C654 0.0
C616 C620 C654 C655 138.2
C619 C620 C654 C655 0.0
C616 C620 C654 C653 0.0
C619 C620 C654 C653 -138.2
C612 C653 C654 C620 0.0
C652 C653 C654 C620 142.6
C612 C653 C654 C655 -142.6
C652 C653 C654 C655 0.0
C630 C629 C655 C651 138.2
C628 C629 C655 C651 0.0
C630 C629 C655 C654 0.0
C628 C629 C655 C654 -138.2
C656 C651 C655 C629 0.0
C652 C651 C655 C629 -142.6
C656 C651 C655 C654 142.6
C652 C651 C655 C654 0.0
C620 C654 C655 C629 0.0
C653 C654 C655 C629 142.6
C620 C654 C655 C651 -142.6
C653 C654 C655 C651 0.0
C655 C651 C656 C657 0.0
C652 C651 C656 C657 138.2
C655 C651 C656 C660 -138.2
C652 C651 C656 C660 0.0
C627 C628 C657 C656 -138.2
C629 C628 C657 C656 0.0
C627 C628 C657 C658 0.0
C629 C628 C657 C658 138.2
C651 C656 C657 C628 0.0
C660 C656 C657 C628 142.6
C651 C656 C657 C658 -142.6
C660 C656 C657 C658 0.0
C634 C635 C658 C659 138.2
C631 C635 C658 C659 0.1
C634 C635 C658 C657 -0.1
C631 C635 C658 C657 -138.2
C628 C657 C658 C635 0.0
C656 C657 C658 C635 142.7
C628 C657 C658 C659 -142.6
C656 C657 C658 C659 0.0
C638 C637 C659 C658 -138.2
C636 C637 C659 C658 0.0
C638 C637 C659 C660 0.0
C636 C637 C659 C660 138.2
C635 C658 C659 C637 -0.1
C657 C658 C659 C637 142.6
C635 C658 C659 C660 -142.7
C657 C658 C659 C660 0.0
C603 C602 C660 C656 0.0
C601 C602 C660 C656 138.2
C603 C602 C660 C659 -138.2
C601 C602 C660 C659 0.0
C651 C656 C660 C602 0.0
C657 C656 C660 C602 -142.6
C651 C656 C660 C659 142.6
C657 C656 C660 C659 0.0
C637 C659 C660 C602 0.0
C658 C659 C660 C602 142.6
C637 C659 C660 C656 -142.6
C658 C659 C660 C656 0.0

loop_
_platon_squeeze_void_nr
_platon_squeeze_void_average_x
_platon_squeeze_void_average_y
_platon_squeeze_void_average_z
_platon_squeeze_void_volume
_platon_squeeze_void_count_electrons
_platon_squeeze_void_content
1 0.000 0.176 0.000 366 76 ' '
2 0.000 0.680 0.000 119 23 ' '
3 0.500 0.676 0.000 366 76 ' '
4 0.500 0.180 0.000 119 23 ' '
5 0.373 0.181 0.126 23 1 ' '
6 0.873 0.681 0.126 23 1 ' '
7 0.226 0.686 0.325 542 152 ' '
8 0.726 0.186 0.325 542 152 ' '
9 0.231 0.348 0.227 10 2 ' '
10 0.731 0.848 0.227 10 2 ' '
11 0.123 0.186 0.377 22 0 ' '
12 0.623 0.686 0.377 22 0 ' '
13 0.274 0.186 0.674 542 152 ' '
14 0.774 0.686 0.674 542 152 ' '
15 0.500 0.216 0.500 243 50 ' '
16 1.000 0.716 0.500 243 50 ' '
17 0.377 0.686 0.623 22 1 ' '
18 0.877 0.186 0.623 22 1 ' '
19 0.269 0.848 0.773 10 2 ' '
20 0.769 0.348 0.773 10 2 ' '
21 0.127 0.681 0.874 23 1 ' '
22 0.627 0.181 0.874 23 1 ' '
